data_1515471
loop_
_publ_author_name
'Song, Jianxin'
'Aratani, Naoki'
'Shinokubo, Hiroshi'
'Osuka, Atsuhiro'

_publ_section_title
;
 A \b-to-\b 2,5-thienylene-bridged cyclic porphyrin tetramer: its rational
 synthesis and 1&#x2009;:&#x2009;2 binding mode with C60
;
_journal_issue 4
_journal_name_full 'Chemical Science'
_journal_page_first 748
_journal_paper_doi 10.1039/c0sc00605j
_journal_volume 2
_journal_year 2011
_chemical_formula_moiety 'C264 H282 N16 Ni4 S4, 3(C60), 4(C6 H4 Cl2) '
_chemical_formula_sum 'C468 H298 Cl8 N16 Ni4 S4'
_chemical_formula_weight 6791.90
_chemical_name_systematic
;
?
;
_space_group_IT_number 15
_symmetry_cell_setting monoclinic
_symmetry_Int_Tables_number 15
_symmetry_space_group_name_Hall '-C 2yc'
_symmetry_space_group_name_H-M 'C 1 2/c 1'
_atom_sites_solution_hydrogens geom
_atom_sites_solution_primary direct
_atom_sites_solution_secondary difmap
_audit_creation_method SHELXL-97
_cell_angle_alpha 90.00
_cell_angle_beta 92.466(4)
_cell_angle_gamma 90.00
_cell_formula_units_Z 4
_cell_length_a 25.617(4)
_cell_length_b 71.860(12)
_cell_length_c 26.909(5)
_cell_measurement_reflns_used 5253
_cell_measurement_temperature 90(2)
_cell_measurement_theta_max 19.51
_cell_measurement_theta_min 2.25
_cell_volume 49489(15)
_computing_cell_refinement 'Bruker SMART'
_computing_data_collection 'Bruker SMART'
_computing_data_reduction 'Bruker SAINT'
_computing_molecular_graphics 'Bruker SHELXTL'
_computing_publication_material 'Bruker SHELXTL'
_computing_structure_refinement 'SHELXL-97 (Sheldrick, 1997)'
_computing_structure_solution 'SHELXS-97 (Sheldrick, 1990)'
_diffrn_ambient_temperature 90(2)
_diffrn_detector_area_resol_mean 8.366
_diffrn_measured_fraction_theta_full 0.997
_diffrn_measured_fraction_theta_max 0.997
_diffrn_measurement_device_type 'CCD area detector'
_diffrn_measurement_method 'phi and omega scans'
_diffrn_radiation_monochromator graphite
_diffrn_radiation_source 'fine-focus sealed tube'
_diffrn_radiation_type MoK\a
_diffrn_radiation_wavelength 0.71073
_diffrn_reflns_av_R_equivalents 0.1018
_diffrn_reflns_av_sigmaI/netI 0.1540
_diffrn_reflns_limit_h_max 28
_diffrn_reflns_limit_h_min -28
_diffrn_reflns_limit_k_max 80
_diffrn_reflns_limit_k_min -79
_diffrn_reflns_limit_l_max 30
_diffrn_reflns_limit_l_min -25
_diffrn_reflns_number 113582
_diffrn_reflns_theta_full 23.50
_diffrn_reflns_theta_max 23.50
_diffrn_reflns_theta_min 0.84
_exptl_absorpt_coefficient_mu 0.256
_exptl_absorpt_correction_T_max 0.9748
_exptl_absorpt_correction_T_min 0.9271
_exptl_absorpt_correction_type empirical
_exptl_crystal_colour red
_exptl_crystal_density_diffrn 0.912
_exptl_crystal_density_method 'not measured'
_exptl_crystal_description prism
_exptl_crystal_F_000 14120
_exptl_crystal_size_max 0.30
_exptl_crystal_size_mid 0.20
_exptl_crystal_size_min 0.10
_platon_squeeze_details
;
;
_refine_diff_density_max 0.929
_refine_diff_density_min -0.361
_refine_diff_density_rms 0.090
_refine_ls_extinction_method none
_refine_ls_goodness_of_fit_ref 0.991
_refine_ls_hydrogen_treatment constr
_refine_ls_matrix_type full
_refine_ls_number_parameters 2999
_refine_ls_number_reflns 36533
_refine_ls_number_restraints 3447
_refine_ls_restrained_S_all 1.006
_refine_ls_R_factor_all 0.1780
_refine_ls_R_factor_gt 0.1191
_refine_ls_shift/su_max 0.001
_refine_ls_shift/su_mean 0.000
_refine_ls_structure_factor_coef Fsqd
_refine_ls_weighting_details 'calc w=1/[\s^2^(Fo^2^)+(0.1700P)^2^+0.0000P] where P=(Fo^2^+2Fc^2^)/3'
_refine_ls_weighting_scheme calc
_refine_ls_wR_factor_gt 0.2915
_refine_ls_wR_factor_ref 0.3194
_reflns_number_gt 16605
_reflns_number_total 36533
_reflns_threshold_expression >2sigma(I)
_cod_data_source_file c0sc00605j.txt
_cod_data_source_block 00115so
_cod_depositor_comments
;
The following automatic conversions were performed:

'_symmetry_cell_setting' value 'Monoclinic' changed to 'monoclinic'
according to
/usr/data/users/saulius/automatic-downloads/retrospective/RSC/lib/dictionaries/cif_core.dic
dictionary named 'cif_core.dic' version 2.4.2 from 2011-04-26.

Automatic conversion script
Id: cif_fix_values 2281 2013-09-26 08:29:07Z andrius 
;
_cod_original_cell_volume 49490(14)
_cod_original_sg_symbol_H-M C2/c
_cod_database_code 1515471

loop_
_symmetry_equiv_pos_as_xyz
'x, y, z'
'-x, y, -z+1/2'
'x+1/2, y+1/2, z'
'-x+1/2, y+1/2, -z+1/2'
'-x, -y, -z'
'x, -y, z-1/2'
'-x+1/2, -y+1/2, -z'
'x+1/2, -y+1/2, z-1/2'

loop_
_atom_site_label
_atom_site_type_symbol
_atom_site_fract_x
_atom_site_fract_y
_atom_site_fract_z
_atom_site_U_iso_or_equiv
_atom_site_adp_type
_atom_site_occupancy
_atom_site_symmetry_multiplicity
_atom_site_calc_flag
_atom_site_refinement_flags
_atom_site_disorder_assembly
_atom_site_disorder_group
C1A C 0.1897(2) 0.08376(8) 0.7025(3) 0.0548(16) Uani 1 1 d U A .
C2A C 0.1811(2) 0.09376(8) 0.6567(3) 0.0620(17) Uani 1 1 d U . .
C3A C 0.2103(2) 0.08455(9) 0.6239(3) 0.0667(18) Uani 1 1 d U . .
H3A H 0.2144 0.0882 0.5903 0.080 Uiso 1 1 calc R . .
C4A C 0.2339(2) 0.06887(9) 0.6465(3) 0.0657(18) Uani 1 1 d U A .
C5A C 0.2597(3) 0.05516(10) 0.6243(3) 0.080(2) Uani 1 1 d U . .
C6A C 0.2704(3) 0.03796(11) 0.6445(4) 0.084(2) Uani 1 1 d U A .
C7A C 0.2854(4) 0.02171(14) 0.6218(4) 0.124(4) Uani 1 1 d U . .
H7A H 0.2964 0.0210 0.5886 0.149 Uiso 1 1 calc R . .
C8A C 0.2826(4) 0.00768(13) 0.6515(4) 0.101(3) Uani 1 1 d U . .
H8A H 0.2882 -0.0050 0.6435 0.121 Uiso 1 1 calc R . .
C9A C 0.2694(3) 0.01492(11) 0.6986(4) 0.091(3) Uani 1 1 d U A .
C10A C 0.2714(3) 0.00504(10) 0.7404(4) 0.083(2) Uani 1 1 d DU . .
C11A C 0.2683(4) 0.01376(10) 0.7851(4) 0.098(3) Uani 1 1 d U A .
C12A C 0.2851(5) 0.00640(15) 0.8334(5) 0.134(4) Uani 1 1 d U . .
H12A H 0.2938 -0.0063 0.8390 0.161 Uiso 1 1 calc R A .
C13A C 0.2871(5) 0.01855(13) 0.8673(4) 0.139(4) Uani 1 1 d U A .
H13A H 0.2965 0.0167 0.9015 0.166 Uiso 1 1 calc R . .
C14A C 0.2725(4) 0.03550(10) 0.8441(4) 0.105(3) Uani 1 1 d U . .
C15A C 0.2639(4) 0.05234(11) 0.8692(3) 0.098(3) Uani 1 1 d U A .
C16A C 0.2370(3) 0.06670(8) 0.8472(3) 0.0670(19) Uani 1 1 d U . .
C17A C 0.2143(3) 0.08220(9) 0.8733(3) 0.077(2) Uani 1 1 d U A .
H17A H 0.2203 0.0855 0.9072 0.092 Uiso 1 1 calc R . .
C18A C 0.1824(3) 0.09100(8) 0.8389(3) 0.0607(17) Uani 1 1 d U . .
C19A C 0.1899(2) 0.08272(8) 0.7920(3) 0.0586(17) Uani 1 1 d U A .
C20A C 0.1727(2) 0.09009(8) 0.7474(3) 0.0566(16) Uani 1 1 d U . .
H20A H 0.1481 0.1000 0.7473 0.068 Uiso 1 1 calc R A .
C21A C 0.2737(3) 0.05882(11) 0.5711(2) 0.107(3) Uani 1 1 d GU . .
C22A C 0.2523(3) 0.04849(9) 0.5316(3) 0.171(5) Uani 1 1 d GU . .
H22A H 0.2289 0.0386 0.5378 0.205 Uiso 1 1 calc R . .
C23A C 0.2649(4) 0.05269(13) 0.4832(3) 0.216(6) Uani 1 1 d GDU . .
C24A C 0.2990(4) 0.06723(14) 0.4742(2) 0.220(7) Uani 1 1 d GU . .
H24A H 0.3077 0.0701 0.4411 0.264 Uiso 1 1 calc R . .
C25A C 0.3205(3) 0.07756(11) 0.5137(4) 0.163(5) Uani 1 1 d GDU . .
C26A C 0.3079(3) 0.07336(10) 0.5621(3) 0.128(4) Uani 1 1 d GU . .
H26A H 0.3226 0.0804 0.5891 0.154 Uiso 1 1 calc R . .
C27A C 0.2374(10) 0.0410(2) 0.4397(7) 0.280(8) Uani 1 1 d DU . .
C28A C 0.1825(8) 0.0466(2) 0.4379(6) 0.298(10) Uani 1 1 d DU . .
H28A H 0.1674 0.0441 0.4700 0.447 Uiso 1 1 calc R . .
H28B H 0.1633 0.0397 0.4117 0.447 Uiso 1 1 calc R . .
H28C H 0.1800 0.0600 0.4308 0.447 Uiso 1 1 calc R . .
C29A C 0.2450(9) 0.02078(18) 0.4524(5) 0.298(9) Uani 1 1 d DU . .
H29A H 0.2293 0.0181 0.4842 0.447 Uiso 1 1 calc R . .
H29B H 0.2824 0.0180 0.4551 0.447 Uiso 1 1 calc R . .
H29C H 0.2282 0.0131 0.4262 0.447 Uiso 1 1 calc R . .
C30A C 0.2624(9) 0.0447(2) 0.3906(6) 0.322(10) Uani 1 1 d DU . .
H30A H 0.2997 0.0417 0.3937 0.483 Uiso 1 1 calc R . .
H30B H 0.2581 0.0578 0.3818 0.483 Uiso 1 1 calc R . .
H30C H 0.2455 0.0369 0.3646 0.483 Uiso 1 1 calc R . .
C31A C 0.3587(7) 0.0921(3) 0.5018(7) 0.234(6) Uani 1 1 d DU . .
C32A C 0.3569(7) 0.1088(2) 0.5374(6) 0.243(7) Uani 1 1 d DU . .
H32A H 0.3824 0.1181 0.5278 0.365 Uiso 1 1 calc R . .
H32B H 0.3654 0.1046 0.5715 0.365 Uiso 1 1 calc R . .
H32C H 0.3218 0.1142 0.5357 0.365 Uiso 1 1 calc R . .
C33A C 0.3466(8) 0.0993(3) 0.4474(6) 0.303(9) Uani 1 1 d DU . .
H33A H 0.3726 0.1087 0.4390 0.454 Uiso 1 1 calc R . .
H33B H 0.3116 0.1049 0.4452 0.454 Uiso 1 1 calc R . .
H33C H 0.3481 0.0889 0.4241 0.454 Uiso 1 1 calc R . .
C34A C 0.4140(6) 0.0848(3) 0.5026(7) 0.265(8) Uani 1 1 d DU . .
H34A H 0.4378 0.0947 0.4931 0.397 Uiso 1 1 calc R . .
H34B H 0.4161 0.0744 0.4791 0.397 Uiso 1 1 calc R . .
H34C H 0.4241 0.0804 0.5362 0.397 Uiso 1 1 calc R . .
C35A C 0.2765(3) -0.01552(7) 0.7349(3) 0.082(3) Uani 0.695(6) 1 d PGU A 3
C36A C 0.2350(3) -0.02763(11) 0.7414(4) 0.083(3) Uani 0.695(6) 1 d PGU A 3
H36A H 0.2013 -0.0229 0.7472 0.100 Uiso 0.695(6) 1 calc PR A 3
C37A C 0.2430(3) -0.04675(10) 0.7394(4) 0.100(4) Uani 0.695(6) 1 d PGDU A 3
C38A C 0.2924(4) -0.05374(7) 0.7309(4) 0.129(5) Uani 0.695(6) 1 d PGU A 3
H38A H 0.2978 -0.0668 0.7295 0.155 Uiso 0.695(6) 1 calc PR A 3
C39A C 0.3338(3) -0.04163(10) 0.7244(4) 0.132(5) Uani 0.695(6) 1 d PGDU A 3
C40A C 0.3259(3) -0.02251(9) 0.7264(4) 0.101(4) Uani 0.695(6) 1 d PGU A 3
H40A H 0.3542 -0.0142 0.7220 0.122 Uiso 0.695(6) 1 calc PR A 3
C41A C 0.1979(8) -0.0600(2) 0.7475(7) 0.141(6) Uani 0.695(6) 1 d PDU A 3
C42A C 0.2196(8) -0.07865(19) 0.7719(8) 0.156(9) Uani 0.695(6) 1 d PDU A 3
H42A H 0.1908 -0.0874 0.7755 0.234 Uiso 0.695(6) 1 calc PR A 3
H42B H 0.2360 -0.0759 0.8047 0.234 Uiso 0.695(6) 1 calc PR A 3
H42C H 0.2456 -0.0841 0.7505 0.234 Uiso 0.695(6) 1 calc PR A 3
C43A C 0.1723(8) -0.0655(3) 0.6979(6) 0.218(11) Uani 0.695(6) 1 d PDU A 3
H43A H 0.1463 -0.0752 0.7030 0.327 Uiso 0.695(6) 1 calc PR A 3
H43B H 0.1990 -0.0702 0.6761 0.327 Uiso 0.695(6) 1 calc PR A 3
H43C H 0.1552 -0.0546 0.6826 0.327 Uiso 0.695(6) 1 calc PR A 3
C44A C 0.1596(6) -0.0524(2) 0.7843(6) 0.153(7) Uani 0.695(6) 1 d PDU A 3
H44A H 0.1330 -0.0618 0.7906 0.229 Uiso 0.695(6) 1 calc PR A 3
H44B H 0.1427 -0.0412 0.7703 0.229 Uiso 0.695(6) 1 calc PR A 3
H44C H 0.1785 -0.0492 0.8156 0.229 Uiso 0.695(6) 1 calc PR A 3
C45A C 0.3884(7) -0.0485(2) 0.7032(9) 0.209(7) Uani 0.695(6) 1 d PDU A 3
C46A C 0.3853(8) -0.0683(2) 0.6917(10) 0.258(10) Uani 0.695(6) 1 d PDU A 3
H46A H 0.3532 -0.0708 0.6716 0.387 Uiso 0.695(6) 1 calc PR A 3
H46B H 0.3848 -0.0754 0.7227 0.387 Uiso 0.695(6) 1 calc PR A 3
H46C H 0.4157 -0.0719 0.6731 0.387 Uiso 0.695(6) 1 calc PR A 3
C47A C 0.3837(9) -0.0378(3) 0.6489(8) 0.242(10) Uani 0.695(6) 1 d PDU A 3
H47A H 0.3779 -0.0470 0.6223 0.363 Uiso 0.695(6) 1 calc PR A 3
H47B H 0.4160 -0.0309 0.6436 0.363 Uiso 0.695(6) 1 calc PR A 3
H47C H 0.3542 -0.0291 0.6485 0.363 Uiso 0.695(6) 1 calc PR A 3
C48A C 0.4315(7) -0.0398(2) 0.7293(9) 0.228(9) Uani 0.695(6) 1 d PDU A 3
H48A H 0.4259 -0.0263 0.7297 0.342 Uiso 0.695(6) 1 calc PR A 3
H48B H 0.4638 -0.0426 0.7126 0.342 Uiso 0.695(6) 1 calc PR A 3
H48C H 0.4342 -0.0444 0.7635 0.342 Uiso 0.695(6) 1 calc PR A 3
C35C C 0.2936(8) -0.01499(18) 0.7610(9) 0.095(6) Uani 0.305(6) 1 d PGDU A 4
C36C C 0.2570(7) -0.0288(3) 0.7495(9) 0.095(7) Uani 0.305(6) 1 d PGU A 4
H36C H 0.2232 -0.0255 0.7365 0.114 Uiso 0.305(6) 1 calc PR A 4
C37C C 0.2699(7) -0.0474(2) 0.7572(9) 0.104(7) Uani 0.305(6) 1 d PGDU A 4
C38C C 0.3194(8) -0.05219(18) 0.7763(9) 0.120(7) Uani 0.305(6) 1 d PGU A 4
H38C H 0.3282 -0.0649 0.7815 0.144 Uiso 0.305(6) 1 calc PR A 4
C39C C 0.3559(6) -0.0384(3) 0.7878(9) 0.145(9) Uani 0.305(6) 1 d PGDU A 4
C40C C 0.3430(7) -0.0198(2) 0.7801(9) 0.120(8) Uani 0.305(6) 1 d PGU A 4
H40C H 0.3680 -0.0103 0.7880 0.144 Uiso 0.305(6) 1 calc PR A 4
C41C C 0.2300(11) -0.0630(4) 0.7457(12) 0.128(8) Uani 0.305(6) 1 d PDU A 4
C42C C 0.2208(14) -0.0747(4) 0.7939(11) 0.099(12) Uani 0.305(6) 1 d PDU A 4
H42D H 0.1959 -0.0848 0.7859 0.148 Uiso 0.305(6) 1 calc PR A 4
H42E H 0.2066 -0.0666 0.8193 0.148 Uiso 0.305(6) 1 calc PR A 4
H42F H 0.2540 -0.0800 0.8064 0.148 Uiso 0.305(6) 1 calc PR A 4
C43C C 0.2519(14) -0.0767(4) 0.7059(11) 0.200(18) Uani 0.305(6) 1 d PDU A 4
H43D H 0.2265 -0.0866 0.6989 0.300 Uiso 0.305(6) 1 calc PR A 4
H43E H 0.2849 -0.0821 0.7187 0.300 Uiso 0.305(6) 1 calc PR A 4
H43F H 0.2579 -0.0698 0.6752 0.300 Uiso 0.305(6) 1 calc PR A 4
C44C C 0.1762(10) -0.0558(4) 0.7250(16) 0.124(12) Uani 0.305(6) 1 d PDU A 4
H44D H 0.1525 -0.0664 0.7193 0.186 Uiso 0.305(6) 1 calc PR A 4
H44E H 0.1807 -0.0492 0.6936 0.186 Uiso 0.305(6) 1 calc PR A 4
H44F H 0.1614 -0.0473 0.7491 0.186 Uiso 0.305(6) 1 calc PR A 4
C45C C 0.4064(11) -0.0400(4) 0.8221(11) 0.182(12) Uani 0.305(6) 1 d PDU A 4
C46C C 0.4539(12) -0.0405(5) 0.7892(12) 0.250(19) Uani 0.305(6) 1 d PDU A 4
H46D H 0.4859 -0.0418 0.8102 0.375 Uiso 0.305(6) 1 calc PR A 4
H46E H 0.4554 -0.0290 0.7698 0.375 Uiso 0.305(6) 1 calc PR A 4
H46F H 0.4508 -0.0512 0.7665 0.375 Uiso 0.305(6) 1 calc PR A 4
C47C C 0.4033(11) -0.0575(3) 0.8558(10) 0.130(11) Uani 0.305(6) 1 d PDU A 4
H47D H 0.3733 -0.0563 0.8770 0.195 Uiso 0.305(6) 1 calc PR A 4
H47E H 0.4354 -0.0585 0.8767 0.195 Uiso 0.305(6) 1 calc PR A 4
H47F H 0.3991 -0.0686 0.8350 0.195 Uiso 0.305(6) 1 calc PR A 4
C48C C 0.4120(12) -0.0231(4) 0.8593(11) 0.214(19) Uani 0.305(6) 1 d PDU A 4
H48D H 0.3808 -0.0223 0.8790 0.321 Uiso 0.305(6) 1 calc PR A 4
H48E H 0.4157 -0.0115 0.8404 0.321 Uiso 0.305(6) 1 calc PR A 4
H48F H 0.4429 -0.0249 0.8815 0.321 Uiso 0.305(6) 1 calc PR A 4
C49A C 0.2775(5) 0.05457(15) 0.9229(4) 0.120(4) Uani 1 1 d U . .
C50A C 0.2507(5) 0.04493(13) 0.9583(4) 0.127(4) Uani 1 1 d U A .
H50A H 0.2254 0.0360 0.9473 0.153 Uiso 1 1 calc R . .
C51A C 0.2587(6) 0.04760(16) 1.0083(5) 0.148(4) Uani 1 1 d DU . .
C52A C 0.3008(7) 0.06043(16) 1.0219(4) 0.153(5) Uani 1 1 d U A .
H52A H 0.3115 0.0616 1.0560 0.183 Uiso 1 1 calc R . .
C53A C 0.3256(5) 0.07088(12) 0.9879(4) 0.150(4) Uani 1 1 d DU . .
C54A C 0.3135(6) 0.06704(15) 0.9376(3) 0.123(4) Uani 1 1 d U A .
H54A H 0.3317 0.0736 0.9130 0.148 Uiso 1 1 calc R . .
C55A C 0.2306(6) 0.03708(17) 1.0474(4) 0.148(4) Uani 1 1 d DU A .
C56A C 0.1744(7) 0.0445(3) 1.0451(6) 0.236(8) Uani 1 1 d U . .
H56A H 0.1748 0.0579 1.0524 0.354 Uiso 1 1 calc R A .
H56B H 0.1540 0.0380 1.0696 0.354 Uiso 1 1 calc R . .
H56C H 0.1587 0.0424 1.0117 0.354 Uiso 1 1 calc R . .
C57A C 0.2358(7) 0.01800(19) 1.0397(6) 0.198(6) Uani 1 1 d U . .
H57A H 0.2215 0.0148 1.0065 0.296 Uiso 1 1 calc R A .
H57B H 0.2167 0.0112 1.0648 0.296 Uiso 1 1 calc R . .
H57C H 0.2728 0.0146 1.0425 0.296 Uiso 1 1 calc R . .
C58A C 0.2550(5) 0.0404(2) 1.0993(5) 0.170(5) Uani 1 1 d U . .
H58A H 0.2517 0.0535 1.1080 0.255 Uiso 1 1 calc R A .
H58B H 0.2920 0.0369 1.0999 0.255 Uiso 1 1 calc R . .
H58C H 0.2369 0.0327 1.1234 0.255 Uiso 1 1 calc R . .
C59A C 0.3665(7) 0.08480(18) 1.0023(5) 0.175(5) Uani 1 1 d DU A .
C60A C 0.3518(7) 0.0940(2) 1.0524(5) 0.235(7) Uani 1 1 d DU . .
H60A H 0.3506 0.0844 1.0783 0.353 Uiso 1 1 calc R A .
H60B H 0.3175 0.0999 1.0482 0.353 Uiso 1 1 calc R . .
H60C H 0.3781 0.1033 1.0622 0.353 Uiso 1 1 calc R . .
C61A C 0.3645(7) 0.10099(15) 0.9664(6) 0.227(7) Uani 1 1 d DU . .
H61A H 0.3911 0.1102 0.9768 0.340 Uiso 1 1 calc R A .
H61B H 0.3299 0.1068 0.9663 0.340 Uiso 1 1 calc R . .
H61C H 0.3714 0.0965 0.9329 0.340 Uiso 1 1 calc R . .
C62A C 0.4184(6) 0.07649(18) 1.0082(6) 0.206(6) Uani 1 1 d DU . .
H62A H 0.4176 0.0663 1.0323 0.309 Uiso 1 1 calc R A .
H62B H 0.4435 0.0859 1.0203 0.309 Uiso 1 1 calc R . .
H62C H 0.4290 0.0717 0.9761 0.309 Uiso 1 1 calc R . .
C1B C -0.0503(2) 0.15756(7) 0.5636(2) 0.0513(15) Uani 1 1 d U . .
C2B C -0.0981(2) 0.15049(8) 0.5848(2) 0.0562(16) Uani 1 1 d U . .
C3B C -0.1364(2) 0.16305(8) 0.5737(2) 0.0498(15) Uani 1 1 d U . .
H3B H -0.1713 0.1625 0.5840 0.060 Uiso 1 1 calc R . .
C4B C -0.1144(2) 0.17718(7) 0.5437(2) 0.0500(15) Uani 1 1 d U . .
C5B C -0.1425(2) 0.19115(9) 0.5224(3) 0.0597(17) Uani 1 1 d U . .
C6B C -0.1224(2) 0.20357(8) 0.4881(3) 0.0585(17) Uani 1 1 d U . .
C7B C -0.1529(3) 0.21587(9) 0.4589(3) 0.075(2) Uani 1 1 d U . .
H7B H -0.1894 0.2179 0.4605 0.090 Uiso 1 1 calc R . .
C8B C -0.1193(2) 0.22448(10) 0.4275(3) 0.0705(19) Uani 1 1 d U . .
H8B H -0.1282 0.2337 0.4032 0.085 Uiso 1 1 calc R . .
C9B C -0.0690(2) 0.21696(9) 0.4382(2) 0.0569(16) Uani 1 1 d U . .
C10B C -0.0242(2) 0.22351(8) 0.4178(2) 0.0518(15) Uani 1 1 d U . .
C11B C 0.0247(2) 0.21895(9) 0.4369(2) 0.0565(16) Uani 1 1 d U D .
C12B C 0.0735(2) 0.22726(9) 0.4220(2) 0.0611(17) Uani 1 1 d U . .
H12B H 0.0776 0.2358 0.3955 0.073 Uiso 1 1 calc R . .
C13B C 0.1107(3) 0.22064(10) 0.4520(3) 0.0703(19) Uani 1 1 d U . .
H13B H 0.1466 0.2240 0.4520 0.084 Uiso 1 1 calc R . .
C14B C 0.0888(2) 0.20772(8) 0.4841(2) 0.0540(16) Uani 1 1 d U D .
C15B C 0.1188(2) 0.19712(9) 0.5178(3) 0.0619(17) Uani 1 1 d U . .
C16B C 0.0964(2) 0.18111(8) 0.5402(2) 0.0520(15) Uani 1 1 d U D .
C17B C 0.1261(2) 0.16807(8) 0.5696(2) 0.0529(15) Uani 1 1 d U . .
H17B H 0.1623 0.1689 0.5784 0.064 Uiso 1 1 calc R D .
C18B C 0.0941(2) 0.15452(8) 0.5823(2) 0.0532(15) Uani 1 1 d U D .
C19B C 0.0425(2) 0.15972(8) 0.5601(2) 0.0532(16) Uani 1 1 d U . .
C20B C -0.0032(2) 0.15025(7) 0.5713(2) 0.0522(16) Uani 1 1 d U D .
H20B H -0.0003 0.1381 0.5851 0.063 Uiso 1 1 calc R . .
C21B C -0.1990(2) 0.19364(9) 0.5354(3) 0.0612(17) Uani 1 1 d U . .
C22B C -0.2133(2) 0.20919(8) 0.5617(2) 0.0580(16) Uani 1 1 d U . .
H22B H -0.1882 0.2185 0.5702 0.070 Uiso 1 1 calc R . .
C23B C -0.2659(2) 0.21115(9) 0.5761(3) 0.0622(17) Uani 1 1 d U . .
C24B C -0.3013(3) 0.19756(10) 0.5618(3) 0.073(2) Uani 1 1 d U . .
H24B H -0.3368 0.1990 0.5699 0.088 Uiso 1 1 calc R . .
C25B C -0.2870(2) 0.18171(9) 0.5358(3) 0.0680(19) Uani 1 1 d DU B .
C26B C -0.2358(2) 0.18013(9) 0.5218(3) 0.0647(18) Uani 1 1 d U . .
H26B H -0.2256 0.1697 0.5027 0.078 Uiso 1 1 calc R . .
C27B C -0.2791(2) 0.22860(9) 0.6049(3) 0.070(2) Uani 1 1 d U . .
C28B C -0.2686(3) 0.24558(10) 0.5756(3) 0.087(2) Uani 1 1 d U . .
H28D H -0.2774 0.2566 0.5950 0.130 Uiso 1 1 calc R . .
H28E H -0.2900 0.2454 0.5446 0.130 Uiso 1 1 calc R . .
H28F H -0.2316 0.2460 0.5680 0.130 Uiso 1 1 calc R . .
C29B C -0.2459(3) 0.22932(12) 0.6531(3) 0.099(3) Uani 1 1 d U . .
H29D H -0.2518 0.2180 0.6725 0.148 Uiso 1 1 calc R . .
H29E H -0.2556 0.2403 0.6724 0.148 Uiso 1 1 calc R . .
H29F H -0.2089 0.2301 0.6455 0.148 Uiso 1 1 calc R . .
C30B C -0.3381(3) 0.22817(10) 0.6177(3) 0.085(2) Uani 1 1 d U . .
H30D H -0.3452 0.2169 0.6366 0.128 Uiso 1 1 calc R . .
H30E H -0.3599 0.2283 0.5869 0.128 Uiso 1 1 calc R . .
H30F H -0.3462 0.2391 0.6377 0.128 Uiso 1 1 calc R . .
C31B C -0.3266(3) 0.16622(11) 0.5233(4) 0.095(3) Uani 1 1 d DU . .
C32B C -0.3795(5) 0.1688(2) 0.5448(7) 0.117(6) Uani 0.623(12) 1 d PDU B 1
H32D H -0.3751 0.1713 0.5806 0.175 Uiso 0.623(12) 1 calc PR B 1
H32E H -0.4003 0.1575 0.5394 0.175 Uiso 0.623(12) 1 calc PR B 1
H32F H -0.3974 0.1794 0.5285 0.175 Uiso 0.623(12) 1 calc PR B 1
C33B C -0.3007(5) 0.14787(16) 0.5498(6) 0.119(6) Uani 0.623(12) 1 d PDU B 1
H33D H -0.2663 0.1455 0.5363 0.179 Uiso 0.623(12) 1 calc PR B 1
H33E H -0.3234 0.1371 0.5433 0.179 Uiso 0.623(12) 1 calc PR B 1
H33F H -0.2966 0.1499 0.5857 0.179 Uiso 0.623(12) 1 calc PR B 1
C34B C -0.3290(6) 0.1624(2) 0.4672(6) 0.117(6) Uani 0.623(12) 1 d PDU B 1
H34D H -0.2936 0.1602 0.4559 0.175 Uiso 0.623(12) 1 calc PR B 1
H34E H -0.3445 0.1731 0.4495 0.175 Uiso 0.623(12) 1 calc PR B 1
H34F H -0.3504 0.1513 0.4602 0.175 Uiso 0.623(12) 1 calc PR B 1
C32D C -0.3746(6) 0.1763(2) 0.4909(7) 0.083(7) Uani 0.377(12) 1 d PDU B 2
H32G H -0.3900 0.1861 0.5111 0.124 Uiso 0.377(12) 1 calc PR B 2
H32H H -0.4014 0.1671 0.4817 0.124 Uiso 0.377(12) 1 calc PR B 2
H32I H -0.3611 0.1819 0.4608 0.124 Uiso 0.377(12) 1 calc PR B 2
C33D C -0.3066(8) 0.1511(3) 0.4904(10) 0.124(10) Uani 0.377(12) 1 d PDU B 2
H33G H -0.2939 0.1566 0.4599 0.185 Uiso 0.377(12) 1 calc PR B 2
H33H H -0.3349 0.1423 0.4819 0.185 Uiso 0.377(12) 1 calc PR B 2
H33I H -0.2779 0.1444 0.5080 0.185 Uiso 0.377(12) 1 calc PR B 2
C34D C -0.3499(8) 0.1588(3) 0.5703(7) 0.091(7) Uani 0.377(12) 1 d PDU B 2
H34G H -0.3629 0.1692 0.5898 0.137 Uiso 0.377(12) 1 calc PR B 2
H34H H -0.3231 0.1521 0.5901 0.137 Uiso 0.377(12) 1 calc PR B 2
H34I H -0.3789 0.1504 0.5614 0.137 Uiso 0.377(12) 1 calc PR B 2
C35B C -0.0317(2) 0.23784(9) 0.3787(2) 0.0603(17) Uani 1 1 d U . .
C36B C -0.0148(2) 0.25646(9) 0.3855(2) 0.0578(16) Uani 1 1 d U . .
C37B C -0.0257(2) 0.27004(9) 0.3500(3) 0.0571(17) Uani 1 1 d U C .
C38B C -0.0514(2) 0.26466(10) 0.3055(3) 0.0633(18) Uani 1 1 d U . .
C39B C -0.0688(2) 0.24616(10) 0.2968(3) 0.0620(17) Uani 1 1 d U . .
C40B C -0.0582(2) 0.23312(10) 0.3320(3) 0.0599(17) Uani 1 1 d U . .
C41B C -0.0091(3) 0.29004(9) 0.3608(3) 0.0711(19) Uani 1 1 d U . .
C42B C -0.0158(11) 0.2943(3) 0.4133(9) 0.112(7) Uani 0.59(2) 1 d PU C 1
H42G H -0.0088 0.3076 0.4193 0.169 Uiso 0.59(2) 1 calc PR C 1
H42H H 0.0085 0.2868 0.4339 0.169 Uiso 0.59(2) 1 calc PR C 1
H42I H -0.0518 0.2915 0.4218 0.169 Uiso 0.59(2) 1 calc PR C 1
C43B C 0.0462(7) 0.2933(2) 0.3441(9) 0.097(6) Uani 0.59(2) 1 d PU C 1
H43G H 0.0564 0.3062 0.3509 0.145 Uiso 0.59(2) 1 calc PR C 1
H43H H 0.0475 0.2909 0.3083 0.145 Uiso 0.59(2) 1 calc PR C 1
H43I H 0.0704 0.2849 0.3622 0.145 Uiso 0.59(2) 1 calc PR C 1
C44B C -0.0467(7) 0.3025(2) 0.3315(8) 0.102(6) Uani 0.59(2) 1 d PU C 1
H44G H -0.0379 0.3155 0.3383 0.153 Uiso 0.59(2) 1 calc PR C 1
H44H H -0.0824 0.3000 0.3412 0.153 Uiso 0.59(2) 1 calc PR C 1
H44I H -0.0440 0.3000 0.2958 0.153 Uiso 0.59(2) 1 calc PR C 1
C42D C -0.0067(14) 0.3029(4) 0.3144(10) 0.123(9) Uani 0.41(2) 1 d PU C 2
H42J H 0.0156 0.2972 0.2899 0.184 Uiso 0.41(2) 1 calc PR C 2
H42K H 0.0078 0.3150 0.3244 0.184 Uiso 0.41(2) 1 calc PR C 2
H42L H -0.0420 0.3046 0.2996 0.184 Uiso 0.41(2) 1 calc PR C 2
C43D C 0.0508(6) 0.2915(2) 0.3841(10) 0.065(6) Uani 0.41(2) 1 d PU C 2
H43J H 0.0747 0.2855 0.3615 0.097 Uiso 0.41(2) 1 calc PR C 2
H43K H 0.0532 0.2852 0.4164 0.097 Uiso 0.41(2) 1 calc PR C 2
H43L H 0.0605 0.3046 0.3884 0.097 Uiso 0.41(2) 1 calc PR C 2
C44D C -0.0410(11) 0.2994(3) 0.3968(14) 0.095(10) Uani 0.41(2) 1 d PU C 2
H44J H -0.0274 0.3120 0.4030 0.143 Uiso 0.41(2) 1 calc PR C 2
H44K H -0.0397 0.2923 0.4280 0.143 Uiso 0.41(2) 1 calc PR C 2
H44L H -0.0772 0.3001 0.3837 0.143 Uiso 0.41(2) 1 calc PR C 2
C45B C -0.0990(3) 0.24067(12) 0.2495(3) 0.078(2) Uani 1 1 d U . .
C46B C -0.1047(4) 0.25586(15) 0.2100(4) 0.127(3) Uani 1 1 d U . .
H46G H -0.1246 0.2510 0.1809 0.190 Uiso 1 1 calc R . .
H46H H -0.0700 0.2598 0.2001 0.190 Uiso 1 1 calc R . .
H46I H -0.1231 0.2665 0.2235 0.190 Uiso 1 1 calc R . .
C47B C -0.1529(3) 0.23393(13) 0.2638(3) 0.098(3) Uani 1 1 d U . .
H47G H -0.1736 0.2305 0.2337 0.148 Uiso 1 1 calc R . .
H47H H -0.1707 0.2439 0.2812 0.148 Uiso 1 1 calc R . .
H47I H -0.1490 0.2231 0.2856 0.148 Uiso 1 1 calc R . .
C48B C -0.0744(3) 0.22396(13) 0.2243(3) 0.100(3) Uani 1 1 d U . .
H48G H -0.0947 0.2210 0.1936 0.150 Uiso 1 1 calc R . .
H48H H -0.0744 0.2132 0.2468 0.150 Uiso 1 1 calc R . .
H48I H -0.0384 0.2270 0.2163 0.150 Uiso 1 1 calc R . .
C49B C 0.1727(5) 0.2025(3) 0.5291(12) 0.071(5) Uani 0.532(10) 1 d PGU D 7
C50B C 0.2153(6) 0.1916(3) 0.5179(10) 0.080(5) Uani 0.532(10) 1 d PGU D 7
H50B H 0.2103 0.1806 0.4989 0.096 Uiso 0.532(10) 1 calc PR D 7
C51B C 0.2653(5) 0.1968(2) 0.5346(7) 0.090(5) Uani 0.532(10) 1 d PGDU D 7
C52B C 0.2726(4) 0.2129(2) 0.5625(6) 0.094(6) Uani 0.532(10) 1 d PGU D 7
H52B H 0.3068 0.2165 0.5740 0.113 Uiso 0.532(10) 1 calc PR D 7
C53B C 0.2300(5) 0.22389(19) 0.5737(6) 0.084(5) Uani 0.532(10) 1 d PGDU D 7
C54B C 0.1800(4) 0.2187(3) 0.5570(10) 0.076(5) Uani 0.532(10) 1 d PGDU D 7
H54B H 0.1508 0.2262 0.5646 0.092 Uiso 0.532(10) 1 calc PR D 7
C55B C 0.3107(8) 0.1856(3) 0.5189(8) 0.122(6) Uani 0.532(10) 1 d PDU D 7
C56B C 0.3622(7) 0.1925(4) 0.5463(10) 0.204(12) Uani 0.532(10) 1 d PDU D 7
H56D H 0.3918 0.1852 0.5351 0.306 Uiso 0.532(10) 1 calc PR D 7
H56E H 0.3594 0.1910 0.5823 0.306 Uiso 0.532(10) 1 calc PR D 7
H56F H 0.3678 0.2057 0.5386 0.306 Uiso 0.532(10) 1 calc PR D 7
C57B C 0.3033(9) 0.1644(3) 0.5299(9) 0.155(9) Uani 0.532(10) 1 d PDU D 7
H57D H 0.3342 0.1575 0.5199 0.232 Uiso 0.532(10) 1 calc PR D 7
H57E H 0.2723 0.1597 0.5112 0.232 Uiso 0.532(10) 1 calc PR D 7
H57F H 0.2988 0.1626 0.5656 0.232 Uiso 0.532(10) 1 calc PR D 7
C58B C 0.3179(10) 0.1873(4) 0.4620(7) 0.174(10) Uani 0.532(10) 1 d PDU D 7
H58D H 0.3490 0.1804 0.4530 0.261 Uiso 0.532(10) 1 calc PR D 7
H58E H 0.3220 0.2005 0.4532 0.261 Uiso 0.532(10) 1 calc PR D 7
H58F H 0.2871 0.1822 0.4438 0.261 Uiso 0.532(10) 1 calc PR D 7
C59B C 0.2430(8) 0.2415(3) 0.6047(8) 0.110(7) Uani 0.532(10) 1 d PDU D 7
C60B C 0.2912(7) 0.2517(3) 0.5866(6) 0.126(7) Uani 0.532(10) 1 d PDU D 7
H60D H 0.3215 0.2434 0.5889 0.188 Uiso 0.532(10) 1 calc PR D 7
H60E H 0.2980 0.2627 0.6074 0.188 Uiso 0.532(10) 1 calc PR D 7
H60F H 0.2848 0.2556 0.5520 0.188 Uiso 0.532(10) 1 calc PR D 7
C61B C 0.1963(7) 0.2549(2) 0.6038(7) 0.128(8) Uani 0.532(10) 1 d PDU D 7
H61D H 0.1655 0.2484 0.6153 0.192 Uiso 0.532(10) 1 calc PR D 7
H61E H 0.1892 0.2593 0.5697 0.192 Uiso 0.532(10) 1 calc PR D 7
H61F H 0.2044 0.2655 0.6256 0.192 Uiso 0.532(10) 1 calc PR D 7
C62B C 0.2551(8) 0.2351(3) 0.6601(5) 0.125(9) Uani 0.532(10) 1 d PDU D 7
H62D H 0.2861 0.2271 0.6616 0.187 Uiso 0.532(10) 1 calc PR D 7
H62E H 0.2252 0.2282 0.6721 0.187 Uiso 0.532(10) 1 calc PR D 7
H62F H 0.2615 0.2461 0.6811 0.187 Uiso 0.532(10) 1 calc PR D 7
C49D C 0.1753(5) 0.2004(4) 0.5267(15) 0.071(5) Uani 0.468(10) 1 d PGU D 8
C50D C 0.2107(7) 0.1874(3) 0.5099(12) 0.080(5) Uani 0.468(10) 1 d PGU D 8
H50D H 0.1984 0.1765 0.4930 0.097 Uiso 0.468(10) 1 calc PR D 8
C51D C 0.2641(7) 0.1903(2) 0.5178(8) 0.084(5) Uani 0.468(10) 1 d PGDU D 8
C52D C 0.2820(4) 0.2062(2) 0.5425(7) 0.081(6) Uani 0.468(10) 1 d PGU D 8
H52D H 0.3185 0.2082 0.5480 0.097 Uiso 0.468(10) 1 calc PR D 8
C53D C 0.2466(5) 0.21916(18) 0.5593(6) 0.062(5) Uani 0.468(10) 1 d PGDU D 8
C54D C 0.1933(5) 0.2163(3) 0.5514(11) 0.064(5) Uani 0.468(10) 1 d PGU D 8
H54D H 0.1691 0.2251 0.5629 0.077 Uiso 0.468(10) 1 calc PR D 8
C55D C 0.3090(8) 0.1772(3) 0.5067(9) 0.113(7) Uani 0.468(10) 1 d PDU D 8
C56D C 0.2897(9) 0.1610(3) 0.4733(11) 0.176(11) Uani 0.468(10) 1 d PDU D 8
H56G H 0.2736 0.1659 0.4423 0.265 Uiso 0.468(10) 1 calc PR D 8
H56H H 0.2638 0.1537 0.4908 0.265 Uiso 0.468(10) 1 calc PR D 8
H56I H 0.3193 0.1530 0.4657 0.265 Uiso 0.468(10) 1 calc PR D 8
C57D C 0.3368(11) 0.1700(4) 0.5544(8) 0.164(10) Uani 0.468(10) 1 d PDU D 8
H57G H 0.3658 0.1619 0.5458 0.245 Uiso 0.468(10) 1 calc PR D 8
H57H H 0.3119 0.1629 0.5737 0.245 Uiso 0.468(10) 1 calc PR D 8
H57I H 0.3503 0.1805 0.5743 0.245 Uiso 0.468(10) 1 calc PR D 8
C58D C 0.3505(8) 0.1891(4) 0.4781(10) 0.156(10) Uani 0.468(10) 1 d PDU D 8
H58G H 0.3341 0.1940 0.4472 0.234 Uiso 0.468(10) 1 calc PR D 8
H58H H 0.3801 0.1812 0.4702 0.234 Uiso 0.468(10) 1 calc PR D 8
H58I H 0.3629 0.1995 0.4992 0.234 Uiso 0.468(10) 1 calc PR D 8
C59D C 0.2605(7) 0.2377(3) 0.5848(7) 0.082(6) Uani 0.468(10) 1 d PDU D 8
C60D C 0.2399(8) 0.2550(2) 0.5552(7) 0.107(7) Uani 0.468(10) 1 d PDU D 8
H60G H 0.2019 0.2540 0.5499 0.160 Uiso 0.468(10) 1 calc PR D 8
H60H H 0.2563 0.2555 0.5230 0.160 Uiso 0.468(10) 1 calc PR D 8
H60I H 0.2486 0.2663 0.5742 0.160 Uiso 0.468(10) 1 calc PR D 8
C61D C 0.3196(5) 0.2396(2) 0.5939(6) 0.074(5) Uani 0.468(10) 1 d PDU D 8
H61G H 0.3274 0.2516 0.6103 0.111 Uiso 0.468(10) 1 calc PR D 8
H61H H 0.3367 0.2392 0.5620 0.111 Uiso 0.468(10) 1 calc PR D 8
H61I H 0.3326 0.2294 0.6152 0.111 Uiso 0.468(10) 1 calc PR D 8
C62D C 0.2343(9) 0.2379(3) 0.6364(7) 0.121(10) Uani 0.468(10) 1 d PDU D 8
H62G H 0.1964 0.2367 0.6313 0.181 Uiso 0.468(10) 1 calc PR D 8
H62H H 0.2424 0.2497 0.6535 0.181 Uiso 0.468(10) 1 calc PR D 8
H62I H 0.2479 0.2275 0.6568 0.181 Uiso 0.468(10) 1 calc PR D 8
C1F C 0.0024(8) 0.26363(9) 0.7221(3) 0.172(6) Uani 1 1 d GU . .
C2F C -0.0425(6) 0.25783(16) 0.6934(6) 0.204(6) Uani 1 1 d GDU . .
C3F C -0.0254(7) 0.24756(13) 0.6520(4) 0.165(5) Uani 1 1 d GDU . .
C4F C 0.0300(7) 0.24701(17) 0.6552(4) 0.170(5) Uani 1 1 d GU . .
C5F C 0.0472(5) 0.25694(18) 0.6985(6) 0.185(6) Uani 1 1 d GU . .
C11F C 0.1151(7) 0.2365(3) 0.7148(8) 0.197(6) Uani 1 1 d U . .
C6F C 0.0541(6) 0.23301(16) 0.6432(5) 0.167(5) Uani 1 1 d GU . .
C7F C 0.0275(5) 0.2171(2) 0.6241(3) 0.156(5) Uani 1 1 d GU . .
C8F C 0.0557(7) 0.20105(16) 0.6407(4) 0.200(6) Uani 1 1 d GU . .
C9F C 0.0998(5) 0.2071(3) 0.6701(5) 0.221(7) Uani 1 1 d GU . .
C10F C 0.0988(5) 0.2269(3) 0.6717(5) 0.231(7) Uani 1 1 d GU . .
C28F C -0.0816(7) 0.2541(2) 0.7206(7) 0.162(5) Uani 1 1 d DU . .
C12F C 0.1129(5) 0.1974(2) 0.7126(4) 0.214(6) Uani 1 1 d GU . .
C13F C 0.1342(4) 0.20595(16) 0.7565(7) 0.200(6) Uani 1 1 d GDU . .
C15F C 0.1199(4) 0.1951(2) 0.7978(4) 0.207(5) Uani 1 1 d GU . .
C16F C 0.0896(4) 0.17981(14) 0.7795(5) 0.173(4) Uani 1 1 d GDU . .
C25F C 0.0853(4) 0.18122(17) 0.7268(5) 0.188(4) Uani 1 1 d GDU . .
C22F C -0.1119(7) 0.2399(3) 0.7019(7) 0.168(5) Uani 1 1 d U . .
C18F C -0.0268(4) 0.2140(2) 0.6249(3) 0.169(5) Uani 1 1 d GU . .
C19F C -0.0626(6) 0.19994(13) 0.6377(4) 0.207(7) Uani 1 1 d GDU . .
C20F C -0.1057(4) 0.2087(2) 0.6597(4) 0.179(6) Uani 1 1 d GU . .
C21F C -0.0965(5) 0.22814(19) 0.6605(4) 0.187(6) Uani 1 1 d GU . .
C26F C -0.0477(6) 0.23146(15) 0.6389(4) 0.215(7) Uani 1 1 d GDU . .
C24F C 0.0863(8) 0.2535(3) 0.7285(8) 0.186(6) Uani 1 1 d DU . .
C29F C 0.0453(4) 0.17619(13) 0.6927(3) 0.230(7) Uani 1 1 d GDU . .
C14F C 0.0070(4) 0.16912(9) 0.72431(19) 0.199(7) Uani 1 1 d GDU . .
C17F C -0.0430(4) 0.17432(16) 0.7040(3) 0.209(6) Uani 1 1 d GU . .
C27F C -0.0356(5) 0.18462(15) 0.6598(3) 0.224(7) Uani 1 1 d GDU . .
C30F C 0.0190(5) 0.18578(10) 0.6528(2) 0.199(6) Uani 1 1 d GU . .
C23F C 0.1349(6) 0.2267(3) 0.7629(9) 0.208(7) Uani 1 1 d DU . .
C1S C 0.2664(4) 0.17814(11) 0.7549(4) 0.095(3) Uani 1 1 d U . .
C2S C 0.2380(4) 0.17127(12) 0.7145(4) 0.092(2) Uani 1 1 d U . .
C3S C 0.2033(3) 0.15658(13) 0.7237(5) 0.105(3) Uani 1 1 d U . .
H3S H 0.1848 0.1504 0.6971 0.126 Uiso 1 1 calc R . .
C4S C 0.1968(4) 0.15135(14) 0.7725(5) 0.102(3) Uani 1 1 d U . .
H4S H 0.1720 0.1419 0.7792 0.122 Uiso 1 1 calc R . .
C5S C 0.2229(4) 0.15868(14) 0.8092(5) 0.106(3) Uani 1 1 d U . .
H5S H 0.2161 0.1541 0.8413 0.127 Uiso 1 1 calc R . .
C6S C 0.2597(4) 0.17248(12) 0.8068(5) 0.125(4) Uani 1 1 d U . .
H6S H 0.2783 0.1777 0.8348 0.150 Uiso 1 1 calc R . .
C7S C 0.3199(5) 0.12601(18) 0.7694(5) 0.130(4) Uani 1 1 d U . .
C8S C 0.3551(5) 0.13947(15) 0.7635(6) 0.122(4) Uani 1 1 d U . .
C9S C 0.3621(6) 0.14426(19) 0.7163(8) 0.158(5) Uani 1 1 d U . .
H9S H 0.3841 0.1547 0.7112 0.189 Uiso 1 1 calc R . .
C10S C 0.3432(8) 0.1366(2) 0.6787(8) 0.177(5) Uani 1 1 d U . .
H10S H 0.3576 0.1401 0.6482 0.213 Uiso 1 1 calc R . .
C11S C 0.3050(5) 0.1240(2) 0.6755(8) 0.183(6) Uani 1 1 d DU . .
H11S H 0.2874 0.1200 0.6456 0.219 Uiso 1 1 calc R . .
C12S C 0.2936(5) 0.11695(19) 0.7299(8) 0.167(5) Uani 1 1 d DU . .
H12S H 0.2700 0.1070 0.7353 0.201 Uiso 1 1 calc R . .
C1T C 0.1471(2) 0.10917(8) 0.6479(3) 0.0615(18) Uani 1 1 d U . .
C2T C 0.1020(2) 0.11433(8) 0.6705(3) 0.0596(17) Uani 1 1 d U . .
H2T H 0.0883 0.1076 0.6974 0.071 Uiso 1 1 calc R . .
C3T C 0.0779(2) 0.13069(8) 0.6497(3) 0.0602(17) Uani 1 1 d U D .
H3T H 0.0467 0.1359 0.6614 0.072 Uiso 1 1 calc R . .
C4T C 0.1046(2) 0.13815(8) 0.6110(2) 0.0548(16) Uani 1 1 d U . .
C5T C 0.1043(2) 0.13366(8) 0.8860(3) 0.0600(17) Uani 1 1 d U . .
C6T C 0.0765(2) 0.12559(9) 0.8499(3) 0.069(2) Uani 1 1 d U A .
H6T H 0.0435 0.1303 0.8383 0.083 Uiso 1 1 calc R . .
C7T C 0.0983(3) 0.10980(9) 0.8298(3) 0.077(2) Uani 1 1 d U . .
H7T H 0.0813 0.1024 0.8047 0.092 Uiso 1 1 calc R A .
C8T C 0.1465(2) 0.10602(9) 0.8499(3) 0.0639(18) Uani 1 1 d U A .
Cl1 Cl 0.31247(13) 0.19575(4) 0.74664(11) 0.1457(11) Uani 1 1 d . . .
Cl2 Cl 0.24445(9) 0.17927(4) 0.65606(9) 0.1163(8) Uani 1 1 d U . .
Cl3 Cl 0.30415(15) 0.11709(5) 0.82452(17) 0.1819(16) Uani 1 1 d U . .
Cl4 Cl 0.38800(18) 0.14853(5) 0.81253(17) 0.1975(16) Uani 1 1 d U . .
N1A N 0.22054(19) 0.06856(6) 0.6955(2) 0.0582(13) Uani 1 1 d U . .
N2A N 0.2607(2) 0.03407(7) 0.6940(3) 0.0742(17) Uani 1 1 d U . .
N3A N 0.2602(3) 0.03244(8) 0.7944(3) 0.089(2) Uani 1 1 d U A .
N4A N 0.2235(2) 0.06738(6) 0.7982(2) 0.0661(16) Uani 1 1 d U A .
N1B N -0.06230(17) 0.17401(6) 0.53667(18) 0.0491(12) Uani 1 1 d U . .
N2B N -0.07058(18) 0.20411(7) 0.47684(19) 0.0558(13) Uani 1 1 d U . .
N3B N 0.03553(17) 0.20638(6) 0.47412(18) 0.0489(12) Uani 1 1 d U . .
N4B N 0.04468(17) 0.17594(6) 0.53582(17) 0.0461(12) Uani 1 1 d U D .
Ni1 Ni 0.24136(3) 0.050605(10) 0.74589(4) 0.0652(3) Uani 1 1 d . A .
Ni2 Ni -0.01294(3) 0.190001(10) 0.50598(3) 0.0459(2) Uani 1 1 d . D .
S1 S 0.16040(6) 0.12508(2) 0.60125(7) 0.0611(5) Uani 1 1 d . D .
S2 S 0.16332(6) 0.12199(2) 0.89546(7) 0.0620(5) Uani 1 1 d . . .
C53G C 0.5678(14) 0.0145(7) 0.7497(14) 0.161(9) Uani 0.50 1 d PDU E -1
C52G C 0.5318(13) 0.0119(5) 0.7904(16) 0.146(9) Uani 0.50 1 d PDU E -1
C35G C 0.5557(12) 0.0231(4) 0.8304(13) 0.153(9) Uani 0.50 1 d PDU E -1
C36G C 0.6016(11) 0.0336(4) 0.8219(14) 0.152(8) Uani 0.50 1 d PDU E -1
C37G C 0.6093(16) 0.0263(5) 0.7717(13) 0.172(9) Uani 0.50 1 d PDU E -1
C38G C 0.6234(12) 0.0388(4) 0.7362(14) 0.176(9) Uani 0.50 1 d PDU E -1
C39G C 0.5977(14) 0.0412(4) 0.6876(14) 0.179(10) Uani 0.50 1 d PDU E -1
C22G C 0.6009(15) 0.0603(5) 0.6701(14) 0.204(10) Uani 0.50 1 d PDU E -1
C21G C 0.6168(13) 0.0708(4) 0.7141(13) 0.192(10) Uani 0.50 1 d PDU E -1
C20G C 0.6373(19) 0.0575(5) 0.7506(13) 0.191(10) Uani 0.50 1 d PDU E -1
C42G C 0.5175(15) 0.0539(5) 0.6263(15) 0.193(10) Uani 0.50 1 d PDU E -1
C23G C 0.5568(12) 0.0671(5) 0.6448(13) 0.193(9) Uani 0.50 1 d PDU E -1
C24G C 0.5286(15) 0.0843(4) 0.6556(12) 0.201(10) Uani 0.50 1 d PDU E -1
C25G C 0.4724(14) 0.0825(5) 0.6479(14) 0.198(10) Uani 0.50 1 d PDU E -1
C43G C 0.4678(13) 0.0632(5) 0.6323(11) 0.181(9) Uani 0.50 1 d PDU E -1
C7G C 0.5972(13) 0.0885(4) 0.7227(12) 0.178(10) Uani 0.50 1 d PDU E -1
C8G C 0.5515(13) 0.0946(4) 0.6934(10) 0.184(10) Uani 0.50 1 d PDU E -1
C9G C 0.5201(11) 0.1041(3) 0.7296(11) 0.174(9) Uani 0.50 1 d PDU E -1
C1G C 0.5455(12) 0.1046(5) 0.7789(12) 0.183(10) Uani 0.50 1 d PDU E -1
C6G C 0.5923(12) 0.0936(4) 0.7742(11) 0.168(9) Uani 0.50 1 d PDU E -1
C41G C 0.5102(15) 0.0360(5) 0.6440(13) 0.178(10) Uani 0.50 1 d PDU E -1
C40G C 0.5564(13) 0.0298(5) 0.6740(17) 0.187(10) Uani 0.50 1 d PDU E -1
C54G C 0.5359(15) 0.0153(6) 0.7062(16) 0.168(10) Uani 0.50 1 d PDU E -1
C55G C 0.4797(15) 0.0152(6) 0.6949(15) 0.162(10) Uani 0.50 1 d PDU E -1
C56G C 0.4605(14) 0.0280(6) 0.6565(15) 0.164(10) Uani 0.50 1 d PDU E -1
C17G C 0.5797(12) 0.0599(4) 0.8705(13) 0.154(9) Uani 0.50 1 d PDU E -1
C18G C 0.6141(9) 0.0520(3) 0.8349(11) 0.140(7) Uani 0.50 1 d PDU E -1
C19G C 0.6346(13) 0.0633(4) 0.7980(12) 0.161(9) Uani 0.50 1 d PDU E -1
C5G C 0.6073(18) 0.0804(5) 0.8077(14) 0.183(9) Uani 0.50 1 d PDU E -1
C4G C 0.5821(9) 0.0788(3) 0.8542(10) 0.161(8) Uani 0.50 1 d PDU E -1
C45G C 0.3836(13) 0.0677(4) 0.6844(12) 0.190(10) Uani 0.50 1 d PDU E -1
C44G C 0.4183(15) 0.0594(5) 0.6487(13) 0.177(10) Uani 0.50 1 d PDU E -1
C57G C 0.4187(13) 0.0395(5) 0.6629(12) 0.179(10) Uani 0.50 1 d PDU E -1
C58G C 0.3891(12) 0.0364(4) 0.7081(13) 0.179(10) Uani 0.50 1 d PDU E -1
C46G C 0.3674(11) 0.0539(5) 0.7196(12) 0.168(9) Uani 0.50 1 d PDU E -1
C10G C 0.4674(12) 0.1033(5) 0.7233(11) 0.182(10) Uani 0.50 1 d PDU E -1
C26G C 0.4434(14) 0.0926(4) 0.6812(11) 0.189(10) Uani 0.50 1 d PDU E -1
C27G C 0.3978(15) 0.0850(5) 0.7027(13) 0.184(10) Uani 0.50 1 d PDU E -1
C28G C 0.3935(11) 0.0893(5) 0.7546(12) 0.171(9) Uani 0.50 1 d PDU E -1
C11G C 0.4362(11) 0.1015(3) 0.7675(11) 0.167(9) Uani 0.50 1 d PDU E -1
C2G C 0.5151(11) 0.1002(3) 0.8187(10) 0.172(8) Uani 0.50 1 d PDU E -1
C3G C 0.5357(10) 0.0880(4) 0.8573(13) 0.170(9) Uani 0.50 1 d PDU E -1
C14G C 0.4918(9) 0.0789(3) 0.8784(10) 0.144(7) Uani 0.50 1 d PDU E -1
C13G C 0.4461(8) 0.0871(3) 0.8531(11) 0.153(8) Uani 0.50 1 d PDU E -1
C12G C 0.4588(12) 0.1006(4) 0.8150(11) 0.165(9) Uani 0.50 1 d PDU E -1
C32G C 0.4483(11) 0.0474(4) 0.8771(11) 0.157(8) Uani 0.50 1 d PDU E -1
C15G C 0.4891(10) 0.0608(3) 0.8909(12) 0.157(8) Uani 0.50 1 d PDU E -1
C16G C 0.5359(10) 0.0503(3) 0.8842(10) 0.143(7) Uani 0.50 1 d PDU E -1
C34G C 0.5277(13) 0.0316(4) 0.8665(12) 0.155(8) Uani 0.50 1 d PDU E -1
C33G C 0.4716(13) 0.0301(4) 0.8595(12) 0.152(8) Uani 0.50 1 d PDU E -1
C60G C 0.4475(15) 0.0139(6) 0.7363(15) 0.158(10) Uani 0.50 1 d PDU E -1
C51G C 0.4779(13) 0.0116(4) 0.7839(15) 0.143(9) Uani 0.50 1 d PDU E -1
C50G C 0.4467(12) 0.0204(4) 0.8209(13) 0.156(9) Uani 0.50 1 d PDU E -1
C49G C 0.4019(10) 0.0299(4) 0.7994(12) 0.141(8) Uani 0.50 1 d PDU E -1
C59G C 0.4017(14) 0.0250(5) 0.7481(12) 0.160(9) Uani 0.50 1 d PDU E -1
C48G C 0.3829(12) 0.0476(4) 0.8065(13) 0.150(8) Uani 0.50 1 d PDU E -1
C47G C 0.3671(14) 0.0608(5) 0.7675(12) 0.174(9) Uani 0.50 1 d PDU E -1
C29G C 0.3749(11) 0.0784(4) 0.7916(12) 0.180(9) Uani 0.50 1 d PDU E -1
C30G C 0.4055(11) 0.0758(4) 0.8377(11) 0.157(8) Uani 0.50 1 d PDU E -1
C31G C 0.4096(14) 0.0560(4) 0.8503(12) 0.166(9) Uani 0.50 1 d PDU E -1
C1H C -0.0331(12) -0.0099(4) 0.9190(11) 0.179(8) Uani 0.50 1 d PDU F -1
C2H C 0.0213(12) -0.0086(4) 0.9194(11) 0.194(9) Uani 0.50 1 d PDU F -1
C3H C 0.0490(13) 0.0082(4) 0.9356(11) 0.215(9) Uani 0.50 1 d PDU F -1
C4H C 0.0185(12) 0.0235(5) 0.9460(12) 0.217(9) Uani 0.50 1 d PDU F -1
C5H C -0.0384(12) 0.0245(5) 0.9519(11) 0.207(9) Uani 0.50 1 d PDU F -1
C6H C -0.0556(12) 0.0079(5) 0.9294(10) 0.204(9) Uani 0.50 1 d PDU F -1
C7H C -0.1059(11) 0.0094(5) 0.8996(11) 0.194(9) Uani 0.50 1 d PDU F -1
C8H C -0.1087(13) -0.0065(5) 0.8650(13) 0.209(9) Uani 0.50 1 d PDU F -1
C9H C -0.0601(13) -0.0168(4) 0.8743(14) 0.198(9) Uani 0.50 1 d PDU F -1
C10H C -0.0310(14) -0.0262(4) 0.8397(14) 0.207(9) Uani 0.50 1 d PDU F -1
C11H C 0.0239(14) -0.0244(4) 0.8537(14) 0.207(9) Uani 0.50 1 d PDU F -1
C12H C 0.0589(12) -0.0151(4) 0.8850(13) 0.200(9) Uani 0.50 1 d PDU F -1
C13H C 0.1035(11) -0.0033(4) 0.8756(12) 0.218(10) Uani 0.50 1 d PDU F -1
C14H C 0.0962(10) 0.0123(4) 0.9090(11) 0.196(9) Uani 0.50 1 d PDU F -1
C15H C 0.1101(11) 0.0304(4) 0.9021(11) 0.197(9) Uani 0.50 1 d PDU F -1
C16H C 0.0798(11) 0.0467(5) 0.9141(11) 0.214(9) Uani 0.50 1 d PDU F -1
C17H C 0.0326(10) 0.0421(5) 0.9351(13) 0.211(9) Uani 0.50 1 d PDU F -1
C18H C -0.0136(12) 0.0544(4) 0.9198(12) 0.227(9) Uani 0.50 1 d PDU F -1
C19H C -0.0581(11) 0.0416(5) 0.9289(11) 0.221(9) Uani 0.50 1 d PDU F -1
C20H C -0.1019(11) 0.0445(4) 0.8995(11) 0.187(9) Uani 0.50 1 d PDU F -1
C21H C -0.1250(11) 0.0264(5) 0.8864(12) 0.210(9) Uani 0.50 1 d PDU F -1
C22H C -0.1396(8) 0.0288(4) 0.8347(13) 0.175(8) Uani 0.50 1 d PDU F -1
C23H C -0.1376(9) 0.0148(4) 0.7996(12) 0.188(8) Uani 0.50 1 d PDU F -1
C24H C -0.1168(12) -0.0036(4) 0.8153(12) 0.220(9) Uani 0.50 1 d PDU F -1
C25H C -0.0842(14) -0.0139(5) 0.7829(15) 0.221(10) Uani 0.50 1 d PDU F -1
C26H C -0.0355(12) -0.0226(5) 0.7859(14) 0.221(10) Uani 0.50 1 d PDU F -1
C27H C 0.0163(14) -0.0225(5) 0.7650(13) 0.216(10) Uani 0.50 1 d PDU F -1
C28H C 0.0519(12) -0.0210(4) 0.8088(14) 0.222(10) Uani 0.50 1 d PDU F -1
C29H C 0.0886(14) -0.0100(4) 0.7876(14) 0.238(11) Uani 0.50 1 d PDU F -1
C30H C 0.1142(12) 0.0010(5) 0.8272(13) 0.237(10) Uani 0.50 1 d PDU F -1
C31H C 0.1304(10) 0.0199(5) 0.8164(13) 0.218(10) Uani 0.50 1 d PDU F -1
C32H C 0.1362(12) 0.0314(5) 0.8571(15) 0.228(10) Uani 0.50 1 d PDU F -1
C33H C 0.1132(12) 0.0481(6) 0.8356(12) 0.242(10) Uani 0.50 1 d PDU F -1
C34H C 0.0862(14) 0.0588(4) 0.8724(15) 0.250(10) Uani 0.50 1 d PDU F -1
C35H C 0.0377(12) 0.0678(5) 0.8599(14) 0.246(10) Uani 0.50 1 d PDU F -1
C36H C -0.0119(14) 0.0697(4) 0.8842(11) 0.233(10) Uani 0.50 1 d PDU F -1
C37H C -0.0520(12) 0.0667(4) 0.8452(13) 0.236(10) Uani 0.50 1 d PDU F -1
C38H C -0.0961(11) 0.0555(4) 0.8563(15) 0.214(9) Uani 0.50 1 d PDU F -1
C39H C -0.1199(10) 0.0460(5) 0.8143(12) 0.217(9) Uani 0.50 1 d PDU F -1
C40H C -0.0983(12) 0.0519(5) 0.7711(12) 0.213(10) Uani 0.50 1 d PDU F -1
C41H C -0.1056(12) 0.0352(5) 0.7422(14) 0.216(10) Uani 0.50 1 d PDU F -1
C42H C -0.1150(17) 0.0169(5) 0.7510(13) 0.212(10) Uani 0.50 1 d PDU F -1
C43H C -0.0939(17) -0.0013(6) 0.7405(16) 0.240(11) Uani 0.50 1 d PDU F -1
C44H C -0.0444(15) -0.0003(6) 0.7210(18) 0.259(11) Uani 0.50 1 d PDU F -1
C45H C 0.0038(17) -0.0111(6) 0.7254(16) 0.250(11) Uani 0.50 1 d PDU F -1
C46H C 0.0485(16) -0.0004(5) 0.7085(14) 0.253(11) Uani 0.50 1 d PDU F -1
C47H C 0.0870(16) 0.0029(6) 0.7454(14) 0.250(11) Uani 0.50 1 d PDU F -1
C48H C 0.1110(13) 0.0197(5) 0.7648(13) 0.224(11) Uani 0.50 1 d PDU F -1
C49H C 0.1018(13) 0.0370(5) 0.7439(15) 0.237(11) Uani 0.50 1 d PDU F -1
C50H C 0.0946(12) 0.0492(5) 0.7860(13) 0.237(10) Uani 0.50 1 d PDU F -1
C51H C 0.0513(13) 0.0599(4) 0.7661(13) 0.228(11) Uani 0.50 1 d PDU F -1
C52H C 0.0280(14) 0.0692(4) 0.8059(13) 0.237(10) Uani 0.50 1 d PDU F -1
C53H C -0.0288(13) 0.0685(4) 0.7980(11) 0.236(10) Uani 0.50 1 d PDU F -1
C54H C -0.0497(13) 0.0599(4) 0.7552(13) 0.215(10) Uani 0.50 1 d PDU F -1
C55H C -0.0267(12) 0.0481(5) 0.7183(12) 0.219(10) Uani 0.50 1 d PDU F -1
C56H C -0.0618(14) 0.0326(5) 0.7095(12) 0.220(10) Uani 0.50 1 d PDU F -1
C57H C -0.0317(13) 0.0172(5) 0.6959(16) 0.252(10) Uani 0.50 1 d PDU F -1
C58H C 0.0260(12) 0.0179(5) 0.7009(15) 0.250(10) Uani 0.50 1 d PDU F -1
C59H C 0.0522(13) 0.0334(5) 0.7177(12) 0.248(10) Uani 0.50 1 d PDU F -1
C60H C 0.0271(13) 0.0513(5) 0.7216(12) 0.225(10) Uani 0.50 1 d PDU F -1

loop_
_atom_site_aniso_label
_atom_site_aniso_U_11
_atom_site_aniso_U_22
_atom_site_aniso_U_33
_atom_site_aniso_U_23
_atom_site_aniso_U_13
_atom_site_aniso_U_12
C1A 0.035(3) 0.049(3) 0.082(5) 0.000(4) 0.017(3) 0.007(3)
C2A 0.037(3) 0.056(4) 0.094(5) -0.002(4) 0.005(3) 0.007(3)
C3A 0.050(4) 0.079(4) 0.071(5) -0.019(4) 0.006(3) 0.017(3)
C4A 0.048(4) 0.059(4) 0.090(6) -0.010(4) 0.008(4) 0.008(3)
C5A 0.077(5) 0.078(5) 0.083(6) -0.032(4) 0.000(4) 0.026(4)
C6A 0.081(5) 0.073(5) 0.096(6) -0.028(5) -0.002(5) 0.028(4)
C7A 0.149(8) 0.087(6) 0.132(8) -0.059(6) -0.035(7) 0.056(6)
C8A 0.106(6) 0.065(5) 0.129(8) -0.037(6) -0.006(6) 0.014(5)
C9A 0.067(5) 0.062(5) 0.143(8) -0.019(6) -0.011(5) 0.012(4)
C10A 0.082(5) 0.050(4) 0.119(7) -0.001(5) 0.012(5) 0.008(4)
C11A 0.122(7) 0.053(5) 0.121(7) 0.030(5) 0.014(6) 0.022(4)
C12A 0.174(10) 0.101(7) 0.129(9) 0.012(7) 0.009(7) 0.066(7)
C13A 0.220(11) 0.089(6) 0.107(8) 0.003(6) 0.015(7) 0.079(7)
C14A 0.165(8) 0.054(4) 0.099(7) 0.026(5) 0.025(6) 0.041(5)
C15A 0.140(7) 0.088(5) 0.068(6) 0.020(4) 0.032(5) 0.055(5)
C16A 0.084(5) 0.049(4) 0.071(5) 0.019(4) 0.038(4) 0.030(3)
C17A 0.084(5) 0.068(4) 0.081(5) 0.016(4) 0.041(4) 0.014(4)
C18A 0.062(4) 0.047(3) 0.076(5) 0.010(3) 0.030(4) 0.016(3)
C19A 0.049(4) 0.043(3) 0.086(5) 0.000(4) 0.029(4) 0.001(3)
C20A 0.048(4) 0.044(3) 0.078(5) -0.009(4) 0.009(4) 0.007(3)
C21A 0.138(8) 0.098(6) 0.084(7) -0.037(5) 0.001(6) 0.059(6)
C22A 0.299(14) 0.099(7) 0.112(8) -0.028(7) -0.025(9) 0.073(8)
C23A 0.403(18) 0.147(10) 0.096(9) 0.001(9) -0.026(11) 0.105(11)
C24A 0.366(19) 0.190(13) 0.108(10) 0.015(10) 0.036(12) 0.099(13)
C25A 0.232(12) 0.164(9) 0.096(8) -0.003(7) 0.028(8) 0.125(9)
C26A 0.134(8) 0.159(9) 0.094(8) -0.008(7) 0.042(6) 0.090(7)
C27A 0.53(2) 0.167(9) 0.136(9) -0.038(10) -0.026(14) 0.066(13)
C28A 0.52(3) 0.209(14) 0.157(11) -0.095(11) -0.057(17) -0.055(17)
C29A 0.57(3) 0.182(12) 0.135(11) -0.097(10) -0.001(14) 0.055(16)
C30A 0.57(3) 0.211(13) 0.181(14) -0.075(13) -0.034(17) 0.086(16)
C31A 0.251(13) 0.259(14) 0.198(12) 0.079(11) 0.066(12) 0.070(12)
C32A 0.263(16) 0.208(14) 0.266(17) 0.077(13) 0.094(14) 0.007(13)
C33A 0.307(19) 0.335(18) 0.266(17) 0.125(15) 0.023(16) 0.015(16)
C34A 0.231(16) 0.315(17) 0.251(16) 0.025(14) 0.044(14) 0.105(14)
C35A 0.092(8) 0.050(6) 0.099(8) -0.010(6) -0.048(6) 0.004(6)
C36A 0.100(9) 0.052(6) 0.096(8) 0.024(6) -0.016(7) 0.003(6)
C37A 0.147(10) 0.056(6) 0.096(8) 0.001(6) -0.022(8) -0.028(7)
C38A 0.140(11) 0.044(6) 0.198(13) -0.003(8) -0.064(10) 0.006(7)
C39A 0.109(9) 0.061(6) 0.217(12) -0.033(8) -0.089(9) 0.049(6)
C40A 0.073(7) 0.058(6) 0.168(11) -0.019(7) -0.055(7) 0.006(5)
C41A 0.198(16) 0.095(11) 0.129(13) 0.013(10) 0.007(13) -0.061(12)
C42A 0.237(19) 0.071(9) 0.164(19) 0.043(13) 0.045(16) -0.048(11)
C43A 0.22(2) 0.31(2) 0.127(15) 0.014(16) -0.021(14) -0.18(2)
C44A 0.152(14) 0.155(13) 0.150(15) 0.048(12) -0.001(12) -0.072(12)
C45A 0.180(13) 0.115(10) 0.324(17) -0.077(11) -0.076(13) 0.061(10)
C46A 0.217(18) 0.157(13) 0.39(2) -0.012(17) -0.064(18) 0.063(14)
C47A 0.240(18) 0.188(16) 0.29(2) -0.048(16) -0.078(18) 0.060(15)
C48A 0.173(15) 0.160(13) 0.34(2) -0.073(15) -0.100(15) 0.056(12)
C35C 0.090(13) 0.063(11) 0.131(14) -0.011(12) 0.001(12) -0.017(11)
C36C 0.125(14) 0.057(11) 0.102(13) -0.001(12) -0.018(12) -0.006(12)
C37C 0.126(15) 0.055(11) 0.129(15) -0.016(12) -0.019(13) -0.019(12)
C38C 0.124(15) 0.070(12) 0.165(16) -0.015(13) -0.022(14) 0.013(12)
C39C 0.128(18) 0.124(16) 0.18(2) -0.012(17) -0.005(17) 0.036(16)
C40C 0.133(16) 0.088(13) 0.140(17) -0.021(14) 0.008(15) 0.024(14)
C41C 0.171(18) 0.080(13) 0.131(15) -0.011(13) -0.004(15) -0.020(15)
C42C 0.094(19) 0.10(2) 0.10(3) -0.034(18) 0.034(17) -0.035(16)
C43C 0.34(5) 0.11(2) 0.14(3) 0.01(2) -0.10(3) 0.06(3)
C44C 0.15(2) 0.061(17) 0.16(3) -0.017(19) -0.01(2) -0.062(17)
C45C 0.13(2) 0.16(2) 0.26(3) 0.03(2) -0.01(2) 0.03(2)
C46C 0.29(4) 0.18(3) 0.27(4) -0.07(3) -0.07(4) 0.07(3)
C47C 0.16(2) 0.113(17) 0.13(2) 0.052(16) 0.087(17) 0.007(17)
C48C 0.23(4) 0.12(2) 0.31(4) -0.02(3) 0.22(3) 0.00(3)
C49A 0.185(10) 0.079(6) 0.097(8) 0.013(6) 0.020(7) 0.082(6)
C50A 0.215(11) 0.084(6) 0.085(7) 0.038(6) 0.028(7) 0.049(6)
C51A 0.240(12) 0.098(7) 0.107(9) 0.036(7) 0.019(9) 0.038(8)
C52A 0.299(15) 0.096(7) 0.064(6) 0.020(6) 0.014(8) 0.034(9)
C53A 0.291(13) 0.063(5) 0.096(8) 0.017(6) 0.026(8) 0.034(7)
C54A 0.234(12) 0.085(6) 0.051(6) 0.002(5) 0.017(7) 0.064(7)
C55A 0.223(13) 0.123(8) 0.101(8) 0.063(7) 0.037(8) 0.036(8)
C56A 0.218(17) 0.285(18) 0.209(16) 0.130(15) 0.049(13) 0.076(15)
C57A 0.249(17) 0.134(10) 0.209(15) 0.060(10) -0.001(12) -0.023(11)
C58A 0.162(11) 0.232(13) 0.118(10) 0.076(10) 0.029(8) 0.039(10)
C59A 0.305(14) 0.107(8) 0.112(8) -0.012(7) 0.015(10) -0.012(9)
C60A 0.331(18) 0.220(12) 0.153(11) -0.097(10) 0.004(12) -0.050(13)
C61A 0.359(18) 0.108(8) 0.212(13) 0.000(9) -0.011(13) -0.014(11)
C62A 0.287(18) 0.130(10) 0.206(13) -0.021(9) 0.053(13) -0.009(11)
C1B 0.037(3) 0.044(3) 0.074(4) 0.004(3) 0.017(3) -0.005(3)
C2B 0.043(4) 0.048(3) 0.080(5) 0.014(3) 0.025(3) -0.007(3)
C3B 0.037(3) 0.054(3) 0.059(4) 0.012(3) 0.009(3) -0.009(3)
C4B 0.032(3) 0.043(3) 0.076(4) 0.004(3) 0.006(3) -0.006(3)
C5B 0.040(3) 0.063(4) 0.077(5) 0.017(4) 0.011(3) -0.003(3)
C6B 0.040(4) 0.060(4) 0.077(5) 0.021(3) 0.013(3) 0.003(3)
C7B 0.038(4) 0.071(4) 0.118(6) 0.042(4) 0.017(4) 0.006(3)
C8B 0.044(4) 0.090(4) 0.079(5) 0.035(4) 0.014(3) 0.011(3)
C9B 0.044(4) 0.077(4) 0.051(4) 0.013(3) 0.014(3) 0.006(3)
C10B 0.046(4) 0.061(4) 0.049(4) 0.005(3) 0.016(3) -0.001(3)
C11B 0.054(4) 0.070(4) 0.047(4) 0.007(3) 0.018(3) -0.015(3)
C12B 0.048(4) 0.079(4) 0.057(4) 0.016(4) 0.006(3) -0.020(3)
C13B 0.047(4) 0.090(5) 0.074(5) 0.024(4) 0.001(4) -0.017(4)
C14B 0.036(3) 0.063(4) 0.064(4) 0.009(3) 0.006(3) -0.015(3)
C15B 0.037(3) 0.072(4) 0.077(5) 0.015(4) 0.010(3) -0.014(3)
C16B 0.035(3) 0.066(4) 0.055(4) 0.001(3) 0.007(3) -0.003(3)
C17B 0.030(3) 0.063(4) 0.067(4) 0.002(3) 0.008(3) -0.006(3)
C18B 0.044(4) 0.053(3) 0.063(4) 0.004(3) 0.018(3) 0.007(3)
C19B 0.038(3) 0.047(3) 0.075(4) -0.005(3) 0.013(3) 0.003(3)
C20B 0.033(3) 0.041(3) 0.082(5) 0.003(3) 0.003(3) -0.015(3)
C21B 0.048(4) 0.060(4) 0.077(5) 0.019(4) 0.021(3) 0.006(3)
C22B 0.041(4) 0.059(4) 0.075(5) 0.012(3) 0.016(3) -0.002(3)
C23B 0.041(4) 0.069(4) 0.079(5) 0.015(4) 0.022(3) 0.006(3)
C24B 0.048(4) 0.081(5) 0.092(5) 0.030(4) 0.024(4) 0.000(4)
C25B 0.039(4) 0.064(4) 0.102(5) 0.005(4) 0.007(4) -0.006(3)
C26B 0.041(4) 0.060(4) 0.094(5) 0.013(4) 0.020(3) -0.005(3)
C27B 0.032(3) 0.068(4) 0.110(6) 0.005(4) 0.022(4) 0.017(3)
C28B 0.040(4) 0.099(5) 0.124(7) -0.009(5) 0.033(4) -0.009(4)
C29B 0.067(5) 0.119(6) 0.110(7) -0.032(6) 0.002(5) 0.020(5)
C30B 0.062(5) 0.092(5) 0.106(6) 0.006(5) 0.039(4) 0.008(4)
C31B 0.066(5) 0.094(6) 0.125(7) -0.013(5) 0.019(5) -0.026(4)
C32B 0.053(9) 0.117(11) 0.183(18) -0.022(12) 0.033(10) -0.034(8)
C33B 0.102(11) 0.091(9) 0.164(15) 0.018(10) -0.005(11) -0.050(9)
C34B 0.077(11) 0.115(12) 0.158(16) -0.018(11) -0.001(10) -0.020(9)
C32D 0.066(12) 0.080(12) 0.103(16) 0.030(11) 0.003(11) -0.012(10)
C33D 0.090(17) 0.099(17) 0.18(2) -0.015(18) -0.015(17) -0.067(14)
C34D 0.042(12) 0.112(16) 0.122(18) 0.013(14) 0.017(12) -0.024(12)
C35B 0.047(4) 0.079(4) 0.056(4) 0.015(4) 0.021(3) -0.005(3)
C36B 0.040(3) 0.067(4) 0.068(4) 0.002(4) 0.018(3) 0.007(3)
C37B 0.047(4) 0.067(4) 0.059(4) 0.017(4) 0.025(3) 0.003(3)
C38B 0.035(3) 0.092(5) 0.065(5) 0.021(4) 0.015(3) -0.002(3)
C39B 0.044(4) 0.084(5) 0.059(4) 0.010(4) 0.008(3) -0.009(3)
C40B 0.033(3) 0.091(5) 0.056(4) 0.009(4) 0.013(3) 0.003(3)
C41B 0.073(5) 0.071(4) 0.071(5) 0.011(4) 0.022(4) 0.003(4)
C42B 0.14(2) 0.093(13) 0.102(15) -0.003(10) 0.020(14) 0.027(12)
C43B 0.116(12) 0.066(8) 0.110(15) -0.010(10) 0.027(12) 0.002(8)
C44B 0.081(12) 0.080(9) 0.144(16) 0.029(9) -0.003(11) 0.009(8)
C42D 0.12(2) 0.141(18) 0.105(17) 0.051(14) -0.007(15) -0.035(17)
C43D 0.053(10) 0.059(10) 0.081(16) 0.005(10) -0.003(10) -0.008(7)
C44D 0.070(16) 0.058(14) 0.16(3) -0.008(15) 0.067(17) -0.007(12)
C45B 0.048(4) 0.119(6) 0.066(5) 0.018(5) -0.005(4) -0.008(4)
C46B 0.092(7) 0.153(8) 0.132(9) 0.018(7) -0.037(6) -0.019(6)
C47B 0.058(5) 0.160(8) 0.076(5) -0.027(5) -0.008(4) -0.034(5)
C48B 0.072(5) 0.153(8) 0.076(6) -0.010(6) 0.006(4) 0.006(5)
C49B 0.051(9) 0.077(10) 0.086(10) 0.039(9) 0.003(8) -0.019(8)
C50B 0.050(8) 0.095(10) 0.094(11) 0.053(8) -0.006(8) -0.026(8)
C51B 0.037(8) 0.127(12) 0.106(12) 0.048(10) 0.005(8) -0.024(9)
C52B 0.035(9) 0.139(14) 0.110(12) 0.024(11) 0.026(9) -0.016(10)
C53B 0.052(10) 0.128(11) 0.070(10) 0.034(9) -0.004(8) -0.033(9)
C54B 0.041(8) 0.095(10) 0.092(11) 0.035(9) -0.011(9) -0.023(8)
C55B 0.072(10) 0.181(15) 0.114(12) 0.014(12) 0.000(10) 0.009(12)
C56B 0.076(14) 0.29(3) 0.24(3) -0.05(3) 0.016(17) 0.035(18)
C57B 0.121(17) 0.22(2) 0.126(18) 0.057(17) 0.008(14) 0.072(17)
C58B 0.119(19) 0.27(2) 0.136(19) 0.063(19) 0.046(16) 0.03(2)
C59B 0.096(13) 0.155(13) 0.081(14) 0.022(12) 0.008(11) -0.079(11)
C60B 0.096(14) 0.197(19) 0.082(12) 0.007(13) -0.005(11) -0.097(14)
C61B 0.17(2) 0.103(12) 0.110(14) 0.011(11) -0.022(14) -0.094(14)
C62B 0.105(15) 0.227(19) 0.041(11) -0.001(12) 0.003(9) -0.117(14)
C49D 0.049(9) 0.075(10) 0.088(10) 0.038(9) 0.009(9) -0.015(9)
C50D 0.048(9) 0.100(11) 0.093(11) 0.027(10) -0.006(9) -0.013(9)
C51D 0.055(9) 0.093(10) 0.105(12) 0.006(9) 0.017(9) -0.003(9)
C52D 0.037(9) 0.095(12) 0.111(13) 0.021(11) 0.004(9) -0.028(9)
C53D 0.013(8) 0.094(10) 0.078(10) 0.013(8) 0.008(8) -0.025(7)
C54D 0.034(8) 0.073(9) 0.085(10) 0.025(9) -0.002(8) -0.021(7)
C55D 0.058(10) 0.157(16) 0.125(15) -0.002(13) 0.030(11) 0.022(12)
C56D 0.133(19) 0.20(2) 0.19(2) -0.08(2) 0.018(18) 0.073(18)
C57D 0.14(2) 0.20(2) 0.14(2) 0.051(19) -0.003(17) 0.02(2)
C58D 0.066(14) 0.23(2) 0.17(2) 0.068(19) -0.009(15) -0.024(17)
C59D 0.068(11) 0.112(11) 0.066(11) 0.017(10) 0.015(9) -0.025(9)
C60D 0.124(16) 0.083(11) 0.112(15) -0.013(11) -0.008(13) -0.002(11)
C61D 0.035(9) 0.115(13) 0.073(11) 0.006(10) 0.003(8) -0.023(8)
C62D 0.12(2) 0.171(19) 0.074(19) -0.058(16) 0.045(15) -0.112(16)
C1F 0.262(15) 0.057(5) 0.192(12) 0.043(6) -0.054(13) -0.010(9)
C2F 0.281(16) 0.142(10) 0.189(14) 0.075(10) -0.014(13) 0.060(12)
C3F 0.278(14) 0.123(9) 0.094(9) 0.048(7) 0.007(10) 0.042(10)
C4F 0.262(14) 0.164(11) 0.090(8) 0.033(8) 0.065(10) -0.043(11)
C5F 0.265(16) 0.144(10) 0.149(12) 0.030(9) 0.023(12) -0.101(12)
C11F 0.138(11) 0.265(15) 0.192(13) -0.040(13) 0.065(10) -0.118(11)
C6F 0.203(13) 0.207(13) 0.097(9) 0.032(9) 0.063(9) -0.042(11)
C7F 0.245(14) 0.153(9) 0.074(7) 0.010(7) 0.059(9) 0.011(10)
C8F 0.241(15) 0.267(15) 0.099(9) -0.057(11) 0.071(9) 0.047(12)
C9F 0.196(13) 0.302(15) 0.176(13) -0.030(13) 0.128(11) 0.015(13)
C10F 0.172(12) 0.319(16) 0.213(14) -0.026(14) 0.143(11) -0.080(13)
C28F 0.194(14) 0.119(9) 0.172(13) 0.021(10) -0.008(11) 0.098(10)
C12F 0.151(11) 0.290(15) 0.206(14) -0.032(13) 0.071(11) 0.068(11)
C13F 0.097(8) 0.284(15) 0.222(14) -0.004(14) 0.019(9) 0.039(11)
C15F 0.192(8) 0.216(8) 0.208(8) 0.010(7) -0.026(7) 0.061(7)
C16F 0.178(7) 0.150(6) 0.188(7) 0.019(6) -0.009(6) 0.089(5)
C25F 0.203(7) 0.157(7) 0.204(8) -0.013(7) 0.016(7) 0.090(6)
C22F 0.143(11) 0.159(11) 0.195(13) -0.025(11) -0.073(10) 0.088(9)
C18F 0.204(13) 0.220(13) 0.078(7) -0.039(9) -0.049(9) 0.040(11)
C19F 0.204(14) 0.259(15) 0.151(11) -0.090(11) -0.071(10) -0.026(12)
C20F 0.173(12) 0.228(13) 0.128(9) -0.085(10) -0.069(8) 0.051(11)
C21F 0.135(10) 0.253(13) 0.167(11) -0.017(12) -0.083(9) 0.085(11)
C26F 0.254(15) 0.279(15) 0.107(10) 0.068(12) -0.056(10) 0.039(14)
C24F 0.199(15) 0.164(11) 0.196(15) 0.023(13) 0.023(12) -0.119(11)
C29F 0.381(17) 0.137(10) 0.171(13) -0.071(9) 0.010(12) 0.138(11)
C14F 0.371(18) 0.036(4) 0.191(13) -0.034(5) 0.026(14) 0.039(9)
C17F 0.267(10) 0.159(9) 0.199(10) -0.033(8) -0.018(8) -0.044(8)
C27F 0.325(16) 0.195(12) 0.148(11) -0.112(10) -0.035(12) -0.045(13)
C30F 0.373(17) 0.145(10) 0.079(8) -0.060(7) 0.035(11) 0.095(11)
C23F 0.107(10) 0.292(17) 0.223(15) -0.048(16) -0.017(10) -0.072(12)
C1S 0.102(6) 0.080(5) 0.106(7) 0.003(5) 0.023(6) 0.001(5)
C2S 0.078(6) 0.090(5) 0.107(7) 0.009(5) 0.008(5) 0.007(5)
C3S 0.066(5) 0.103(6) 0.146(9) -0.003(6) 0.012(6) 0.008(5)
C4S 0.065(6) 0.112(7) 0.128(9) 0.027(7) 0.016(6) 0.019(5)
C5S 0.091(7) 0.108(7) 0.121(8) 0.005(6) 0.042(6) 0.027(6)
C6S 0.097(7) 0.077(5) 0.202(11) 0.036(7) 0.020(7) 0.023(5)
C7S 0.093(7) 0.118(8) 0.183(11) -0.020(8) 0.033(8) 0.050(7)
C8S 0.108(8) 0.074(6) 0.182(11) -0.030(8) -0.004(8) 0.005(6)
C9S 0.171(11) 0.105(9) 0.195(14) -0.039(10) -0.021(12) 0.024(8)
C10S 0.169(13) 0.138(11) 0.225(15) -0.029(11) 0.003(13) 0.057(10)
C11S 0.087(9) 0.184(13) 0.273(16) -0.054(13) -0.039(11) 0.076(9)
C12S 0.102(8) 0.127(9) 0.274(16) -0.063(11) 0.019(11) 0.030(7)
C1T 0.037(3) 0.053(3) 0.096(5) 0.002(3) 0.021(3) 0.000(3)
C2T 0.043(4) 0.051(3) 0.085(5) 0.008(3) 0.018(3) 0.008(3)
C3T 0.042(4) 0.046(3) 0.094(5) 0.002(3) 0.010(3) 0.005(3)
C4T 0.037(3) 0.052(3) 0.077(5) -0.004(3) 0.018(3) -0.012(3)
C5T 0.038(4) 0.059(4) 0.084(5) -0.008(4) 0.021(3) 0.006(3)
C6T 0.029(3) 0.076(4) 0.103(6) -0.034(4) 0.013(4) 0.006(3)
C7T 0.050(4) 0.061(4) 0.121(6) -0.032(4) 0.016(4) 0.002(3)
C8T 0.045(4) 0.070(4) 0.078(5) -0.001(4) 0.022(3) 0.010(3)
Cl1 0.174(3) 0.140(2) 0.122(2) 0.0005(18) -0.0021(19) -0.075(2)
Cl2 0.0932(16) 0.155(2) 0.1007(18) 0.0095(16) 0.0007(13) -0.0198(15)
Cl3 0.152(3) 0.161(3) 0.240(4) 0.042(3) 0.091(3) 0.051(2)
Cl4 0.210(4) 0.176(3) 0.206(4) -0.071(3) -0.003(3) -0.014(3)
N1A 0.049(3) 0.053(3) 0.074(4) -0.008(3) 0.014(3) 0.006(2)
N2A 0.060(4) 0.041(3) 0.121(6) -0.022(3) -0.008(4) 0.003(2)
N3A 0.099(5) 0.073(4) 0.097(5) 0.017(4) 0.032(4) 0.042(3)
N4A 0.074(4) 0.038(3) 0.090(5) 0.009(3) 0.042(3) 0.018(3)
N1B 0.041(3) 0.045(3) 0.062(3) -0.002(2) 0.017(2) -0.007(2)
N2B 0.035(3) 0.066(3) 0.067(4) 0.017(3) 0.011(2) -0.002(2)
N3B 0.040(3) 0.057(3) 0.051(3) 0.003(3) 0.017(2) -0.017(2)
N4B 0.044(3) 0.046(3) 0.049(3) 0.000(2) 0.009(2) -0.009(2)
Ni1 0.0542(5) 0.0429(4) 0.1006(7) -0.0002(4) 0.0290(5) 0.0133(4)
Ni2 0.0327(4) 0.0521(4) 0.0540(5) 0.0049(4) 0.0131(3) -0.0070(3)
S1 0.0377(9) 0.0673(10) 0.0795(12) 0.0058(9) 0.0166(8) 0.0086(7)
S2 0.0460(9) 0.0552(9) 0.0863(13) -0.0047(9) 0.0196(8) 0.0127(7)
C53G 0.142(19) 0.118(15) 0.23(2) -0.016(17) 0.042(16) 0.037(16)
C52G 0.150(18) 0.070(13) 0.22(2) 0.023(15) 0.038(17) 0.014(14)
C35G 0.138(17) 0.109(15) 0.21(2) 0.049(15) -0.013(16) 0.025(14)
C36G 0.103(15) 0.141(15) 0.210(19) 0.021(16) -0.019(16) 0.065(13)
C37G 0.143(18) 0.144(17) 0.23(2) -0.020(18) 0.009(17) 0.045(16)
C38G 0.137(17) 0.147(16) 0.25(2) -0.009(18) 0.052(17) 0.070(15)
C39G 0.16(2) 0.138(17) 0.25(2) -0.005(18) 0.086(17) 0.050(16)
C22G 0.172(19) 0.194(19) 0.25(2) 0.038(19) 0.103(18) -0.015(18)
C21G 0.132(18) 0.191(19) 0.26(2) 0.062(18) 0.076(17) -0.059(17)
C20G 0.115(17) 0.205(19) 0.26(2) 0.015(19) 0.040(19) -0.029(17)
C42G 0.21(2) 0.20(2) 0.168(19) 0.030(18) 0.024(18) -0.006(19)
C23G 0.19(2) 0.188(18) 0.206(19) 0.084(17) 0.068(18) -0.024(17)
C24G 0.23(2) 0.162(18) 0.21(2) 0.114(16) 0.040(19) -0.018(18)
C25G 0.23(2) 0.179(18) 0.186(19) 0.106(17) -0.014(18) 0.033(19)
C43G 0.192(19) 0.195(18) 0.153(17) 0.057(17) -0.029(17) 0.022(19)
C7G 0.153(19) 0.142(17) 0.24(2) 0.058(18) 0.060(18) -0.056(16)
C8G 0.22(2) 0.123(17) 0.21(2) 0.101(15) 0.054(18) -0.049(16)
C9G 0.22(2) 0.084(11) 0.22(2) 0.069(14) 0.022(19) -0.008(15)
C1G 0.222(19) 0.096(15) 0.23(2) -0.002(17) 0.047(19) -0.002(16)
C6G 0.146(17) 0.104(15) 0.26(2) 0.015(17) 0.016(18) -0.034(14)
C41G 0.19(2) 0.18(2) 0.164(18) 0.011(18) 0.035(17) 0.023(18)
C40G 0.18(2) 0.157(19) 0.23(2) -0.015(19) 0.064(17) 0.058(17)
C54G 0.16(2) 0.132(19) 0.21(2) -0.019(18) 0.081(17) 0.046(17)
C55G 0.17(2) 0.119(18) 0.20(2) -0.050(16) 0.019(17) -0.001(18)
C56G 0.18(2) 0.16(2) 0.154(18) -0.022(17) 0.018(17) -0.017(18)
C17G 0.123(16) 0.140(15) 0.20(2) 0.006(15) -0.024(16) 0.031(14)
C18G 0.071(12) 0.131(14) 0.214(18) 0.034(14) -0.059(13) 0.031(12)
C19G 0.090(15) 0.174(17) 0.22(2) -0.023(17) 0.025(16) -0.019(14)
C5G 0.153(18) 0.147(17) 0.25(2) 0.003(18) -0.002(18) -0.044(16)
C4G 0.144(16) 0.127(14) 0.213(18) -0.035(15) -0.001(16) -0.008(14)
C45G 0.104(16) 0.23(2) 0.23(2) -0.013(19) -0.078(16) 0.044(18)
C44G 0.156(19) 0.22(2) 0.154(18) -0.001(18) -0.055(17) -0.014(19)
C57G 0.152(18) 0.21(2) 0.164(18) -0.030(18) -0.060(16) -0.035(18)
C58G 0.106(15) 0.21(2) 0.21(2) -0.037(18) -0.074(16) -0.076(15)
C46G 0.058(12) 0.22(2) 0.22(2) -0.034(18) -0.057(15) 0.029(15)
C10G 0.24(2) 0.095(14) 0.21(2) 0.069(15) 0.02(2) 0.073(17)
C26G 0.21(2) 0.159(17) 0.20(2) 0.066(16) -0.034(18) 0.081(17)
C27G 0.148(17) 0.187(19) 0.21(2) -0.001(18) -0.060(18) 0.104(17)
C28G 0.145(17) 0.169(18) 0.197(19) 0.015(17) -0.029(17) 0.110(14)
C11G 0.198(19) 0.112(14) 0.192(19) 0.032(15) 0.010(18) 0.106(14)
C2G 0.212(18) 0.098(13) 0.210(19) -0.032(14) 0.049(17) 0.049(14)
C3G 0.185(18) 0.123(16) 0.201(19) -0.042(17) -0.008(17) 0.013(15)
C14G 0.147(15) 0.122(14) 0.159(17) 0.010(14) -0.025(14) 0.034(13)
C13G 0.135(15) 0.121(14) 0.206(18) -0.007(15) 0.020(15) 0.082(12)
C12G 0.191(17) 0.111(15) 0.195(19) 0.019(15) 0.023(17) 0.070(14)
C32G 0.147(17) 0.152(16) 0.176(17) 0.027(15) 0.046(15) -0.042(14)
C15G 0.167(17) 0.145(15) 0.157(17) -0.006(15) -0.013(15) -0.007(15)
C16G 0.134(15) 0.124(14) 0.168(16) 0.033(14) -0.029(14) 0.009(13)
C34G 0.167(17) 0.115(14) 0.182(18) 0.043(14) 0.002(16) -0.004(15)
C33G 0.189(18) 0.120(14) 0.149(17) 0.043(14) 0.026(16) -0.050(15)
C60G 0.147(19) 0.107(15) 0.22(2) -0.027(18) 0.013(18) -0.041(16)
C51G 0.153(19) 0.066(12) 0.213(19) 0.009(13) 0.031(17) -0.045(14)
C50G 0.180(18) 0.109(15) 0.183(18) 0.028(15) 0.044(16) -0.058(14)
C49G 0.082(13) 0.144(16) 0.197(18) -0.006(16) 0.019(14) -0.055(13)
C59G 0.102(16) 0.151(17) 0.224(19) -0.017(18) -0.009(17) -0.066(14)
C48G 0.092(14) 0.170(18) 0.190(18) -0.051(16) 0.026(14) -0.018(14)
C47G 0.059(13) 0.213(19) 0.25(2) -0.063(18) -0.001(16) 0.057(15)
C29G 0.114(15) 0.188(18) 0.24(2) -0.041(17) 0.007(15) 0.101(15)
C30G 0.127(16) 0.150(16) 0.193(18) -0.034(16) 0.013(15) 0.037(14)
C31G 0.143(17) 0.182(18) 0.179(18) -0.006(16) 0.065(15) -0.012(16)
C1H 0.182(17) 0.185(15) 0.174(16) 0.145(14) 0.053(15) 0.019(15)
C2H 0.188(18) 0.211(17) 0.185(16) 0.140(15) 0.023(16) 0.058(16)
C3H 0.204(19) 0.26(2) 0.182(17) 0.093(18) 0.024(16) 0.058(18)
C4H 0.215(18) 0.27(2) 0.170(16) 0.026(18) 0.079(15) 0.073(18)
C5H 0.213(18) 0.243(19) 0.173(16) 0.056(17) 0.101(15) -0.007(18)
C6H 0.190(17) 0.257(19) 0.172(17) 0.098(17) 0.100(15) -0.006(18)
C7H 0.125(15) 0.240(19) 0.227(18) 0.068(17) 0.100(14) -0.016(16)
C8H 0.165(16) 0.209(18) 0.26(2) 0.103(17) 0.046(18) -0.034(16)
C9H 0.186(18) 0.156(16) 0.26(2) 0.114(16) 0.062(17) -0.031(14)
C10H 0.203(19) 0.134(14) 0.29(2) 0.081(16) 0.045(19) 0.002(16)
C11H 0.21(2) 0.126(14) 0.29(2) 0.109(15) 0.042(18) 0.082(15)
C12H 0.163(18) 0.181(17) 0.258(19) 0.150(15) 0.010(16) 0.089(14)
C13H 0.136(16) 0.256(19) 0.26(2) 0.108(18) -0.013(17) 0.108(15)
C14H 0.133(15) 0.26(2) 0.189(17) 0.068(17) -0.050(14) 0.072(17)
C15H 0.108(14) 0.29(2) 0.189(17) 0.021(19) -0.080(13) 0.016(16)
C16H 0.177(18) 0.26(2) 0.205(19) 0.028(18) -0.025(17) 0.015(17)
C17H 0.167(17) 0.25(2) 0.221(18) 0.000(18) 0.085(15) 0.025(17)
C18H 0.189(18) 0.228(19) 0.27(2) 0.000(18) 0.109(17) 0.037(17)
C19H 0.210(18) 0.234(19) 0.230(19) -0.027(17) 0.134(16) 0.042(17)
C20H 0.138(15) 0.182(17) 0.250(19) -0.011(16) 0.109(15) 0.050(15)
C21H 0.124(15) 0.262(19) 0.254(19) 0.029(19) 0.111(15) 0.009(16)
C22H 0.047(9) 0.218(16) 0.263(18) 0.046(15) 0.038(12) 0.065(11)
C23H 0.063(12) 0.222(18) 0.28(2) 0.063(18) 0.006(14) -0.009(14)
C24H 0.135(16) 0.226(19) 0.30(2) 0.055(19) 0.040(17) -0.035(16)
C25H 0.178(19) 0.200(19) 0.28(2) 0.045(18) 0.003(19) 0.016(17)
C26H 0.196(19) 0.177(16) 0.29(2) 0.036(18) 0.03(2) 0.014(17)
C27H 0.20(2) 0.179(16) 0.27(2) 0.021(18) 0.065(18) 0.053(18)
C28H 0.208(19) 0.155(15) 0.31(2) 0.069(17) 0.065(18) 0.111(15)
C29H 0.176(19) 0.24(2) 0.30(2) 0.015(19) 0.072(18) 0.097(17)
C30H 0.116(15) 0.29(2) 0.30(2) 0.05(2) 0.027(17) 0.103(16)
C31H 0.071(12) 0.29(2) 0.29(2) 0.06(2) 0.066(16) 0.024(16)
C32H 0.110(15) 0.30(2) 0.28(2) 0.04(2) 0.028(17) -0.041(17)
C33H 0.129(16) 0.29(2) 0.32(2) 0.07(2) 0.081(17) -0.092(15)
C34H 0.218(19) 0.220(19) 0.32(2) 0.008(18) 0.038(19) -0.101(17)
C35H 0.211(19) 0.196(17) 0.33(2) 0.040(19) 0.02(2) -0.081(17)
C36H 0.181(19) 0.208(17) 0.31(2) 0.004(18) 0.039(18) 0.036(18)
C37H 0.185(19) 0.192(17) 0.33(2) 0.071(18) 0.048(18) 0.067(16)
C38H 0.131(16) 0.181(17) 0.33(2) 0.002(17) 0.045(17) 0.120(13)
C39H 0.093(14) 0.223(18) 0.33(2) 0.047(19) -0.010(16) 0.099(14)
C40H 0.146(17) 0.207(19) 0.28(2) 0.114(18) -0.022(17) 0.052(16)
C41H 0.133(17) 0.26(2) 0.25(2) 0.106(19) -0.037(17) 0.063(19)
C42H 0.133(18) 0.24(2) 0.26(2) 0.104(19) 0.005(18) 0.002(18)
C43H 0.19(2) 0.26(2) 0.27(2) 0.06(2) 0.00(2) -0.01(2)
C44H 0.22(2) 0.30(2) 0.26(2) 0.02(2) 0.00(2) 0.02(2)
C45H 0.21(2) 0.28(2) 0.26(2) -0.017(19) 0.04(2) 0.03(2)
C46H 0.18(2) 0.32(2) 0.26(2) 0.01(2) 0.066(18) 0.05(2)
C47H 0.16(2) 0.30(2) 0.29(2) 0.01(2) 0.091(18) 0.063(19)
C48H 0.100(16) 0.30(2) 0.28(2) 0.04(2) 0.119(16) 0.000(17)
C49H 0.152(18) 0.32(2) 0.25(2) 0.111(19) 0.071(18) -0.049(19)
C50H 0.146(17) 0.29(2) 0.29(2) 0.133(19) 0.082(18) -0.080(16)
C51H 0.177(19) 0.251(19) 0.26(2) 0.171(18) 0.054(17) -0.060(17)
C52H 0.221(19) 0.179(16) 0.31(2) 0.123(18) 0.03(2) -0.055(16)
C53H 0.210(19) 0.178(16) 0.32(2) 0.132(18) 0.01(2) 0.057(17)
C54H 0.168(18) 0.213(18) 0.26(2) 0.164(17) -0.004(18) 0.056(16)
C55H 0.177(18) 0.26(2) 0.217(18) 0.158(16) 0.021(17) 0.024(18)
C56H 0.135(17) 0.30(2) 0.230(19) 0.106(19) 0.002(17) 0.041(17)
C57H 0.20(2) 0.31(2) 0.248(19) 0.04(2) 0.004(19) -0.01(2)
C58H 0.20(2) 0.32(2) 0.241(19) 0.03(2) 0.063(18) 0.02(2)
C59H 0.190(19) 0.33(2) 0.230(19) 0.121(19) 0.098(17) -0.030(19)
C60H 0.193(18) 0.275(19) 0.214(18) 0.185(16) 0.073(17) -0.029(18)

loop_
_atom_type_symbol
_atom_type_description
_atom_type_scat_dispersion_real
_atom_type_scat_dispersion_imag
_atom_type_scat_source
C C 0.0033 0.0016 'International Tables Vol C Tables 4.2.6.8 and 6.1.1.4'
H H 0.0000 0.0000 'International Tables Vol C Tables 4.2.6.8 and 6.1.1.4'
N N 0.0061 0.0033 'International Tables Vol C Tables 4.2.6.8 and 6.1.1.4'
S S 0.1246 0.1234 'International Tables Vol C Tables 4.2.6.8 and 6.1.1.4'
Cl Cl 0.1484 0.1585 'International Tables Vol C Tables 4.2.6.8 and 6.1.1.4'
Ni Ni 0.3393 1.1124 'International Tables Vol C Tables 4.2.6.8 and 6.1.1.4'

loop_
_geom_angle_atom_site_label_1
_geom_angle_atom_site_label_2
_geom_angle_atom_site_label_3
_geom_angle
_geom_angle_site_symmetry_1
_geom_angle_site_symmetry_3
N1A C1A C20A 126.2(6) . .
N1A C1A C2A 110.5(6) . .
C20A C1A C2A 123.0(5) . .
C3A C2A C1T 128.5(7) . .
C3A C2A C1A 104.3(5) . .
C1T C2A C1A 127.1(6) . .
C2A C3A C4A 110.3(7) . .
C2A C3A H3A 124.8 . .
C4A C3A H3A 124.8 . .
C5A C4A N1A 124.2(7) . .
C5A C4A C3A 127.4(8) . .
N1A C4A C3A 108.0(6) . .
C4A C5A C6A 125.3(8) . .
C4A C5A C21A 115.8(7) . .
C6A C5A C21A 118.7(6) . .
C5A C6A C7A 129.8(10) . .
C5A C6A N2A 121.3(6) . .
C7A C6A N2A 108.6(9) . .
C8A C7A C6A 111.2(11) . .
C8A C7A H7A 124.4 . .
C6A C7A H7A 124.4 . .
C7A C8A C9A 106.7(8) . .
C7A C8A H8A 126.6 . .
C9A C8A H8A 126.6 . .
C10A C9A N2A 127.0(9) . .
C10A C9A C8A 123.8(8) . .
N2A C9A C8A 108.8(9) . .
C9A C10A C11A 120.0(7) . .
C9A C10A C35A 116.5(9) . .
C11A C10A C35A 123.6(9) . .
C9A C10A C35C 139.2(11) . .
C11A C10A C35C 98.0(11) . .
C35A C10A C35C 29.7(8) . .
C10A C11A N3A 128.5(8) . .
C10A C11A C12A 126.7(8) . .
N3A C11A C12A 103.4(9) . .
C13A C12A C11A 113.4(9) . .
C13A C12A H12A 123.3 . .
C11A C12A H12A 123.3 . .
C12A C13A C14A 105.9(10) . .
C12A C13A H13A 127.0 . .
C14A C13A H13A 127.0 . .
N3A C14A C15A 124.7(7) . .
N3A C14A C13A 109.7(8) . .
C15A C14A C13A 124.9(9) . .
C16A C15A C14A 121.9(8) . .
C16A C15A C49A 115.8(7) . .
C14A C15A C49A 121.8(7) . .
N4A C16A C15A 123.8(6) . .
N4A C16A C17A 110.7(6) . .
C15A C16A C17A 125.2(8) . .
C18A C17A C16A 105.6(7) . .
C18A C17A H17A 127.2 . .
C16A C17A H17A 127.2 . .
C17A C18A C19A 108.1(6) . .
C17A C18A C8T 124.8(7) . .
C19A C18A C8T 127.1(7) . .
C20A C19A N4A 125.4(6) . .
C20A C19A C18A 124.7(6) . .
N4A C19A C18A 109.3(6) . .
C19A C20A C1A 122.7(6) . .
C19A C20A H20A 118.6 . .
C1A C20A H20A 118.6 . .
C22A C21A C26A 120.0 . .
C22A C21A C5A 121.8(7) . .
C26A C21A C5A 118.1(7) . .
C23A C22A C21A 120.0 . .
C23A C22A H22A 120.0 . .
C21A C22A H22A 120.0 . .
C22A C23A C24A 120.0 . .
C22A C23A C27A 117.6(10) . .
C24A C23A C27A 122.3(10) . .
C25A C24A C23A 120.0 . .
C25A C24A H24A 120.0 . .
C23A C24A H24A 120.0 . .
C24A C25A C26A 120.0 . .
C24A C25A C31A 117.2(10) . .
C26A C25A C31A 122.7(10) . .
C25A C26A C21A 120.0 . .
C25A C26A H26A 120.0 . .
C21A C26A H26A 120.0 . .
C28A C27A C29A 113.0(18) . .
C28A C27A C30A 111.3(15) . .
C29A C27A C30A 108.3(14) . .
C28A C27A C23A 105.8(13) . .
C29A C27A C23A 107.3(13) . .
C30A C27A C23A 111.2(16) . .
C27A C28A H28A 109.5 . .
C27A C28A H28B 109.5 . .
H28A C28A H28B 109.5 . .
C27A C28A H28C 109.5 . .
H28A C28A H28C 109.5 . .
H28B C28A H28C 109.5 . .
C27A C29A H29A 109.5 . .
C27A C29A H29B 109.5 . .
H29A C29A H29B 109.5 . .
C27A C29A H29C 109.5 . .
H29A C29A H29C 109.5 . .
H29B C29A H29C 109.5 . .
C27A C30A H30A 109.5 . .
C27A C30A H30B 109.5 . .
H30A C30A H30B 109.5 . .
C27A C30A H30C 109.5 . .
H30A C30A H30C 109.5 . .
H30B C30A H30C 109.5 . .
C25A C31A C34A 112.2(13) . .
C25A C31A C32A 112.3(13) . .
C34A C31A C32A 108.5(15) . .
C25A C31A C33A 109.2(14) . .
C34A C31A C33A 106.0(13) . .
C32A C31A C33A 108.4(13) . .
C31A C32A H32A 109.5 . .
C31A C32A H32B 109.5 . .
H32A C32A H32B 109.5 . .
C31A C32A H32C 109.5 . .
H32A C32A H32C 109.5 . .
H32B C32A H32C 109.5 . .
C31A C33A H33A 109.5 . .
C31A C33A H33B 109.5 . .
H33A C33A H33B 109.5 . .
C31A C33A H33C 109.5 . .
H33A C33A H33C 109.5 . .
H33B C33A H33C 109.5 . .
C31A C34A H34A 109.5 . .
C31A C34A H34B 109.5 . .
H34A C34A H34B 109.5 . .
C31A C34A H34C 109.5 . .
H34A C34A H34C 109.5 . .
H34B C34A H34C 109.5 . .
C36A C35A C40A 120.0 . .
C36A C35A C10A 122.5(6) . .
C40A C35A C10A 117.3(6) . .
C35A C36A C37A 120.0 . .
C35A C36A H36A 120.0 . .
C37A C36A H36A 120.0 . .
C36A C37A C38A 120.0 . .
C36A C37A C41A 120.0(10) . .
C38A C37A C41A 120.0(10) . .
C39A C38A C37A 120.0 . .
C39A C38A H38A 120.0 . .
C37A C38A H38A 120.0 . .
C38A C39A C40A 120.0 . .
C38A C39A C45A 122.1(8) . .
C40A C39A C45A 116.7(8) . .
C39A C40A C35A 120.0 . .
C39A C40A H40A 120.0 . .
C35A C40A H40A 120.0 . .
C43A C41A C37A 109.7(13) . .
C43A C41A C44A 113.5(16) . .
C37A C41A C44A 112.4(13) . .
C43A C41A C42A 106.1(14) . .
C37A C41A C42A 109.6(14) . .
C44A C41A C42A 105.2(13) . .
C41A C42A H42A 109.5 . .
C41A C42A H42B 109.5 . .
H42A C42A H42B 109.5 . .
C41A C42A H42C 109.5 . .
H42A C42A H42C 109.5 . .
H42B C42A H42C 109.5 . .
C41A C43A H43A 109.5 . .
C41A C43A H43B 109.5 . .
H43A C43A H43B 109.5 . .
C41A C43A H43C 109.5 . .
H43A C43A H43C 109.5 . .
H43B C43A H43C 109.5 . .
C41A C44A H44A 109.5 . .
C41A C44A H44B 109.5 . .
H44A C44A H44B 109.5 . .
C41A C44A H44C 109.5 . .
H44A C44A H44C 109.5 . .
H44B C44A H44C 109.5 . .
C48A C45A C46A 124.7(15) . .
C48A C45A C39A 110.7(13) . .
C46A C45A C39A 109.6(15) . .
C48A C45A C47A 104.8(16) . .
C46A C45A C47A 105.5(15) . .
C39A C45A C47A 97.9(11) . .
C45A C46A H46A 109.5 . .
C45A C46A H46B 109.5 . .
H46A C46A H46B 109.5 . .
C45A C46A H46C 109.5 . .
H46A C46A H46C 109.5 . .
H46B C46A H46C 109.5 . .
C45A C48A H48A 109.5 . .
C45A C48A H48B 109.5 . .
H48A C48A H48B 109.5 . .
C45A C48A H48C 109.5 . .
H48A C48A H48C 109.5 . .
H48B C48A H48C 109.5 . .
C36C C35C C40C 120.0 . .
C36C C35C C10A 109.4(13) . .
C40C C35C C10A 129.9(13) . .
C35C C36C C37C 120.0 . .
C35C C36C H36C 120.0 . .
C37C C36C H36C 120.0 . .
C36C C37C C38C 120.0 . .
C36C C37C C41C 121.3(15) . .
C38C C37C C41C 118.7(16) . .
C39C C38C C37C 120.0 . .
C39C C38C H38C 120.0 . .
C37C C38C H38C 120.0 . .
C38C C39C C40C 120.0 . .
C38C C39C C45C 127.7(16) . .
C40C C39C C45C 110.2(15) . .
C39C C40C C35C 120.0 . .
C39C C40C H40C 120.0 . .
C35C C40C H40C 120.0 . .
C37C C41C C44C 113.6(19) . .
C37C C41C C42C 110.3(18) . .
C44C C41C C42C 108.1(19) . .
C37C C41C C43C 109.8(19) . .
C44C C41C C43C 107.5(18) . .
C42C C41C C43C 107.3(18) . .
C41C C42C H42D 109.5 . .
C41C C42C H42E 109.5 . .
H42D C42C H42E 109.5 . .
C41C C42C H42F 109.5 . .
H42D C42C H42F 109.5 . .
H42E C42C H42F 109.5 . .
C41C C43C H43D 109.5 . .
C41C C43C H43E 109.5 . .
H43D C43C H43E 109.5 . .
C41C C43C H43F 109.5 . .
H43D C43C H43F 109.5 . .
H43E C43C H43F 109.5 . .
C41C C44C H44D 109.5 . .
C41C C44C H44E 109.5 . .
H44D C44C H44E 109.5 . .
C41C C44C H44F 109.5 . .
H44D C44C H44F 109.5 . .
H44E C44C H44F 109.5 . .
C46C C45C C47C 112.2(19) . .
C46C C45C C39C 108.5(19) . .
C47C C45C C39C 110.2(18) . .
C46C C45C C48C 109.4(19) . .
C47C C45C C48C 105.0(18) . .
C39C C45C C48C 111.6(18) . .
C45C C46C H46D 109.5 . .
C45C C46C H46E 109.5 . .
H46D C46C H46E 109.5 . .
C45C C46C H46F 109.5 . .
H46D C46C H46F 109.5 . .
H46E C46C H46F 109.5 . .
C45C C47C H47D 109.5 . .
C45C C47C H47E 109.5 . .
H47D C47C H47E 109.5 . .
C45C C47C H47F 109.5 . .
H47D C47C H47F 109.5 . .
H47E C47C H47F 109.5 . .
C45C C48C H48D 109.5 . .
C45C C48C H48E 109.5 . .
H48D C48C H48E 109.5 . .
C45C C48C H48F 109.5 . .
H48D C48C H48F 109.5 . .
H48E C48C H48F 109.5 . .
C54A C49A C50A 119.3(11) . .
C54A C49A C15A 119.5(11) . .
C50A C49A C15A 121.0(13) . .
C51A C50A C49A 123.4(13) . .
C51A C50A H50A 118.3 . .
C49A C50A H50A 118.3 . .
C50A C51A C52A 114.6(11) . .
C50A C51A C55A 124.2(14) . .
C52A C51A C55A 121.0(13) . .
C53A C52A C51A 122.9(11) . .
C53A C52A H52A 118.5 . .
C51A C52A H52A 118.5 . .
C52A C53A C54A 116.7(12) . .
C52A C53A C59A 122.7(12) . .
C54A C53A C59A 120.5(11) . .
C49A C54A C53A 122.6(12) . .
C49A C54A H54A 118.7 . .
C53A C54A H54A 118.7 . .
C57A C55A C51A 109.8(12) . .
C57A C55A C58A 104.5(11) . .
C51A C55A C58A 112.0(13) . .
C57A C55A C56A 115.6(16) . .
C51A C55A C56A 105.8(10) . .
C58A C55A C56A 109.3(12) . .
C55A C56A H56A 109.5 . .
C55A C56A H56B 109.5 . .
H56A C56A H56B 109.5 . .
C55A C56A H56C 109.5 . .
H56A C56A H56C 109.5 . .
H56B C56A H56C 109.5 . .
C55A C57A H57A 109.5 . .
C55A C57A H57B 109.5 . .
H57A C57A H57B 109.5 . .
C55A C57A H57C 109.5 . .
H57A C57A H57C 109.5 . .
H57B C57A H57C 109.5 . .
C55A C58A H58A 109.5 . .
C55A C58A H58B 109.5 . .
H58A C58A H58B 109.5 . .
C55A C58A H58C 109.5 . .
H58A C58A H58C 109.5 . .
H58B C58A H58C 109.5 . .
C62A C59A C53A 112.4(10) . .
C62A C59A C61A 112.9(13) . .
C53A C59A C61A 110.4(11) . .
C62A C59A C60A 109.3(12) . .
C53A C59A C60A 108.4(12) . .
C61A C59A C60A 103.0(10) . .
C59A C60A H60A 109.5 . .
C59A C60A H60B 109.5 . .
H60A C60A H60B 109.5 . .
C59A C60A H60C 109.5 . .
H60A C60A H60C 109.5 . .
H60B C60A H60C 109.5 . .
C59A C61A H61A 109.5 . .
C59A C61A H61B 109.5 . .
H61A C61A H61B 109.5 . .
C59A C61A H61C 109.5 . .
H61A C61A H61C 109.5 . .
H61B C61A H61C 109.5 . .
C59A C62A H62A 109.5 . .
C59A C62A H62B 109.5 . .
H62A C62A H62B 109.5 . .
C59A C62A H62C 109.5 . .
H62A C62A H62C 109.5 . .
H62B C62A H62C 109.5 . .
C20B C1B N1B 126.1(5) . .
C20B C1B C2B 124.9(5) . .
N1B C1B C2B 108.8(5) . .
C3B C2B C5T 125.2(5) . 2_556
C3B C2B C1B 107.0(5) . .
C5T C2B C1B 127.7(5) 2_556 .
C2B C3B C4B 107.4(5) . .
C2B C3B H3B 126.3 . .
C4B C3B H3B 126.3 . .
C5B C4B N1B 124.7(5) . .
C5B C4B C3B 123.6(5) . .
N1B C4B C3B 111.6(5) . .
C4B C5B C6B 123.4(5) . .
C4B C5B C21B 119.2(5) . .
C6B C5B C21B 117.4(5) . .
N2B C6B C7B 112.3(5) . .
N2B C6B C5B 123.3(5) . .
C7B C6B C5B 124.2(6) . .
C8B C7B C6B 106.3(6) . .
C8B C7B H7B 126.8 . .
C6B C7B H7B 126.8 . .
C7B C8B C9B 106.8(6) . .
C7B C8B H8B 126.6 . .
C9B C8B H8B 126.6 . .
C10B C9B N2B 125.2(5) . .
C10B C9B C8B 123.7(6) . .
N2B C9B C8B 110.5(5) . .
C11B C10B C9B 122.1(6) . .
C11B C10B C35B 121.4(5) . .
C9B C10B C35B 115.9(5) . .
N3B C11B C10B 125.8(5) . .
N3B C11B C12B 108.7(6) . .
C10B C11B C12B 125.4(6) . .
C13B C12B C11B 107.0(6) . .
C13B C12B H12B 126.5 . .
C11B C12B H12B 126.5 . .
C12B C13B C14B 108.6(6) . .
C12B C13B H13B 125.7 . .
C14B C13B H13B 125.7 . .
N3B C14B C15B 127.1(5) . .
N3B C14B C13B 110.1(6) . .
C15B C14B C13B 122.6(6) . .
C14B C15B C16B 119.7(5) . .
C14B C15B C49B 118.9(15) . .
C16B C15B C49B 121.5(15) . .
C14B C15B C49D 122.0(17) . .
C16B C15B C49D 117.9(16) . .
C49B C15B C49D 7.2(15) . .
N4B C16B C17B 111.1(5) . .
N4B C16B C15B 125.6(6) . .
C17B C16B C15B 123.3(5) . .
C18B C17B C16B 107.8(5) . .
C18B C17B H17B 126.1 . .
C16B C17B H17B 126.1 . .
C17B C18B C4T 129.9(6) . .
C17B C18B C19B 105.1(5) . .
C4T C18B C19B 125.0(5) . .
N4B C19B C20B 125.7(5) . .
N4B C19B C18B 111.3(5) . .
C20B C19B C18B 122.2(5) . .
C1B C20B C19B 122.6(5) . .
C1B C20B H20B 118.7 . .
C19B C20B H20B 118.7 . .
C22B C21B C26B 120.6(6) . .
C22B C21B C5B 119.4(6) . .
C26B C21B C5B 120.0(6) . .
C21B C22B C23B 119.5(6) . .
C21B C22B H22B 120.2 . .
C23B C22B H22B 120.2 . .
C24B C23B C22B 118.3(6) . .
C24B C23B C27B 124.7(6) . .
C22B C23B C27B 116.9(6) . .
C23B C24B C25B 122.3(6) . .
C23B C24B H24B 118.8 . .
C25B C24B H24B 118.8 . .
C26B C25B C24B 118.5(6) . .
C26B C25B C31B 120.4(6) . .
C24B C25B C31B 121.1(6) . .
C25B C26B C21B 120.6(6) . .
C25B C26B H26B 119.7 . .
C21B C26B H26B 119.7 . .
C28B C27B C23B 111.0(6) . .
C28B C27B C29B 108.6(7) . .
C23B C27B C29B 109.6(6) . .
C28B C27B C30B 109.4(5) . .
C23B C27B C30B 109.5(6) . .
C29B C27B C30B 108.8(6) . .
C27B C28B H28D 109.5 . .
C27B C28B H28E 109.5 . .
H28D C28B H28E 109.5 . .
C27B C28B H28F 109.5 . .
H28D C28B H28F 109.5 . .
H28E C28B H28F 109.5 . .
C27B C29B H29D 109.5 . .
C27B C29B H29E 109.5 . .
H29D C29B H29E 109.5 . .
C27B C29B H29F 109.5 . .
H29D C29B H29F 109.5 . .
H29E C29B H29F 109.5 . .
C27B C30B H30D 109.5 . .
C27B C30B H30E 109.5 . .
H30D C30B H30E 109.5 . .
C27B C30B H30F 109.5 . .
H30D C30B H30F 109.5 . .
H30E C30B H30F 109.5 . .
C33D C31B C32B 130.5(10) . .
C33D C31B C34D 113.1(12) . .
C32B C31B C34D 48.0(9) . .
C33D C31B C25B 114.5(9) . .
C32B C31B C25B 115.0(8) . .
C34D C31B C25B 110.6(9) . .
C33D C31B C34B 44.9(10) . .
C32B C31B C34B 113.8(10) . .
C34D C31B C34B 139.1(10) . .
C25B C31B C34B 110.2(8) . .
C33D C31B C33B 61.9(12) . .
C32B C31B C33B 106.7(9) . .
C34D C31B C33B 61.2(10) . .
C25B C31B C33B 103.7(7) . .
C34B C31B C33B 106.4(9) . .
C33D C31B C32D 105.9(12) . .
C32B C31B C32D 59.0(9) . .
C34D C31B C32D 106.5(10) . .
C25B C31B C32D 105.6(8) . .
C34B C31B C32D 64.0(9) . .
C33B C31B C32D 150.7(9) . .
C31B C32B H32D 109.5 . .
C31B C32B H32E 109.5 . .
H32D C32B H32E 109.5 . .
C31B C32B H32F 109.5 . .
H32D C32B H32F 109.5 . .
H32E C32B H32F 109.5 . .
C31B C33B H33D 109.5 . .
C31B C33B H33E 109.5 . .
H33D C33B H33E 109.5 . .
C31B C33B H33F 109.5 . .
H33D C33B H33F 109.5 . .
H33E C33B H33F 109.5 . .
C31B C34B H34D 109.5 . .
C31B C34B H34E 109.5 . .
H34D C34B H34E 109.5 . .
C31B C34B H34F 109.5 . .
H34D C34B H34F 109.5 . .
H34E C34B H34F 109.5 . .
C31B C32D H32G 109.5 . .
C31B C32D H32H 109.5 . .
H32G C32D H32H 109.5 . .
C31B C32D H32I 109.5 . .
H32G C32D H32I 109.5 . .
H32H C32D H32I 109.5 . .
C31B C33D H33G 109.5 . .
C31B C33D H33H 109.5 . .
H33G C33D H33H 109.5 . .
C31B C33D H33I 109.5 . .
H33G C33D H33I 109.5 . .
H33H C33D H33I 109.5 . .
C31B C34D H34G 109.5 . .
C31B C34D H34H 109.5 . .
H34G C34D H34H 109.5 . .
C31B C34D H34I 109.5 . .
H34G C34D H34I 109.5 . .
H34H C34D H34I 109.5 . .
C36B C35B C40B 117.7(6) . .
C36B C35B C10B 122.4(6) . .
C40B C35B C10B 119.9(6) . .
C37B C36B C35B 121.6(6) . .
C36B C37B C38B 118.0(6) . .
C36B C37B C41B 119.1(6) . .
C38B C37B C41B 122.8(6) . .
C37B C38B C39B 122.3(6) . .
C40B C39B C38B 118.9(6) . .
C40B C39B C45B 119.2(6) . .
C38B C39B C45B 121.9(7) . .
C39B C40B C35B 121.3(6) . .
C44D C41B C42B 33.7(12) . .
C44D C41B C44B 73.3(16) . .
C42B C41B C44B 106.3(12) . .
C44D C41B C37B 113.7(11) . .
C42B C41B C37B 109.8(11) . .
C44B C41B C37B 107.0(8) . .
C44D C41B C43B 132.9(13) . .
C42B C41B C43B 113.7(14) . .
C44B C41B C43B 109.5(11) . .
C37B C41B C43B 110.1(7) . .
C44D C41B C42D 107.6(17) . .
C42B C41B C42D 131.3(15) . .
C44B C41B C42D 43.6(11) . .
C37B C41B C42D 115.4(11) . .
C43B C41B C42D 66.6(14) . .
C44D C41B C43D 105.0(16) . .
C42B C41B C43D 76.3(13) . .
C44B C41B C43D 136.8(10) . .
C37B C41B C43D 112.4(8) . .
C43B C41B C43D 40.0(8) . .
C42D C41B C43D 101.6(13) . .
C41B C42B H42G 109.5 . .
C41B C42B H42H 109.5 . .
H42G C42B H42H 109.5 . .
C41B C42B H42I 109.5 . .
H42G C42B H42I 109.5 . .
H42H C42B H42I 109.5 . .
C41B C43B H43G 109.5 . .
C41B C43B H43H 109.5 . .
H43G C43B H43H 109.5 . .
C41B C43B H43I 109.5 . .
H43G C43B H43I 109.5 . .
H43H C43B H43I 109.5 . .
C41B C44B H44G 109.5 . .
C41B C44B H44H 109.5 . .
H44G C44B H44H 109.5 . .
C41B C44B H44I 109.5 . .
H44G C44B H44I 109.5 . .
H44H C44B H44I 109.5 . .
C41B C42D H42J 109.5 . .
C41B C42D H42K 109.5 . .
H42J C42D H42K 109.5 . .
C41B C42D H42L 109.5 . .
H42J C42D H42L 109.5 . .
H42K C42D H42L 109.5 . .
C41B C43D H43J 109.5 . .
C41B C43D H43K 109.5 . .
H43J C43D H43K 109.5 . .
C41B C43D H43L 109.5 . .
H43J C43D H43L 109.5 . .
H43K C43D H43L 109.5 . .
C41B C44D H44J 109.5 . .
C41B C44D H44K 109.5 . .
H44J C44D H44K 109.5 . .
C41B C44D H44L 109.5 . .
H44J C44D H44L 109.5 . .
H44K C44D H44L 109.5 . .
C39B C45B C46B 115.4(7) . .
C39B C45B C47B 107.8(6) . .
C46B C45B C47B 110.0(7) . .
C39B C45B C48B 111.8(6) . .
C46B C45B C48B 106.3(7) . .
C47B C45B C48B 104.9(7) . .
C45B C46B H46G 109.5 . .
C45B C46B H46H 109.5 . .
H46G C46B H46H 109.5 . .
C45B C46B H46I 109.5 . .
H46G C46B H46I 109.5 . .
H46H C46B H46I 109.5 . .
C45B C47B H47G 109.5 . .
C45B C47B H47H 109.5 . .
H47G C47B H47H 109.5 . .
C45B C47B H47I 109.5 . .
H47G C47B H47I 109.5 . .
H47H C47B H47I 109.5 . .
C45B C48B H48G 109.5 . .
C45B C48B H48H 109.5 . .
H48G C48B H48H 109.5 . .
C45B C48B H48I 109.5 . .
H48G C48B H48I 109.5 . .
H48H C48B H48I 109.5 . .
C50B C49B C54B 120.0 . .
C50B C49B C15B 123.5(12) . .
C54B C49B C15B 116.2(12) . .
C49B C50B C51B 120.0 . .
C49B C50B H50B 120.0 . .
C51B C50B H50B 120.0 . .
C52B C51B C50B 120.0 . .
C52B C51B C55B 121.0(12) . .
C50B C51B C55B 118.8(12) . .
C51B C52B C53B 120.0 . .
C51B C52B H52B 120.0 . .
C53B C52B H52B 120.0 . .
C54B C53B C52B 120.0 . .
C54B C53B C59B 124.8(11) . .
C52B C53B C59B 115.2(11) . .
C53B C54B C49B 120.0 . .
C53B C54B H54B 120.0 . .
C49B C54B H54B 120.0 . .
C51B C55B C58B 111.3(15) . .
C51B C55B C56B 110.3(15) . .
C58B C55B C56B 107.8(16) . .
C51B C55B C57B 111.7(15) . .
C58B C55B C57B 106.6(16) . .
C56B C55B C57B 109.0(16) . .
C55B C56B H56D 109.5 . .
C55B C56B H56E 109.5 . .
H56D C56B H56E 109.5 . .
C55B C56B H56F 109.5 . .
H56D C56B H56F 109.5 . .
H56E C56B H56F 109.5 . .
C55B C57B H57D 109.5 . .
C55B C57B H57E 109.5 . .
H57D C57B H57E 109.5 . .
C55B C57B H57F 109.5 . .
H57D C57B H57F 109.5 . .
H57E C57B H57F 109.5 . .
C55B C58B H58D 109.5 . .
C55B C58B H58E 109.5 . .
H58D C58B H58E 109.5 . .
C55B C58B H58F 109.5 . .
H58D C58B H58F 109.5 . .
H58E C58B H58F 109.5 . .
C60B C59B C61B 109.2(15) . .
C60B C59B C53B 112.4(15) . .
C61B C59B C53B 110.8(13) . .
C60B C59B C62B 108.1(13) . .
C61B C59B C62B 108.5(15) . .
C53B C59B C62B 107.7(14) . .
C59B C60B H60D 109.5 . .
C59B C60B H60E 109.5 . .
H60D C60B H60E 109.5 . .
C59B C60B H60F 109.5 . .
H60D C60B H60F 109.5 . .
H60E C60B H60F 109.5 . .
C59B C61B H61D 109.5 . .
C59B C61B H61E 109.5 . .
H61D C61B H61E 109.5 . .
C59B C61B H61F 109.5 . .
H61D C61B H61F 109.5 . .
H61E C61B H61F 109.5 . .
C59B C62B H62D 109.5 . .
C59B C62B H62E 109.5 . .
H62D C62B H62E 109.5 . .
C59B C62B H62F 109.5 . .
H62D C62B H62F 109.5 . .
H62E C62B H62F 109.5 . .
C50D C49D C54D 120.0 . .
C50D C49D C15B 119.4(13) . .
C54D C49D C15B 120.6(13) . .
C51D C50D C49D 120.0 . .
C51D C50D H50D 120.0 . .
C49D C50D H50D 120.0 . .
C50D C51D C52D 120.0 . .
C50D C51D C55D 128.5(12) . .
C52D C51D C55D 111.2(12) . .
C53D C52D C51D 120.0 . .
C53D C52D H52D 120.0 . .
C51D C52D H52D 120.0 . .
C54D C53D C52D 120.0 . .
C54D C53D C59D 114.1(10) . .
C52D C53D C59D 125.9(10) . .
C53D C54D C49D 120.0 . .
C53D C54D H54D 120.0 . .
C49D C54D H54D 120.0 . .
C51D C55D C57D 111.8(16) . .
C51D C55D C56D 110.8(15) . .
C57D C55D C56D 110.8(17) . .
C51D C55D C58D 107.0(16) . .
C57D C55D C58D 107.1(16) . .
C56D C55D C58D 109.3(16) . .
C55D C56D H56G 109.5 . .
C55D C56D H56H 109.5 . .
H56G C56D H56H 109.5 . .
C55D C56D H56I 109.5 . .
H56G C56D H56I 109.5 . .
H56H C56D H56I 109.5 . .
C55D C57D H57G 109.5 . .
C55D C57D H57H 109.5 . .
H57G C57D H57H 109.5 . .
C55D C57D H57I 109.5 . .
H57G C57D H57I 109.5 . .
H57H C57D H57I 109.5 . .
C55D C58D H58G 109.5 . .
C55D C58D H58H 109.5 . .
H58G C58D H58H 109.5 . .
C55D C58D H58I 109.5 . .
H58G C58D H58I 109.5 . .
H58H C58D H58I 109.5 . .
C61D C59D C53D 111.1(13) . .
C61D C59D C60D 108.7(14) . .
C53D C59D C60D 113.5(13) . .
C61D C59D C62D 108.4(14) . .
C53D C59D C62D 107.7(13) . .
C60D C59D C62D 107.2(15) . .
C59D C60D H60G 109.5 . .
C59D C60D H60H 109.5 . .
H60G C60D H60H 109.5 . .
C59D C60D H60I 109.5 . .
H60G C60D H60I 109.5 . .
H60H C60D H60I 109.5 . .
C59D C61D H61G 109.5 . .
C59D C61D H61H 109.5 . .
H61G C61D H61H 109.5 . .
C59D C61D H61I 109.5 . .
H61G C61D H61I 109.5 . .
H61H C61D H61I 109.5 . .
C59D C62D H62G 109.5 . .
C59D C62D H62H 109.5 . .
H62G C62D H62H 109.5 . .
C59D C62D H62I 109.5 . .
H62G C62D H62I 109.5 . .
H62H C62D H62I 109.5 . .
C5F C1F C2F 108.0 . .
C5F C1F C1F 123.0(18) . 2_556
C2F C1F C1F 116.3(19) . 2_556
C28F C2F C3F 127.4(16) . .
C28F C2F C1F 112.4(17) . .
C3F C2F C1F 108.0 . .
C26F C3F C2F 121.1(14) . .
C26F C3F C4F 114.1(15) . .
C2F C3F C4F 108.0 . .
C6F C4F C3F 121.3(16) . .
C6F C4F C5F 118.9(16) . .
C3F C4F C5F 108.0 . .
C24F C5F C1F 114.2(18) . .
C24F C5F C4F 128.7(18) . .
C1F C5F C4F 108.0 . .
C10F C11F C24F 119(2) . .
C10F C11F C23F 123(2) . .
C24F C11F C23F 108.5(18) . .
C4F C6F C7F 121.1(16) . .
C4F C6F C10F 121.0(16) . .
C7F C6F C10F 108.0 . .
C18F C7F C6F 125.4(12) . .
C18F C7F C8F 111.1(13) . .
C6F C7F C8F 108.0 . .
C9F C8F C7F 108.0 . .
C9F C8F C30F 126.7(11) . .
C7F C8F C30F 110.4(12) . .
C12F C9F C8F 118.0(15) . .
C12F C9F C10F 119.3(15) . .
C8F C9F C10F 108.0 . .
C11F C10F C6F 119.9(17) . .
C11F C10F C9F 120.9(17) . .
C6F C10F C9F 108.0 . .
C2F C28F C22F 113(2) . .
C2F C28F C24F 132(2) . 2_556
C22F C28F C24F 106(2) . 2_556
C9F C12F C25F 122.4(15) . .
C9F C12F C13F 122.9(16) . .
C25F C12F C13F 108.0 . .
C12F C13F C15F 108.0 . .
C12F C13F C23F 121.9(15) . .
C15F C13F C23F 117.2(15) . .
C16F C15F C13F 108.0 . .
C16F C15F C20F 126.8(16) . 2_556
C13F C15F C20F 107.9(19) . 2_556
C17F C16F C25F 108.5(10) 2_556 .
C17F C16F C15F 126.0(11) 2_556 .
C25F C16F C15F 108.0 . .
C29F C25F C16F 131.5(11) . .
C29F C25F C12F 113.2(12) . .
C16F C25F C12F 108.0 . .
C28F C22F C21F 122.9(19) . .
C28F C22F C23F 118.5(18) . 2_556
C21F C22F C23F 104.2(17) . 2_556
C7F C18F C26F 104.6(14) . .
C7F C18F C19F 139.8(13) . .
C26F C18F C19F 108.0 . .
C20F C19F C18F 108.0 . .
C20F C19F C27F 122.8(12) . .
C18F C19F C27F 110.3(12) . .
C21F C20F C19F 108.0 . .
C21F C20F C15F 130.6(19) . 2_556
C19F C20F C15F 103.9(17) . 2_556
C20F C21F C26F 108.0 . .
C20F C21F C22F 121.9(14) . .
C26F C21F C22F 118.9(14) . .
C3F C26F C21F 114.4(15) . .
C3F C26F C18F 132.5(15) . .
C21F C26F C18F 108.0 . .
C5F C24F C28F 121(2) . 2_556
C5F C24F C11F 113(2) . .
C28F C24F C11F 110(2) 2_556 .
C25F C29F C14F 101.8(9) . .
C25F C29F C30F 133.1(10) . .
C14F C29F C30F 108.0 . .
C17F C14F C29F 108.0 . .
C17F C14F C14F 96.4(12) . 2_556
C29F C14F C14F 141.3(10) . 2_556
C16F C17F C14F 138.2(15) 2_556 .
C16F C17F C27F 106.0(15) 2_556 .
C14F C17F C27F 108.0 . .
C30F C27F C17F 108.0 . .
C30F C27F C19F 111.4(12) . .
C17F C27F C19F 132.5(10) . .
C27F C30F C29F 108.0 . .
C27F C30F C8F 134.9(10) . .
C29F C30F C8F 103.8(11) . .
C22F C23F C13F 135.0(18) 2_556 .
C22F C23F C11F 97.0(18) 2_556 .
C13F C23F C11F 110.8(18) . .
C2S C1S C6S 124.9(9) . .
C2S C1S Cl1 119.8(8) . .
C6S C1S Cl1 115.2(8) . .
C1S C2S C3S 116.6(9) . .
C1S C2S Cl2 123.0(7) . .
C3S C2S Cl2 120.4(9) . .
C4S C3S C2S 118.2(10) . .
C4S C3S H3S 120.9 . .
C2S C3S H3S 120.9 . .
C5S C4S C3S 122.6(11) . .
C5S C4S H4S 118.7 . .
C3S C4S H4S 118.7 . .
C4S C5S C6S 126.8(12) . .
C4S C5S H5S 116.6 . .
C6S C5S H5S 116.6 . .
C5S C6S C1S 110.6(11) . .
C5S C6S H6S 124.7 . .
C1S C6S H6S 124.7 . .
C8S C7S C12S 123.5(14) . .
C8S C7S Cl3 124.8(14) . .
C12S C7S Cl3 111.6(13) . .
C7S C8S C9S 114.8(14) . .
C7S C8S Cl4 120.6(14) . .
C9S C8S Cl4 124.6(13) . .
C10S C9S C8S 126.9(19) . .
C10S C9S H9S 116.5 . .
C8S C9S H9S 116.5 . .
C9S C10S C11S 128(2) . .
C9S C10S H10S 115.9 . .
C11S C10S H10S 115.9 . .
C10S C11S C12S 108.7(17) . .
C10S C11S H11S 125.6 . .
C12S C11S H11S 125.6 . .
C7S C12S C11S 116.8(15) . .
C7S C12S H12S 121.6 . .
C11S C12S H12S 121.6 . .
C2T C1T C2A 130.8(6) . .
C2T C1T S1 109.5(5) . .
C2A C1T S1 119.6(5) . .
C1T C2T C3T 113.8(6) . .
C1T C2T H2T 123.1 . .
C3T C2T H2T 123.1 . .
C4T C3T C2T 113.3(5) . .
C4T C3T H3T 123.4 . .
C2T C3T H3T 123.4 . .
C3T C4T C18B 129.9(5) . .
C3T C4T S1 109.9(5) . .
C18B C4T S1 120.1(4) . .
C6T C5T C2B 134.3(6) . 2_556
C6T C5T S2 109.6(5) . .
C2B C5T S2 115.9(5) 2_556 .
C5T C6T C7T 115.8(6) . .
C5T C6T H6T 122.1 . .
C7T C6T H6T 122.1 . .
C8T C7T C6T 112.7(7) . .
C8T C7T H7T 123.7 . .
C6T C7T H7T 123.7 . .
C7T C8T C18A 129.9(7) . .
C7T C8T S2 110.3(5) . .
C18A C8T S2 119.8(5) . .
C1A N1A C4A 106.7(5) . .
C1A N1A Ni1 125.6(5) . .
C4A N1A Ni1 127.7(4) . .
C6A N2A C9A 104.4(7) . .
C6A N2A Ni1 129.4(5) . .
C9A N2A Ni1 126.2(7) . .
C14A N3A C11A 107.6(7) . .
C14A N3A Ni1 126.9(5) . .
C11A N3A Ni1 125.4(7) . .
C16A N4A C19A 105.9(5) . .
C16A N4A Ni1 129.3(4) . .
C19A N4A Ni1 124.7(5) . .
C4B N1B C1B 105.1(4) . .
C4B N1B Ni2 128.4(4) . .
C1B N1B Ni2 126.0(4) . .
C6B N2B C9B 104.0(5) . .
C6B N2B Ni2 128.7(4) . .
C9B N2B Ni2 127.3(4) . .
C11B N3B C14B 105.4(5) . .
C11B N3B Ni2 127.7(4) . .
C14B N3B Ni2 127.0(4) . .
C19B N4B C16B 104.7(5) . .
C19B N4B Ni2 127.6(4) . .
C16B N4B Ni2 127.5(4) . .
N3A Ni1 N2A 90.5(3) . .
N3A Ni1 N4A 89.4(3) . .
N2A Ni1 N4A 178.7(2) . .
N3A Ni1 N1A 178.1(3) . .
N2A Ni1 N1A 88.6(3) . .
N4A Ni1 N1A 91.6(2) . .
N1B Ni2 N2B 89.0(2) . .
N1B Ni2 N4B 90.79(19) . .
N2B Ni2 N4B 179.4(2) . .
N1B Ni2 N3B 178.7(2) . .
N2B Ni2 N3B 89.7(2) . .
N4B Ni2 N3B 90.5(2) . .
C4T S1 C1T 93.3(3) . .
C8T S2 C5T 91.6(3) . .
C54G C53G C37G 134(5) . .
C54G C53G C52G 105(3) . .
C37G C53G C52G 104(3) . .
C51G C52G C35G 119(3) . .
C51G C52G C53G 124(3) . .
C35G C52G C53G 103(3) . .
C34G C35G C36G 110(3) . .
C34G C35G C52G 123(3) . .
C36G C35G C52G 120(3) . .
C18G C36G C35G 130(3) . .
C18G C36G C37G 122(3) . .
C35G C36G C37G 96(3) . .
C38G C37G C53G 108(4) . .
C38G C37G C36G 117(3) . .
C53G C37G C36G 117(3) . .
C37G C38G C20G 120(3) . .
C37G C38G C39G 126(4) . .
C20G C38G C39G 104(3) . .
C40G C39G C38G 119(4) . .
C40G C39G C22G 122(3) . .
C38G C39G C22G 112(3) . .
C23G C22G C21G 114(4) . .
C23G C22G C39G 116(3) . .
C21G C22G C39G 104(3) . .
C7G C21G C22G 121(3) . .
C7G C21G C20G 128(3) . .
C22G C21G C20G 107(2) . .
C19G C20G C38G 122(4) . .
C19G C20G C21G 114(3) . .
C38G C20G C21G 111(3) . .
C41G C42G C43G 105(3) . .
C41G C42G C23G 126(3) . .
C43G C42G C23G 105(3) . .
C22G C23G C42G 118(3) . .
C22G C23G C24G 127(4) . .
C42G C23G C24G 106(3) . .
C8G C24G C25G 123(4) . .
C8G C24G C23G 114(3) . .
C25G C24G C23G 113(2) . .
C26G C25G C43G 130(4) . .
C26G C25G C24G 114(4) . .
C43G C25G C24G 101.3(19) . .
C44G C43G C25G 99(3) . .
C44G C43G C42G 139(3) . .
C25G C43G C42G 114(3) . .
C21G C7G C6G 116(3) . .
C21G C7G C8G 118(3) . .
C6G C7G C8G 110(2) . .
C24G C8G C7G 123(3) . .
C24G C8G C9G 121(3) . .
C7G C8G C9G 104(2) . .
C10G C9G C1G 121(2) . .
C10G C9G C8G 118(3) . .
C1G C9G C8G 112(3) . .
C2G C1G C6G 116(2) . .
C2G C1G C9G 117(2) . .
C6G C1G C9G 104(3) . .
C5G C6G C7G 115(3) . .
C5G C6G C1G 122(2) . .
C7G C6G C1G 109(2) . .
C42G C41G C56G 125(4) . .
C42G C41G C40G 110(3) . .
C56G C41G C40G 117(3) . .
C39G C40G C54G 124(4) . .
C39G C40G C41G 124(3) . .
C54G C40G C41G 104(2) . .
C53G C54G C55G 135(4) . .
C53G C54G C40G 108(4) . .
C55G C54G C40G 105(3) . .
C60G C55G C56G 114(3) . .
C60G C55G C54G 116(3) . .
C56G C55G C54G 116(3) . .
C57G C56G C41G 119(4) . .
C57G C56G C55G 122(4) . .
C41G C56G C55G 98(3) . .
C16G C17G C4G 127(3) . .
C16G C17G C18G 121(3) . .
C4G C17G C18G 98(2) . .
C36G C18G C19G 117(3) . .
C36G C18G C17G 113(3) . .
C19G C18G C17G 120(2) . .
C20G C19G C18G 122(3) . .
C20G C19G C5G 119(3) . .
C18G C19G C5G 100(2) . .
C6G C5G C4G 121(3) . .
C6G C5G C19G 127(3) . .
C4G C5G C19G 109(2) . .
C3G C4G C17G 113(2) . .
C3G C4G C5G 116(2) . .
C17G C4G C5G 111(2) . .
C27G C45G C46G 118(3) . .
C27G C45G C44G 116(3) . .
C46G C45G C44G 111(2) . .
C43G C44G C45G 136(4) . .
C43G C44G C57G 106(3) . .
C45G C44G C57G 103(2) . .
C56G C57G C44G 123(4) . .
C56G C57G C58G 116(3) . .
C44G C57G C58G 111(2) . .
C59G C58G C46G 116(3) . .
C59G C58G C57G 129(3) . .
C46G C58G C57G 105(2) . .
C47G C46G C58G 123(3) . .
C47G C46G C45G 112(3) . .
C58G C46G C45G 110(2) . .
C9G C10G C11G 118(2) . .
C9G C10G C26G 120(3) . .
C11G C10G C26G 111(2) . .
C25G C26G C27G 122(3) . .
C25G C26G C10G 123(3) . .
C27G C26G C10G 102(2) . .
C45G C27G C26G 114(3) . .
C45G C27G C28G 121(3) . .
C26G C27G C28G 114(2) . .
C29G C28G C11G 117(3) . .
C29G C28G C27G 129(3) . .
C11G C28G C27G 106(2) . .
C12G C11G C28G 119(2) . .
C12G C11G C10G 122(3) . .
C28G C11G C10G 107(2) . .
C1G C2G C3G 120(2) . .
C1G C2G C12G 122(3) . .
C3G C2G C12G 113(2) . .
C4G C3G C14G 120(2) . .
C4G C3G C2G 123(2) . .
C14G C3G C2G 107(2) . .
C15G C14G C3G 126(2) . .
C15G C14G C13G 117(2) . .
C3G C14G C13G 105.0(18) . .
C30G C13G C14G 119(2) . .
C30G C13G C12G 112(3) . .
C14G C13G C12G 114(2) . .
C11G C12G C2G 116(3) . .
C11G C12G C13G 126(3) . .
C2G C12G C13G 101(2) . .
C31G C32G C15G 110(3) . .
C31G C32G C33G 121(3) . .
C15G C32G C33G 110(2) . .
C14G C15G C16G 115(2) . .
C14G C15G C32G 128(3) . .
C16G C15G C32G 102(2) . .
C17G C16G C15G 118(2) . .
C17G C16G C34G 119(3) . .
C15G C16G C34G 115(2) . .
C35G C34G C16G 125(3) . .
C35G C34G C33G 115(3) . .
C16G C34G C33G 104(2) . .
C50G C33G C34G 124(3) . .
C50G C33G C32G 119(3) . .
C34G C33G C32G 108(3) . .
C55G C60G C59G 129(4) . .
C55G C60G C51G 113(3) . .
C59G C60G C51G 106(3) . .
C52G C51G C50G 119(3) . .
C52G C51G C60G 126(3) . .
C50G C51G C60G 105(3) . .
C33G C50G C49G 114(3) . .
C33G C50G C51G 119(3) . .
C49G C50G C51G 113(3) . .
C48G C49G C59G 112(3) . .
C48G C49G C50G 131(3) . .
C59G C49G C50G 104(3) . .
C58G C59G C49G 127(3) . .
C58G C59G C60G 108(3) . .
C49G C59G C60G 112(3) . .
C49G C48G C47G 126(3) . .
C49G C48G C31G 110(3) . .
C47G C48G C31G 115(3) . .
C46G C47G C29G 137(4) . .
C46G C47G C48G 115(3) . .
C29G C47G C48G 103(3) . .
C28G C29G C47G 103(3) . .
C28G C29G C30G 120(3) . .
C47G C29G C30G 109(3) . .
C13G C30G C29G 124(3) . .
C13G C30G C31G 117(3) . .
C29G C30G C31G 111(2) . .
C32G C31G C30G 128(3) . .
C32G C31G C48G 123(3) . .
C30G C31G C48G 101(2) . .
C2H C1H C6H 110(3) . .
C2H C1H C9H 118(3) . .
C6H C1H C9H 107(3) . .
C1H C2H C12H 132(3) . .
C1H C2H C3H 122(3) . .
C12H C2H C3H 97(3) . .
C4H C3H C2H 116(3) . .
C4H C3H C14H 115(2) . .
C2H C3H C14H 115(2) . .
C3H C4H C17H 124(2) . .
C3H C4H C5H 129(3) . .
C17H C4H C5H 104(3) . .
C6H C5H C19H 116(3) . .
C6H C5H C4H 102(3) . .
C19H C5H C4H 109(3) . .
C5H C6H C1H 136(3) . .
C5H C6H C7H 115(3) . .
C1H C6H C7H 107(3) . .
C21H C7H C8H 122(3) . .
C21H C7H C6H 120(3) . .
C8H C7H C6H 108(3) . .
C24H C8H C9H 110(3) . .
C24H C8H C7H 120(3) . .
C9H C8H C7H 105(3) . .
C10H C9H C1H 118(3) . .
C10H C9H C8H 127(4) . .
C1H C9H C8H 110(3) . .
C9H C10H C11H 109(3) . .
C9H C10H C26H 124(3) . .
C11H C10H C26H 106(3) . .
C12H C11H C10H 143(3) . .
C12H C11H C28H 95(3) . .
C10H C11H C28H 108(3) . .
C11H C12H C2H 97(3) . .
C11H C12H C13H 132(3) . .
C2H C12H C13H 118(3) . .
C30H C13H C12H 119(3) . .
C30H C13H C14H 116(3) . .
C12H C13H C14H 103(3) . .
C15H C14H C13H 128(3) . .
C15H C14H C3H 119(3) . .
C13H C14H C3H 106(2) . .
C14H C15H C32H 108(3) . .
C14H C15H C16H 127(3) . .
C32H C15H C16H 115(2) . .
C17H C16H C34H 126(3) . .
C17H C16H C15H 112(3) . .
C34H C16H C15H 104(2) . .
C16H C17H C4H 122(2) . .
C16H C17H C18H 116(3) . .
C4H C17H C18H 114(2) . .
C36H C18H C19H 128(3) . .
C36H C18H C17H 125(3) . .
C19H C18H C17H 101(2) . .
C20H C19H C5H 130(3) . .
C20H C19H C18H 115(3) . .
C5H C19H C18H 110(2) . .
C19H C20H C38H 117(3) . .
C19H C20H C21H 109(3) . .
C38H C20H C21H 110(2) . .
C7H C21H C22H 116(3) . .
C7H C21H C20H 127(3) . .
C22H C21H C20H 103(3) . .
C23H C22H C21H 124(3) . .
C23H C22H C39H 110(3) . .
C21H C22H C39H 113(3) . .
C22H C23H C42H 124(3) . .
C22H C23H C24H 119(3) . .
C42H C23H C24H 101(2) . .
C8H C24H C25H 117(3) . .
C8H C24H C23H 117(3) . .
C25H C24H C23H 120(3) . .
C26H C25H C24H 137(4) . .
C26H C25H C43H 116(3) . .
C24H C25H C43H 94(3) . .
C25H C26H C27H 143(4) . .
C25H C26H C10H 100(3) . .
C27H C26H C10H 110(3) . .
C45H C27H C28H 135(3) . .
C45H C27H C26H 97(3) . .
C28H C27H C26H 104(2) . .
C29H C28H C11H 145(4) . .
C29H C28H C27H 97(3) . .
C11H C28H C27H 110(3) . .
C28H C29H C30H 108(4) . .
C28H C29H C47H 134(3) . .
C30H C29H C47H 102(3) . .
C13H C30H C31H 118(3) . .
C13H C30H C29H 118(3) . .
C31H C30H C29H 119(3) . .
C32H C31H C30H 115(3) . .
C32H C31H C48H 142(4) . .
C30H C31H C48H 95(3) . .
C31H C32H C15H 128(3) . .
C31H C32H C33H 99(4) . .
C15H C32H C33H 101(2) . .
C50H C33H C32H 123(4) . .
C50H C33H C34H 118(4) . .
C32H C33H C34H 111(3) . .
C35H C34H C16H 109(3) . .
C35H C34H C33H 121(4) . .
C16H C34H C33H 107(2) . .
C34H C35H C36H 135(3) . .
C34H C35H C52H 112(3) . .
C36H C35H C52H 109(2) . .
C37H C36H C18H 109(2) . .
C37H C36H C35H 105(2) . .
C18H C36H C35H 106(3) . .
C38H C37H C53H 127(3) . .
C38H C37H C36H 118(3) . .
C53H C37H C36H 109(2) . .
C20H C38H C37H 127(3) . .
C20H C38H C39H 109(2) . .
C37H C38H C39H 115(3) . .
C40H C39H C38H 110(3) . .
C40H C39H C22H 138(4) . .
C38H C39H C22H 105(3) . .
C39H C40H C41H 99(3) . .
C39H C40H C54H 139(3) . .
C41H C40H C54H 105(2) . .
C42H C41H C40H 137(3) . .
C42H C41H C56H 97(3) . .
C40H C41H C56H 110(2) . .
C41H C42H C43H 140(4) . .
C41H C42H C23H 110(3) . .
C43H C42H C23H 104(3) . .
C44H C43H C42H 112(4) . .
C44H C43H C25H 102(3) . .
C42H C43H C25H 117(3) . .
C43H C44H C45H 136(4) . .
C43H C44H C57H 116(4) . .
C45H C44H C57H 107(3) . .
C27H C45H C44H 123(4) . .
C27H C45H C46H 113(4) . .
C44H C45H C46H 111(3) . .
C47H C46H C58H 102(3) . .
C47H C46H C45H 114(3) . .
C58H C46H C45H 102(3) . .
C46H C47H C48H 133(4) . .
C46H C47H C29H 116(3) . .
C48H C47H C29H 105(2) . .
C49H C48H C47H 123(4) . .
C49H C48H C31H 115(3) . .
C47H C48H C31H 118(3) . .
C48H C49H C59H 100(3) . .
C48H C49H C50H 105(3) . .
C59H C49H C50H 110(2) . .
C33H C50H C51H 128(4) . .
C33H C50H C49H 131(4) . .
C51H C50H C49H 99(3) . .
C52H C51H C50H 108(4) . .
C52H C51H C60H 130(3) . .
C50H C51H C60H 112(3) . .
C51H C52H C53H 109(3) . .
C51H C52H C35H 131(4) . .
C53H C52H C35H 105(2) . .
C54H C53H C37H 122(4) . .
C54H C53H C52H 119(3) . .
C37H C53H C52H 109(2) . .
C53H C54H C55H 132(3) . .
C53H C54H C40H 104(3) . .
C55H C54H C40H 110(2) . .
C60H C55H C56H 138(3) . .
C60H C55H C54H 107(3) . .
C56H C55H C54H 107(2) . .
C57H C56H C55H 108(3) . .
C57H C56H C41H 134(4) . .
C55H C56H C41H 107(2) . .
C56H C57H C44H 115(4) . .
C56H C57H C58H 120(3) . .
C44H C57H C58H 103(2) . .
C59H C58H C46H 120(3) . .
C59H C58H C57H 122(3) . .
C46H C58H C57H 112(3) . .
C58H C59H C60H 122(3) . .
C58H C59H C49H 135(3) . .
C60H C59H C49H 101(3) . .
C55H C60H C59H 107(3) . .
C55H C60H C51H 120(3) . .
C59H C60H C51H 105(3) . .

loop_
_geom_bond_atom_site_label_1
_geom_bond_atom_site_label_2
_geom_bond_distance
_geom_bond_site_symmetry_2
C1A N1A 1.366(7) .
C1A C20A 1.378(9) .
C1A C2A 1.434(9) .
C2A C3A 1.355(8) .
C2A C1T 1.422(8) .
C3A C4A 1.405(9) .
C3A H3A 0.9500 .
C4A C5A 1.342(9) .
C4A N1A 1.376(9) .
C5A C6A 1.373(11) .
C5A C21A 1.513(10) .
C6A C7A 1.380(10) .
C6A N2A 1.393(10) .
C7A C8A 1.291(13) .
C7A H7A 0.9500 .
C8A C9A 1.425(12) .
C8A H8A 0.9500 .
C9A C10A 1.329(11) .
C9A N2A 1.398(9) .
C10A C11A 1.360(12) .
C10A C35A 1.491(9) .
C10A C35C 1.635(15) .
C11A N3A 1.383(10) .
C11A C12A 1.452(13) .
C12A C13A 1.263(13) .
C12A H12A 0.9500 .
C13A C14A 1.413(11) .
C13A H13A 0.9500 .
C14A N3A 1.377(11) .
C14A C15A 1.408(11) .
C15A C16A 1.363(9) .
C15A C49A 1.480(14) .
C16A N4A 1.349(9) .
C16A C17A 1.452(9) .
C17A C18A 1.362(10) .
C17A H17A 0.9500 .
C18A C19A 1.415(9) .
C18A C8T 1.458(8) .
C19A C20A 1.369(9) .
C19A N4A 1.403(8) .
C20A H20A 0.9500 .
C21A C22A 1.3900 .
C21A C26A 1.3900 .
C22A C23A 1.3900 .
C22A H22A 0.9500 .
C23A C24A 1.3900 .
C23A C27A 1.582(19) .
C24A C25A 1.3900 .
C24A H24A 0.9500 .
C25A C26A 1.3900 .
C25A C31A 1.476(19) .
C26A H26A 0.9500 .
C27A C28A 1.46(2) .
C27A C29A 1.501(19) .
C27A C30A 1.52(2) .
C28A H28A 0.9800 .
C28A H28B 0.9800 .
C28A H28C 0.9800 .
C29A H29A 0.9800 .
C29A H29B 0.9800 .
C29A H29C 0.9800 .
C30A H30A 0.9800 .
C30A H30B 0.9800 .
C30A H30C 0.9800 .
C31A C34A 1.513(19) .
C31A C32A 1.535(19) .
C31A C33A 1.570(19) .
C32A H32A 0.9800 .
C32A H32B 0.9800 .
C32A H32C 0.9800 .
C33A H33A 0.9800 .
C33A H33B 0.9800 .
C33A H33C 0.9800 .
C34A H34A 0.9800 .
C34A H34B 0.9800 .
C34A H34C 0.9800 .
C35A C36A 1.3900 .
C35A C40A 1.3900 .
C36A C37A 1.3900 .
C36A H36A 0.9500 .
C37A C38A 1.3900 .
C37A C41A 1.521(18) .
C38A C39A 1.3900 .
C38A H38A 0.9500 .
C39A C40A 1.3900 .
C39A C45A 1.611(19) .
C40A H40A 0.9500 .
C41A C43A 1.51(2) .
C41A C44A 1.52(2) .
C41A C42A 1.58(2) .
C42A H42A 0.9800 .
C42A H42B 0.9800 .
C42A H42C 0.9800 .
C43A H43A 0.9800 .
C43A H43B 0.9800 .
C43A H43C 0.9800 .
C44A H44A 0.9800 .
C44A H44B 0.9800 .
C44A H44C 0.9800 .
C45A C48A 1.429(19) .
C45A C46A 1.454(19) .
C45A C47A 1.65(2) .
C46A H46A 0.9800 .
C46A H46B 0.9800 .
C46A H46C 0.9800 .
C47A H47A 0.9800 .
C47A H47B 0.9800 .
C47A H47C 0.9800 .
C48A H48A 0.9800 .
C48A H48B 0.9800 .
C48A H48C 0.9800 .
C35C C36C 1.3900 .
C35C C40C 1.3900 .
C36C C37C 1.3900 .
C36C H36C 0.9500 .
C37C C38C 1.3900 .
C37C C41C 1.54(3) .
C38C C39C 1.3900 .
C38C H38C 0.9500 .
C39C C40C 1.3900 .
C39C C45C 1.56(3) .
C40C H40C 0.9500 .
C41C C44C 1.55(3) .
C41C C42C 1.57(3) .
C41C C43C 1.58(3) .
C42C H42D 0.9800 .
C42C H42E 0.9800 .
C42C H42F 0.9800 .
C43C H43D 0.9800 .
C43C H43E 0.9800 .
C43C H43F 0.9800 .
C44C H44D 0.9800 .
C44C H44E 0.9800 .
C44C H44F 0.9800 .
C45C C46C 1.54(3) .
C45C C47C 1.55(3) .
C45C C48C 1.58(3) .
C46C H46D 0.9800 .
C46C H46E 0.9800 .
C46C H46F 0.9800 .
C47C H47D 0.9800 .
C47C H47E 0.9800 .
C47C H47F 0.9800 .
C48C H48D 0.9800 .
C48C H48E 0.9800 .
C48C H48F 0.9800 .
C49A C54A 1.334(15) .
C49A C50A 1.384(14) .
C50A C51A 1.366(15) .
C50A H50A 0.9500 .
C51A C52A 1.453(18) .
C51A C55A 1.504(15) .
C52A C53A 1.361(15) .
C52A H52A 0.9500 .
C53A C54A 1.404(14) .
C53A C59A 1.487(16) .
C54A H54A 0.9500 .
C55A C57A 1.394(16) .
C55A C58A 1.523(17) .
C55A C56A 1.535(19) .
C56A H56A 0.9800 .
C56A H56B 0.9800 .
C56A H56C 0.9800 .
C57A H57A 0.9800 .
C57A H57B 0.9800 .
C57A H57C 0.9800 .
C58A H58A 0.9800 .
C58A H58B 0.9800 .
C58A H58C 0.9800 .
C59A C62A 1.461(17) .
C59A C61A 1.511(15) .
C59A C60A 1.561(16) .
C60A H60A 0.9800 .
C60A H60B 0.9800 .
C60A H60C 0.9800 .
C61A H61A 0.9800 .
C61A H61B 0.9800 .
C61A H61C 0.9800 .
C62A H62A 0.9800 .
C62A H62B 0.9800 .
C62A H62C 0.9800 .
C1B C20B 1.324(8) .
C1B N1B 1.413(7) .
C1B C2B 1.464(7) .
C2B C3B 1.356(8) .
C2B C5T 1.455(8) 2_556
C3B C4B 1.429(8) .
C3B H3B 0.9500 .
C4B C5B 1.348(8) .
C4B N1B 1.375(7) .
C5B C6B 1.398(8) .
C5B C21B 1.515(8) .
C6B N2B 1.375(7) .
C6B C7B 1.397(8) .
C7B C8B 1.379(9) .
C7B H7B 0.9500 .
C8B C9B 1.415(8) .
C8B H8B 0.9500 .
C9B C10B 1.377(8) .
C9B N2B 1.392(7) .
C10B C11B 1.371(8) .
C10B C35B 1.480(8) .
C11B N3B 1.368(7) .
C11B C12B 1.459(8) .
C12B C13B 1.312(9) .
C12B H12B 0.9500 .
C13B C14B 1.403(8) .
C13B H13B 0.9500 .
C14B N3B 1.382(7) .
C14B C15B 1.390(8) .
C15B C16B 1.430(8) .
C15B C49B 1.454(12) .
C15B C49D 1.476(13) .
C16B N4B 1.376(7) .
C16B C17B 1.424(8) .
C17B C18B 1.327(8) .
C17B H17B 0.9500 .
C18B C4T 1.425(8) .
C18B C19B 1.477(8) .
C19B N4B 1.338(7) .
C19B C20B 1.398(8) .
C20B H20B 0.9500 .
C21B C22B 1.381(8) .
C21B C26B 1.390(9) .
C22B C23B 1.426(8) .
C22B H22B 0.9500 .
C23B C24B 1.378(9) .
C23B C27B 1.520(9) .
C24B C25B 1.394(9) .
C24B H24B 0.9500 .
C25B C26B 1.385(8) .
C25B C31B 1.534(9) .
C26B H26B 0.9500 .
C27B C28B 1.483(10) .
C27B C29B 1.520(11) .
C27B C30B 1.566(9) .
C28B H28D 0.9800 .
C28B H28E 0.9800 .
C28B H28F 0.9800 .
C29B H29D 0.9800 .
C29B H29E 0.9800 .
C29B H29F 0.9800 .
C30B H30D 0.9800 .
C30B H30E 0.9800 .
C30B H30F 0.9800 .
C31B C33D 1.507(18) .
C31B C32B 1.507(13) .
C31B C34D 1.519(17) .
C31B C34B 1.533(15) .
C31B C33B 1.628(14) .
C31B C32D 1.645(16) .
C32B H32D 0.9800 .
C32B H32E 0.9800 .
C32B H32F 0.9800 .
C33B H33D 0.9800 .
C33B H33E 0.9800 .
C33B H33F 0.9800 .
C34B H34D 0.9800 .
C34B H34E 0.9800 .
C34B H34F 0.9800 .
C32D H32G 0.9800 .
C32D H32H 0.9800 .
C32D H32I 0.9800 .
C33D H33G 0.9800 .
C33D H33H 0.9800 .
C33D H33I 0.9800 .
C34D H34G 0.9800 .
C34D H34H 0.9800 .
C34D H34I 0.9800 .
C35B C36B 1.416(9) .
C35B C40B 1.442(9) .
C36B C37B 1.385(8) .
C37B C38B 1.396(9) .
C37B C41B 1.523(9) .
C38B C39B 1.418(9) .
C39B C40B 1.351(9) .
C39B C45B 1.514(10) .
C41B C44D 1.46(3) .
C41B C42B 1.46(2) .
C41B C44B 1.512(15) .
C41B C43B 1.524(17) .
C41B C42D 1.56(2) .
C41B C43D 1.637(19) .
C42B H42G 0.9800 .
C42B H42H 0.9800 .
C42B H42I 0.9800 .
C43B H43G 0.9800 .
C43B H43H 0.9800 .
C43B H43I 0.9800 .
C44B H44G 0.9800 .
C44B H44H 0.9800 .
C44B H44I 0.9800 .
C42D H42J 0.9800 .
C42D H42K 0.9800 .
C42D H42L 0.9800 .
C43D H43J 0.9800 .
C43D H43K 0.9800 .
C43D H43L 0.9800 .
C44D H44J 0.9800 .
C44D H44K 0.9800 .
C44D H44L 0.9800 .
C45B C46B 1.527(12) .
C45B C47B 1.528(10) .
C45B C48B 1.528(11) .
C46B H46G 0.9800 .
C46B H46H 0.9800 .
C46B H46I 0.9800 .
C47B H47G 0.9800 .
C47B H47H 0.9800 .
C47B H47I 0.9800 .
C48B H48G 0.9800 .
C48B H48H 0.9800 .
C48B H48I 0.9800 .
C49B C50B 1.3900 .
C49B C54B 1.3900 .
C50B C51B 1.3900 .
C50B H50B 0.9500 .
C51B C52B 1.3900 .
C51B C55B 1.49(2) .
C52B C53B 1.3900 .
C52B H52B 0.9500 .
C53B C54B 1.3900 .
C53B C59B 1.54(2) .
C54B H54B 0.9500 .
C55B C58B 1.56(2) .
C55B C56B 1.57(2) .
C55B C57B 1.57(2) .
C56B H56D 0.9800 .
C56B H56E 0.9800 .
C56B H56F 0.9800 .
C57B H57D 0.9800 .
C57B H57E 0.9800 .
C57B H57F 0.9800 .
C58B H58D 0.9800 .
C58B H58E 0.9800 .
C58B H58F 0.9800 .
C59B C60B 1.534(19) .
C59B C61B 1.54(2) .
C59B C62B 1.58(2) .
C60B H60D 0.9800 .
C60B H60E 0.9800 .
C60B H60F 0.9800 .
C61B H61D 0.9800 .
C61B H61E 0.9800 .
C61B H61F 0.9800 .
C62B H62D 0.9800 .
C62B H62E 0.9800 .
C62B H62F 0.9800 .
C49D C50D 1.3900 .
C49D C54D 1.3900 .
C50D C51D 1.3900 .
C50D H50D 0.9500 .
C51D C52D 1.3900 .
C51D C55D 1.53(2) .
C52D C53D 1.3900 .
C52D H52D 0.9500 .
C53D C54D 1.3900 .
C53D C59D 1.53(2) .
C54D H54D 0.9500 .
C55D C57D 1.53(2) .
C55D C56D 1.54(2) .
C55D C58D 1.59(2) .
C56D H56G 0.9800 .
C56D H56H 0.9800 .
C56D H56I 0.9800 .
C57D H57G 0.9800 .
C57D H57H 0.9800 .
C57D H57I 0.9800 .
C58D H58G 0.9800 .
C58D H58H 0.9800 .
C58D H58I 0.9800 .
C59D C61D 1.53(2) .
C59D C60D 1.55(2) .
C59D C62D 1.57(2) .
C60D H60G 0.9800 .
C60D H60H 0.9800 .
C60D H60I 0.9800 .
C61D H61G 0.9800 .
C61D H61H 0.9800 .
C61D H61I 0.9800 .
C62D H62G 0.9800 .
C62D H62H 0.9800 .
C62D H62I 0.9800 .
C1F C5F 1.4200 .
C1F C2F 1.4200 .
C1F C1F 1.511(19) 2_556
C2F C28F 1.294(16) .
C2F C3F 1.4200 .
C3F C26F 1.330(9) .
C3F C4F 1.4200 .
C4F C6F 1.231(15) .
C4F C5F 1.4200 .
C5F C24F 1.28(2) .
C11F C10F 1.40(2) .
C11F C24F 1.48(2) .
C11F C23F 1.54(3) .
C6F C7F 1.4200 .
C6F C10F 1.4200 .
C7F C18F 1.408(15) .
C7F C8F 1.4200 .
C8F C9F 1.4200 .
C8F C30F 1.491(16) .
C9F C12F 1.370(15) .
C9F C10F 1.4200 .
C28F C22F 1.36(2) .
C28F C24F 1.381(10) 2_556
C12F C25F 1.4200 .
C12F C13F 1.4200 .
C13F C15F 1.4200 .
C13F C23F 1.50(2) .
C15F C16F 1.4200 .
C15F C20F 1.56(3) 2_556
C16F C17F 1.352(10) 2_556
C16F C25F 1.4200 .
C25F C29F 1.395(9) .
C22F C21F 1.467(18) .
C22F C23F 1.48(2) 2_556
C18F C26F 1.4200 .
C18F C19F 1.4200 .
C19F C20F 1.4200 .
C19F C27F 1.418(12) .
C20F C21F 1.4200 .
C20F C15F 1.56(3) 2_556
C21F C26F 1.4200 .
C24F C28F 1.381(9) 2_556
C29F C14F 1.4200 .
C29F C30F 1.4200 .
C14F C17F 1.4200 .
C14F C14F 1.443(9) 2_556
C17F C16F 1.35(3) 2_556
C17F C27F 1.4200 .
C27F C30F 1.4200 .
C23F C22F 1.48(2) 2_556
C1S C2S 1.373(12) .
C1S C6S 1.472(14) .
C1S Cl1 1.752(9) .
C2S C3S 1.409(12) .
C2S Cl2 1.690(10) .
C3S C4S 1.383(13) .
C3S H3S 0.9500 .
C4S C5S 1.282(13) .
C4S H4S 0.9500 .
C5S C6S 1.371(13) .
C5S H5S 0.9500 .
C6S H6S 0.9500 .
C7S C8S 1.337(16) .
C7S C12S 1.395(18) .
C7S Cl3 1.680(13) .
C8S C9S 1.334(18) .
C8S Cl4 1.667(14) .
C9S C10S 1.234(19) .
C9S H9S 0.9500 .
C10S C11S 1.33(2) .
C10S H10S 0.9500 .
C11S C12S 1.590(18) .
C11S H11S 0.9500 .
C12S H12S 0.9500 .
C1T C2T 1.378(8) .
C1T S1 1.742(7) .
C2T C3T 1.430(8) .
C2T H2T 0.9500 .
C3T C4T 1.378(8) .
C3T H3T 0.9500 .
C4T S1 1.739(6) .
C5T C6T 1.315(9) .
C5T C2B 1.455(8) 2_556
C5T S2 1.739(6) .
C6T C7T 1.385(8) .
C6T H6T 0.9500 .
C7T C8T 1.353(9) .
C7T H7T 0.9500 .
C8T S2 1.721(7) .
N1A Ni1 1.931(5) .
N2A Ni1 1.915(6) .
N3A Ni1 1.895(7) .
N4A Ni1 1.923(5) .
N1B Ni2 1.921(4) .
N2B Ni2 1.930(5) .
N3B Ni2 1.937(4) .
N4B Ni2 1.934(5) .
C53G C54G 1.399(19) .
C53G C37G 1.47(2) .
C53G C52G 1.47(2) .
C52G C51G 1.385(19) .
C52G C35G 1.46(2) .
C35G C34G 1.374(19) .
C35G C36G 1.426(19) .
C36G C18G 1.397(19) .
C36G C37G 1.471(19) .
C37G C38G 1.37(2) .
C38G C20G 1.43(2) .
C38G C39G 1.45(2) .
C39G C40G 1.37(2) .
C39G C22G 1.457(19) .
C22G C23G 1.384(19) .
C22G C21G 1.449(19) .
C21G C7G 1.391(19) .
C21G C20G 1.455(19) .
C20G C19G 1.345(19) .
C42G C41G 1.390(19) .
C42G C43G 1.45(2) .
C42G C23G 1.46(2) .
C23G C24G 1.463(19) .
C24G C8G 1.370(19) .
C24G C25G 1.451(19) .
C25G C26G 1.397(19) .
C25G C43G 1.448(19) .
C43G C44G 1.39(2) .
C7G C6G 1.445(19) .
C7G C8G 1.448(19) .
C8G C9G 1.461(19) .
C9G C10G 1.355(18) .
C9G C1G 1.453(19) .
C1G C2G 1.386(19) .
C1G C6G 1.446(19) .
C6G C5G 1.355(19) .
C41G C56G 1.45(2) .
C41G C40G 1.47(2) .
C40G C54G 1.47(2) .
C54G C55G 1.459(19) .
C55G C60G 1.42(2) .
C55G C56G 1.45(2) .
C56G C57G 1.369(19) .
C17G C16G 1.379(19) .
C17G C4G 1.434(19) .
C17G C18G 1.446(19) .
C18G C19G 1.402(19) .
C19G C5G 1.443(19) .
C5G C4G 1.437(19) .
C4G C3G 1.366(18) .
C45G C27G 1.382(19) .
C45G C46G 1.441(19) .
C45G C44G 1.464(19) .
C44G C57G 1.48(2) .
C57G C58G 1.48(2) .
C58G C59G 1.378(19) .
C58G C46G 1.419(19) .
C46G C47G 1.381(19) .
C10G C11G 1.467(19) .
C10G C26G 1.478(19) .
C26G C27G 1.434(19) .
C27G C28G 1.438(19) .
C28G C29G 1.365(19) .
C28G C11G 1.433(19) .
C11G C12G 1.383(19) .
C2G C3G 1.441(19) .
C2G C12G 1.442(19) .
C3G C14G 1.440(18) .
C14G C15G 1.345(18) .
C14G C13G 1.453(18) .
C13G C30G 1.369(18) .
C13G C12G 1.458(19) .
C32G C31G 1.349(19) .
C32G C15G 1.457(19) .
C32G C33G 1.471(19) .
C15G C16G 1.437(19) .
C16G C34G 1.439(19) .
C34G C33G 1.444(19) .
C33G C50G 1.382(19) .
C60G C59G 1.46(2) .
C60G C51G 1.479(19) .
C51G C50G 1.45(2) .
C50G C49G 1.431(19) .
C49G C48G 1.381(19) .
C49G C59G 1.424(19) .
C48G C47G 1.458(19) .
C48G C31G 1.466(19) .
C47G C29G 1.435(19) .
C29G C30G 1.452(19) .
C30G C31G 1.462(19) .
C1H C2H 1.397(19) .
C1H C6H 1.440(19) .
C1H C9H 1.448(19) .
C2H C12H 1.441(19) .
C2H C3H 1.452(19) .
C3H C4H 1.385(19) .
C3H C14H 1.463(19) .
C4H C17H 1.421(19) .
C4H C5H 1.475(19) .
C5H C6H 1.396(19) .
C5H C19H 1.460(19) .
C6H C7H 1.492(19) .
C7H C21H 1.363(19) .
C7H C8H 1.473(19) .
C8H C24H 1.361(19) .
C8H C9H 1.460(19) .
C9H C10H 1.389(19) .
C10H C11H 1.446(19) .
C10H C26H 1.471(19) .
C11H C12H 1.379(19) .
C11H C28H 1.451(19) .
C12H C13H 1.452(19) .
C13H C30H 1.379(19) .
C13H C14H 1.455(19) .
C14H C15H 1.362(19) .
C15H C32H 1.410(19) .
C15H C16H 1.449(19) .
C16H C17H 1.396(18) .
C16H C34H 1.434(19) .
C17H C18H 1.521(19) .
C18H C36H 1.461(19) .
C18H C19H 1.492(19) .
C19H C20H 1.361(19) .
C20H C38H 1.416(19) .
C20H C21H 1.465(19) .
C21H C22H 1.436(19) .
C22H C23H 1.380(19) .
C22H C39H 1.453(19) .
C23H C42H 1.460(19) .
C23H C24H 1.482(19) .
C24H C25H 1.437(19) .
C25H C26H 1.395(19) .
C25H C43H 1.47(2) .
C26H C27H 1.46(2) .
C27H C45H 1.371(19) .
C27H C28H 1.46(2) .
C28H C29H 1.371(19) .
C29H C30H 1.46(2) .
C29H C47H 1.47(2) .
C30H C31H 1.448(19) .
C31H C32H 1.377(19) .
C31H C48H 1.46(2) .
C32H C33H 1.45(2) .
C33H C50H 1.400(19) .
C33H C34H 1.45(2) .
C34H C35H 1.430(19) .
C35H C36H 1.459(19) .
C35H C52H 1.468(19) .
C36H C37H 1.455(19) .
C37H C38H 1.430(19) .
C37H C53H 1.431(19) .
C38H C39H 1.432(19) .
C39H C40H 1.376(19) .
C40H C41H 1.44(2) .
C40H C54H 1.453(19) .
C41H C42H 1.358(19) .
C41H C56H 1.47(2) .
C42H C43H 1.45(2) .
C43H C44H 1.39(2) .
C44H C45H 1.46(2) .
C44H C57H 1.47(2) .
C45H C46H 1.47(2) .
C46H C47H 1.39(2) .
C46H C58H 1.450(19) .
C47H C48H 1.44(2) .
C48H C49H 1.377(19) .
C49H C59H 1.45(2) .
C49H C50H 1.45(2) .
C50H C51H 1.436(19) .
C51H C52H 1.412(19) .
C51H C60H 1.46(2) .
C52H C53H 1.463(19) .
C53H C54H 1.392(19) .
C54H C55H 1.45(2) .
C55H C60H 1.398(19) .
C55H C56H 1.446(19) .
C56H C57H 1.405(19) .
C57H C58H 1.479(19) .
C58H C59H 1.368(19) .
C59H C60H 1.444(19) .

loop_
_geom_torsion_atom_site_label_1
_geom_torsion_atom_site_label_2
_geom_torsion_atom_site_label_3
_geom_torsion_atom_site_label_4
_geom_torsion
_geom_torsion_site_symmetry_1
_geom_torsion_site_symmetry_4
N1A C1A C2A C3A -3.6(7) . .
C20A C1A C2A C3A 170.7(6) . .
N1A C1A C2A C1T 173.3(6) . .
C20A C1A C2A C1T -12.4(10) . .
C1T C2A C3A C4A -173.4(6) . .
C1A C2A C3A C4A 3.4(7) . .
C2A C3A C4A C5A 170.5(7) . .
C2A C3A C4A N1A -2.2(8) . .
N1A C4A C5A C6A 9.3(12) . .
C3A C4A C5A C6A -162.2(7) . .
N1A C4A C5A C21A -176.0(7) . .
C3A C4A C5A C21A 12.4(11) . .
C4A C5A C6A C7A 163.3(9) . .
C21A C5A C6A C7A -11.2(14) . .
C4A C5A C6A N2A -8.6(12) . .
C21A C5A C6A N2A 176.8(7) . .
C5A C6A C7A C8A -168.3(9) . .
N2A C6A C7A C8A 4.4(11) . .
C6A C7A C8A C9A -5.3(12) . .
C7A C8A C9A C10A -168.5(9) . .
C7A C8A C9A N2A 4.3(10) . .
N2A C9A C10A C11A -4.5(13) . .
C8A C9A C10A C11A 167.0(8) . .
N2A C9A C10A C35A 174.8(7) . .
C8A C9A C10A C35A -13.7(12) . .
N2A C9A C10A C35C -160.6(13) . .
C8A C9A C10A C35C 10.9(19) . .
C9A C10A C11A N3A 3.9(15) . .
C35A C10A C11A N3A -175.4(8) . .
C35C C10A C11A N3A 168.3(12) . .
C9A C10A C11A C12A -160.1(10) . .
C35A C10A C11A C12A 20.6(15) . .
C35C C10A C11A C12A 4.3(14) . .
C10A C11A C12A C13A 167.2(11) . .
N3A C11A C12A C13A 0.0(13) . .
C11A C12A C13A C14A -1.2(15) . .
C12A C13A C14A N3A 1.9(13) . .
C12A C13A C14A C15A 172.6(11) . .
N3A C14A C15A C16A 7.2(15) . .
C13A C14A C15A C16A -162.1(10) . .
N3A C14A C15A C49A 179.1(10) . .
C13A C14A C15A C49A 9.7(17) . .
C14A C15A C16A N4A -10.7(13) . .
C49A C15A C16A N4A 177.0(9) . .
C14A C15A C16A C17A 162.4(8) . .
C49A C15A C16A C17A -10.0(13) . .
N4A C16A C17A C18A 6.1(8) . .
C15A C16A C17A C18A -167.7(8) . .
C16A C17A C18A C19A -6.8(7) . .
C16A C17A C18A C8T 172.0(6) . .
C17A C18A C19A C20A -166.5(6) . .
C8T C18A C19A C20A 14.8(10) . .
C17A C18A C19A N4A 5.5(7) . .
C8T C18A C19A N4A -173.3(6) . .
N4A C19A C20A C1A -4.3(10) . .
C18A C19A C20A C1A 166.3(6) . .
N1A C1A C20A C19A 7.2(10) . .
C2A C1A C20A C19A -166.1(6) . .
C4A C5A C21A C22A -114.4(7) . .
C6A C5A C21A C22A 60.6(8) . .
C4A C5A C21A C26A 63.6(8) . .
C6A C5A C21A C26A -121.4(7) . .
C26A C21A C22A C23A 0.0 . .
C5A C21A C22A C23A 178.0(6) . .
C21A C22A C23A C24A 0.0 . .
C21A C22A C23A C27A -177.6(10) . .
C22A C23A C24A C25A 0.0 . .
C27A C23A C24A C25A 177.5(11) . .
C23A C24A C25A C26A 0.0 . .
C23A C24A C25A C31A 176.7(10) . .
C24A C25A C26A C21A 0.0 . .
C31A C25A C26A C21A -176.6(11) . .
C22A C21A C26A C25A 0.0 . .
C5A C21A C26A C25A -178.1(6) . .
C22A C23A C27A C28A 69.6(15) . .
C24A C23A C27A C28A -108.0(15) . .
C22A C23A C27A C29A -51.3(16) . .
C24A C23A C27A C29A 131.1(12) . .
C22A C23A C27A C30A -169.5(11) . .
C24A C23A C27A C30A 13.0(17) . .
C24A C25A C31A C34A -89.4(14) . .
C26A C25A C31A C34A 87.3(15) . .
C24A C25A C31A C32A 148.1(11) . .
C26A C25A C31A C32A -35.3(17) . .
C24A C25A C31A C33A 27.8(15) . .
C26A C25A C31A C33A -155.5(10) . .
C9A C10A C35A C36A -105.3(8) . .
C11A C10A C35A C36A 74.0(10) . .
C35C C10A C35A C36A 108(2) . .
C9A C10A C35A C40A 79.3(9) . .
C11A C10A C35A C40A -101.4(9) . .
C35C C10A C35A C40A -67.3(18) . .
C40A C35A C36A C37A 0.0 . .
C10A C35A C36A C37A -175.3(9) . .
C35A C36A C37A C38A 0.0 . .
C35A C36A C37A C41A 178.7(11) . .
C36A C37A C38A C39A 0.0 . .
C41A C37A C38A C39A -178.7(11) . .
C37A C38A C39A C40A 0.0 . .
C37A C38A C39A C45A -166.8(12) . .
C38A C39A C40A C35A 0.0 . .
C45A C39A C40A C35A 167.5(11) . .
C36A C35A C40A C39A 0.0 . .
C10A C35A C40A C39A 175.5(9) . .
C36A C37A C41A C43A 94.4(16) . .
C38A C37A C41A C43A -86.9(16) . .
C36A C37A C41A C44A -32.9(16) . .
C38A C37A C41A C44A 145.8(11) . .
C36A C37A C41A C42A -149.5(11) . .
C38A C37A C41A C42A 29.2(16) . .
C38A C39A C45A C48A -139.7(13) . .
C40A C39A C45A C48A 53.1(18) . .
C38A C39A C45A C46A 2(2) . .
C40A C39A C45A C46A -165.6(13) . .
C38A C39A C45A C47A 111.2(11) . .
C40A C39A C45A C47A -56.1(12) . .
C9A C10A C35C C36C -84.4(17) . .
C11A C10A C35C C36C 116.4(11) . .
C35A C10A C35C C36C -35.5(17) . .
C9A C10A C35C C40C 86(2) . .
C11A C10A C35C C40C -73.6(17) . .
C35A C10A C35C C40C 135(3) . .
C40C C35C C36C C37C 0.0 . .
C10A C35C C36C C37C 171.2(18) . .
C35C C36C C37C C38C 0.0 . .
C35C C36C C37C C41C 179(2) . .
C36C C37C C38C C39C 0.0 . .
C41C C37C C38C C39C -179(2) . .
C37C C38C C39C C40C 0.0 . .
C37C C38C C39C C45C 162(2) . .
C38C C39C C40C C35C 0.0 . .
C45C C39C C40C C35C -164.6(19) . .
C36C C35C C40C C39C 0.0 . .
C10A C35C C40C C39C -169(2) . .
C36C C37C C41C C44C 1(3) . .
C38C C37C C41C C44C 179(2) . .
C36C C37C C41C C42C -121(2) . .
C38C C37C C41C C42C 58(2) . .
C36C C37C C41C C43C 121(2) . .
C38C C37C C41C C43C -60(2) . .
C38C C39C C45C C46C 106(2) . .
C40C C39C C45C C46C -91(2) . .
C38C C39C C45C C47C -17(3) . .
C40C C39C C45C C47C 145.6(18) . .
C38C C39C C45C C48C -133.7(19) . .
C40C C39C C45C C48C 29(2) . .
C16A C15A C49A C54A -70.3(12) . .
C14A C15A C49A C54A 117.3(11) . .
C16A C15A C49A C50A 104.8(10) . .
C14A C15A C49A C50A -67.5(13) . .
C54A C49A C50A C51A 0.6(15) . .
C15A C49A C50A C51A -174.5(9) . .
C49A C50A C51A C52A -4.5(16) . .
C49A C50A C51A C55A -179.1(10) . .
C50A C51A C52A C53A 8.5(17) . .
C55A C51A C52A C53A -176.8(11) . .
C51A C52A C53A C54A -8.1(17) . .
C51A C52A C53A C59A 176.3(12) . .
C50A C49A C54A C53A 0.0(15) . .
C15A C49A C54A C53A 175.2(8) . .
C52A C53A C54A C49A 3.7(16) . .
C59A C53A C54A C49A 179.4(11) . .
C50A C51A C55A C57A 53.4(18) . .
C52A C51A C55A C57A -120.8(15) . .
C50A C51A C55A C58A 169.1(11) . .
C52A C51A C55A C58A -5.1(17) . .
C50A C51A C55A C56A -71.9(16) . .
C52A C51A C55A C56A 113.8(15) . .
C52A C53A C59A C62A 85.9(15) . .
C54A C53A C59A C62A -89.6(14) . .
C52A C53A C59A C61A -147.1(12) . .
C54A C53A C59A C61A 37.5(16) . .
C52A C53A C59A C60A -35.0(16) . .
C54A C53A C59A C60A 149.5(11) . .
C20B C1B C2B C3B 172.0(6) . .
N1B C1B C2B C3B -4.0(7) . .
C20B C1B C2B C5T -5.9(11) . 2_556
N1B C1B C2B C5T 178.2(6) . 2_556
C5T C2B C3B C4B -178.8(6) 2_556 .
C1B C2B C3B C4B 3.3(7) . .
C2B C3B C4B C5B 174.4(6) . .
C2B C3B C4B N1B -1.6(7) . .
N1B C4B C5B C6B 3.8(10) . .
C3B C4B C5B C6B -171.7(6) . .
N1B C4B C5B C21B -176.9(6) . .
C3B C4B C5B C21B 7.7(10) . .
C4B C5B C6B N2B -7.6(10) . .
C21B C5B C6B N2B 173.1(6) . .
C4B C5B C6B C7B 167.8(7) . .
C21B C5B C6B C7B -11.6(10) . .
N2B C6B C7B C8B 0.6(8) . .
C5B C6B C7B C8B -175.2(7) . .
C6B C7B C8B C9B 0.5(8) . .
C7B C8B C9B C10B -173.1(7) . .
C7B C8B C9B N2B -1.5(8) . .
N2B C9B C10B C11B -5.5(10) . .
C8B C9B C10B C11B 164.9(7) . .
N2B C9B C10B C35B -177.1(6) . .
C8B C9B C10B C35B -6.7(9) . .
C9B C10B C11B N3B 6.6(10) . .
C35B C10B C11B N3B 177.7(6) . .
C9B C10B C11B C12B -171.0(6) . .
C35B C10B C11B C12B 0.1(10) . .
N3B C11B C12B C13B -4.2(7) . .
C10B C11B C12B C13B 173.7(7) . .
C11B C12B C13B C14B 3.0(8) . .
C12B C13B C14B N3B -0.8(8) . .
C12B C13B C14B C15B 174.7(7) . .
N3B C14B C15B C16B 10.5(10) . .
C13B C14B C15B C16B -164.2(6) . .
N3B C14B C15B C49B -170.1(12) . .
C13B C14B C15B C49B 15.2(14) . .
N3B C14B C15B C49D -177.6(12) . .
C13B C14B C15B C49D 7.8(15) . .
C14B C15B C16B N4B -7.5(10) . .
C49B C15B C16B N4B 173.1(12) . .
C49D C15B C16B N4B -179.8(13) . .
C14B C15B C16B C17B 171.0(6) . .
C49B C15B C16B C17B -8.4(14) . .
C49D C15B C16B C17B -1.3(15) . .
N4B C16B C17B C18B 1.9(7) . .
C15B C16B C17B C18B -176.8(6) . .
C16B C17B C18B C4T 179.3(6) . .
C16B C17B C18B C19B -0.6(7) . .
C17B C18B C19B N4B -0.9(7) . .
C4T C18B C19B N4B 179.2(5) . .
C17B C18B C19B C20B -170.4(6) . .
C4T C18B C19B C20B 9.7(9) . .
N1B C1B C20B C19B 10.4(10) . .
C2B C1B C20B C19B -164.9(6) . .
N4B C19B C20B C1B -7.5(10) . .
C18B C19B C20B C1B 160.4(6) . .
C4B C5B C21B C22B 112.7(7) . .
C6B C5B C21B C22B -67.9(9) . .
C4B C5B C21B C26B -65.9(9) . .
C6B C5B C21B C26B 113.5(7) . .
C26B C21B C22B C23B 1.6(9) . .
C5B C21B C22B C23B -177.0(6) . .
C21B C22B C23B C24B -1.9(9) . .
C21B C22B C23B C27B -179.9(6) . .
C22B C23B C24B C25B 2.9(10) . .
C27B C23B C24B C25B -179.3(7) . .
C23B C24B C25B C26B -3.4(10) . .
C23B C24B C25B C31B 176.0(7) . .
C24B C25B C26B C21B 2.9(10) . .
C31B C25B C26B C21B -176.5(7) . .
C22B C21B C26B C25B -2.1(10) . .
C5B C21B C26B C25B 176.5(6) . .
C24B C23B C27B C28B -118.1(7) . .
C22B C23B C27B C28B 59.7(8) . .
C24B C23B C27B C29B 122.0(7) . .
C22B C23B C27B C29B -60.2(8) . .
C24B C23B C27B C30B 2.7(10) . .
C22B C23B C27B C30B -179.5(6) . .
C26B C25B C31B C33D -6.9(16) . .
C24B C25B C31B C33D 173.8(14) . .
C26B C25B C31B C32B 174.4(10) . .
C24B C25B C31B C32B -5.0(13) . .
C26B C25B C31B C34D 122.2(12) . .
C24B C25B C31B C34D -57.1(13) . .
C26B C25B C31B C34B -55.4(11) . .
C24B C25B C31B C34B 125.2(10) . .
C26B C25B C31B C33B 58.2(10) . .
C24B C25B C31B C33B -121.2(9) . .
C26B C25B C31B C32D -123.0(10) . .
C24B C25B C31B C32D 57.6(11) . .
C11B C10B C35B C36B -58.9(8) . .
C9B C10B C35B C36B 112.8(7) . .
C11B C10B C35B C40B 122.5(7) . .
C9B C10B C35B C40B -65.9(7) . .
C40B C35B C36B C37B 3.8(8) . .
C10B C35B C36B C37B -174.9(5) . .
C35B C36B C37B C38B -3.9(8) . .
C35B C36B C37B C41B 176.5(5) . .
C36B C37B C38B C39B 3.3(9) . .
C41B C37B C38B C39B -177.1(6) . .
C37B C38B C39B C40B -2.8(9) . .
C37B C38B C39B C45B 176.9(6) . .
C38B C39B C40B C35B 2.7(9) . .
C45B C39B C40B C35B -177.0(6) . .
C36B C35B C40B C39B -3.2(8) . .
C10B C35B C40B C39B 175.5(5) . .
C36B C37B C41B C44D -73.5(19) . .
C38B C37B C41B C44D 106.9(18) . .
C36B C37B C41B C42B -37.3(14) . .
C38B C37B C41B C42B 143.1(13) . .
C36B C37B C41B C44B -152.3(10) . .
C38B C37B C41B C44B 28.1(12) . .
C36B C37B C41B C43B 88.7(12) . .
C38B C37B C41B C43B -90.9(12) . .
C36B C37B C41B C42D 161.5(16) . .
C38B C37B C41B C42D -18.1(17) . .
C36B C37B C41B C43D 45.6(12) . .
C38B C37B C41B C43D -134.0(12) . .
C40B C39B C45B C46B -174.5(7) . .
C38B C39B C45B C46B 5.8(10) . .
C40B C39B C45B C47B 62.1(9) . .
C38B C39B C45B C47B -117.6(7) . .
C40B C39B C45B C48B -52.7(8) . .
C38B C39B C45B C48B 127.6(7) . .
C14B C15B C49B C50B -116.0(15) . .
C16B C15B C49B C50B 63(2) . .
C49D C15B C49B C50B 2(24) . .
C14B C15B C49B C54B 70.7(17) . .
C16B C15B C49B C54B -109.9(13) . .
C49D C15B C49B C54B -171(27) . .
C54B C49B C50B C51B 0.0 . .
C15B C49B C50B C51B -173(3) . .
C49B C50B C51B C52B 0.0 . .
C49B C50B C51B C55B -175.4(16) . .
C50B C51B C52B C53B 0.0 . .
C55B C51B C52B C53B 175.3(16) . .
C51B C52B C53B C54B 0.0 . .
C51B C52B C53B C59B -179.8(14) . .
C52B C53B C54B C49B 0.0 . .
C59B C53B C54B C49B 179.8(15) . .
C50B C49B C54B C53B 0.0 . .
C15B C49B C54B C53B 174(3) . .
C52B C51B C55B C58B -108.9(19) . .
C50B C51B C55B C58B 66(2) . .
C52B C51B C55B C56B 11(2) . .
C50B C51B C55B C56B -173.9(17) . .
C52B C51B C55B C57B 132.1(17) . .
C50B C51B C55B C57B -53(2) . .
C54B C53B C59B C60B -136.6(16) . .
C52B C53B C59B C60B 43.2(19) . .
C54B C53B C59B C61B -14(2) . .
C52B C53B C59B C61B 165.8(13) . .
C54B C53B C59B C62B 104.5(17) . .
C52B C53B C59B C62B -75.7(17) . .
C14B C15B C49D C50D -109.4(15) . .
C16B C15B C49D C50D 63(2) . .
C49B C15B C49D C50D -175(27) . .
C14B C15B C49D C54D 70(2) . .
C16B C15B C49D C54D -117.5(16) . .
C49B C15B C49D C54D 5(24) . .
C54D C49D C50D C51D 0.0 . .
C15B C49D C50D C51D 180(3) . .
C49D C50D C51D C52D 0.0 . .
C49D C50D C51D C55D 174(2) . .
C50D C51D C52D C53D 0.0 . .
C55D C51D C52D C53D -175.2(16) . .
C51D C52D C53D C54D 0.0 . .
C51D C52D C53D C59D -176.8(17) . .
C52D C53D C54D C49D 0.0 . .
C59D C53D C54D C49D 177.2(15) . .
C50D C49D C54D C53D 0.0 . .
C15B C49D C54D C53D -180(3) . .
C50D C51D C55D C57D -111(2) . .
C52D C51D C55D C57D 63(2) . .
C50D C51D C55D C56D 13(3) . .
C52D C51D C55D C56D -172.5(18) . .
C50D C51D C55D C58D 131.8(19) . .
C52D C51D C55D C58D -54(2) . .
C54D C53D C59D C61D 178.1(15) . .
C52D C53D C59D C61D -5(2) . .
C54D C53D C59D C60D -59.0(18) . .
C52D C53D C59D C60D 117.9(16) . .
C54D C53D C59D C62D 59.5(19) . .
C52D C53D C59D C62D -123.5(18) . .
C5F C1F C2F C28F 145.6(11) . .
C1F C1F C2F C28F 2.4(14) 2_556 .
C5F C1F C2F C3F 0.0 . .
C1F C1F C2F C3F -143.1(7) 2_556 .
C28F C2F C3F C26F -4.7(17) . .
C1F C2F C3F C26F 134.2(11) . .
C28F C2F C3F C4F -138.8(14) . .
C1F C2F C3F C4F 0.0 . .
C26F C3F C4F C6F 4.7(16) . .
C2F C3F C4F C6F 142.5(12) . .
C26F C3F C4F C5F -137.7(10) . .
C2F C3F C4F C5F 0.0 . .
C2F C1F C5F C24F -150.0(12) . .
C1F C1F C5F C24F -9.9(18) 2_556 .
C2F C1F C5F C4F 0.0 . .
C1F C1F C5F C4F 140.1(11) 2_556 .
C6F C4F C5F C24F 0.7(18) . .
C3F C4F C5F C24F 144.2(15) . .
C6F C4F C5F C1F -143.5(12) . .
C3F C4F C5F C1F 0.0 . .
C3F C4F C6F C7F 2.3(16) . .
C5F C4F C6F C7F 140.9(12) . .
C3F C4F C6F C10F -139.2(13) . .
C5F C4F C6F C10F -0.7(15) . .
C4F C6F C7F C18F -12.0(16) . .
C10F C6F C7F C18F 133.9(11) . .
C4F C6F C7F C8F -145.9(11) . .
C10F C6F C7F C8F 0.0 . .
C18F C7F C8F C9F -141.0(9) . .
C6F C7F C8F C9F 0.0 . .
C18F C7F C8F C30F 1.3(11) . .
C6F C7F C8F C30F 142.3(8) . .
C7F C8F C9F C12F 139.1(11) . .
C30F C8F C9F C12F 4.8(16) . .
C7F C8F C9F C10F 0.0 . .
C30F C8F C9F C10F -134.3(11) . .
C24F C11F C10F C6F -2.7(19) . .
C23F C11F C10F C6F 139.4(18) . .
C24F C11F C10F C9F -142.2(16) . .
C23F C11F C10F C9F 0(2) . .
C4F C6F C10F C11F 1.8(16) . .
C7F C6F C10F C11F -144.1(12) . .
C4F C6F C10F C9F 145.9(12) . .
C7F C6F C10F C9F 0.0 . .
C12F C9F C10F C11F 5.2(16) . .
C8F C9F C10F C11F 143.7(12) . .
C12F C9F C10F C6F -138.5(11) . .
C8F C9F C10F C6F 0.0 . .
C3F C2F C28F C22F -8.7(19) . .
C1F C2F C28F C22F -146.1(12) . .
C3F C2F C28F C24F 132(2) . 2_556
C1F C2F C28F C24F -5(2) . 2_556
C8F C9F C12F C25F 2.4(15) . .
C10F C9F C12F C25F 136.9(13) . .
C8F C9F C12F C13F -145.4(11) . .
C10F C9F C12F C13F -11.0(14) . .
C9F C12F C13F C15F 151.8(10) . .
C25F C12F C13F C15F 0.0 . .
C9F C12F C13F C23F 11.6(14) . .
C25F C12F C13F C23F -140.2(12) . .
C12F C13F C15F C16F 0.0 . .
C23F C13F C15F C16F 142.4(11) . .
C12F C13F C15F C20F -140.0(10) . 2_556
C23F C13F C15F C20F 2.3(14) . 2_556
C13F C15F C16F C17F -130.5(11) . 2_556
C20F C15F C16F C17F 0(2) 2_556 2_556
C13F C15F C16F C25F 0.0 . .
C20F C15F C16F C25F 130.3(18) 2_556 .
C17F C16F C25F C29F -7.6(14) 2_556 .
C15F C16F C25F C29F -147.2(12) . .
C17F C16F C25F C12F 139.6(10) 2_556 .
C15F C16F C25F C12F 0.0 . .
C9F C12F C25F C29F 1.8(12) . .
C13F C12F C25F C29F 153.8(7) . .
C9F C12F C25F C16F -152.0(12) . .
C13F C12F C25F C16F 0.0 . .
C2F C28F C22F C21F 10(2) . .
C24F C28F C22F C21F -140.9(15) 2_556 .
C2F C28F C22F C23F 143.3(14) . 2_556
C24F C28F C22F C23F -7.8(17) 2_556 2_556
C6F C7F C18F C26F 11.4(13) . .
C8F C7F C18F C26F 144.2(9) . .
C6F C7F C18F C19F -131.9(16) . .
C8F C7F C18F C19F 0.9(15) . .
C7F C18F C19F C20F 142.5(13) . .
C26F C18F C19F C20F 0.0 . .
C7F C18F C19F C27F 5.8(15) . .
C26F C18F C19F C27F -136.7(9) . .
C18F C19F C20F C21F 0.0 . .
C27F C19F C20F C21F 130.0(11) . .
C18F C19F C20F C15F -141.7(12) . 2_556
C27F C19F C20F C15F -11.7(16) . 2_556
C19F C20F C21F C26F 0.0 . .
C15F C20F C21F C26F 127.6(12) 2_556 .
C19F C20F C21F C22F -143.3(10) . .
C15F C20F C21F C22F -15.7(16) 2_556 .
C28F C22F C21F C20F 140.0(15) . .
C23F C22F C21F C20F 1.4(15) 2_556 .
C28F C22F C21F C26F 0.5(19) . .
C23F C22F C21F C26F -138.1(12) 2_556 .
C2F C3F C26F C21F 15.4(13) . .
C4F C3F C26F C21F 147.1(10) . .
C2F C3F C26F C18F -135.6(15) . .
C4F C3F C26F C18F -3.9(16) . .
C20F C21F C26F C3F -157.9(8) . .
C22F C21F C26F C3F -13.3(12) . .
C20F C21F C26F C18F 0.0 . .
C22F C21F C26F C18F 144.6(11) . .
C7F C18F C26F C3F -3.7(14) . .
C19F C18F C26F C3F 152.3(11) . .
C7F C18F C26F C21F -156.0(8) . .
C19F C18F C26F C21F 0.0 . .
C1F C5F C24F C28F 8(2) . 2_556
C4F C5F C24F C28F -134.5(18) . 2_556
C1F C5F C24F C11F 140.8(14) . .
C4F C5F C24F C11F -2(2) . .
C10F C11F C24F C5F 3(2) . .
C23F C11F C24F C5F -144.7(14) . .
C10F C11F C24F C28F 140.8(15) . 2_556
C23F C11F C24F C28F -6.4(18) . 2_556
C16F C25F C29F C14F 0.7(13) . .
C12F C25F C29F C14F -145.1(7) . .
C16F C25F C29F C30F 129.7(13) . .
C12F C25F C29F C30F -16.1(11) . .
C25F C29F C14F C17F 143.4(8) . .
C30F C29F C14F C17F 0.0 . .
C25F C29F C14F C14F 16.9(16) . 2_556
C30F C29F C14F C14F -126.5(12) . 2_556
C29F C14F C17F C16F -143(2) . 2_556
C14F C14F C17F C16F 7(3) 2_556 2_556
C29F C14F C17F C27F 0.0 . .
C14F C14F C17F C27F 149.6(3) 2_556 .
C16F C17F C27F C30F 155.2(17) 2_556 .
C14F C17F C27F C30F 0.0 . .
C16F C17F C27F C19F 10.4(18) 2_556 .
C14F C17F C27F C19F -144.8(12) . .
C20F C19F C27F C30F -142.2(10) . .
C18F C19F C27F C30F -13.1(9) . .
C20F C19F C27F C17F 1.8(16) . .
C18F C19F C27F C17F 130.9(12) . .
C17F C27F C30F C29F 0.0 . .
C19F C27F C30F C29F 152.9(7) . .
C17F C27F C30F C8F -132.7(11) . .
C19F C27F C30F C8F 20.1(12) . .
C25F C29F C30F C27F -126.9(9) . .
C14F C29F C30F C27F 0.0 . .
C25F C29F C30F C8F 20.7(10) . .
C14F C29F C30F C8F 147.6(7) . .
C9F C8F C30F C27F 120.2(15) . .
C7F C8F C30F C27F -13.3(14) . .
C9F C8F C30F C29F -13.8(11) . .
C7F C8F C30F C29F -147.3(7) . .
C12F C13F C23F C22F 119(2) . 2_556
C15F C13F C23F C22F -18(3) . 2_556
C12F C13F C23F C11F -5.7(18) . .
C15F C13F C23F C11F -142.5(14) . .
C10F C11F C23F C22F -143.6(14) . 2_556
C24F C11F C23F C22F 1.8(15) . 2_556
C10F C11F C23F C13F 0(2) . .
C24F C11F C23F C13F 145.7(13) . .
C6S C1S C2S C3S -5.8(13) . .
Cl1 C1S C2S C3S 177.4(6) . .
C6S C1S C2S Cl2 175.8(7) . .
Cl1 C1S C2S Cl2 -1.0(11) . .
C1S C2S C3S C4S 5.8(12) . .
Cl2 C2S C3S C4S -175.8(6) . .
C2S C3S C4S C5S -3.6(14) . .
C3S C4S C5S C6S 0.8(16) . .
C4S C5S C6S C1S -0.4(13) . .
C2S C1S C6S C5S 3.1(12) . .
Cl1 C1S C6S C5S -180.0(6) . .
C12S C7S C8S C9S 2.5(16) . .
Cl3 C7S C8S C9S 179.0(9) . .
C12S C7S C8S Cl4 -175.5(8) . .
Cl3 C7S C8S Cl4 0.9(13) . .
C7S C8S C9S C10S -7(2) . .
Cl4 C8S C9S C10S 171.4(12) . .
C8S C9S C10S C11S 12(3) . .
C9S C10S C11S C12S -11(2) . .
C8S C7S C12S C11S -3.1(15) . .
Cl3 C7S C12S C11S -180.0(7) . .
C10S C11S C12S C7S 6.4(15) . .
C3A C2A C1T C2T 149.3(8) . .
C1A C2A C1T C2T -26.9(11) . .
C3A C2A C1T S1 -30.2(9) . .
C1A C2A C1T S1 153.6(5) . .
C2A C1T C2T C3T -178.2(7) . .
S1 C1T C2T C3T 1.3(7) . .
C1T C2T C3T C4T -0.1(8) . .
C2T C3T C4T C18B -177.6(6) . .
C2T C3T C4T S1 -1.1(7) . .
C17B C18B C4T C3T 133.0(7) . .
C19B C18B C4T C3T -47.2(10) . .
C17B C18B C4T S1 -43.2(9) . .
C19B C18B C4T S1 136.6(5) . .
C2B C5T C6T C7T 176.4(7) 2_556 .
S2 C5T C6T C7T 2.7(8) . .
C5T C6T C7T C8T -3.0(10) . .
C6T C7T C8T C18A -179.4(7) . .
C6T C7T C8T S2 1.9(8) . .
C17A C18A C8T C7T -143.6(8) . .
C19A C18A C8T C7T 34.9(11) . .
C17A C18A C8T S2 35.1(9) . .
C19A C18A C8T S2 -146.4(6) . .
C20A C1A N1A C4A -171.7(6) . .
C2A C1A N1A C4A 2.3(7) . .
C20A C1A N1A Ni1 7.5(8) . .
C2A C1A N1A Ni1 -178.5(4) . .
C5A C4A N1A C1A -173.1(7) . .
C3A C4A N1A C1A -0.2(7) . .
C5A C4A N1A Ni1 7.7(10) . .
C3A C4A N1A Ni1 -179.4(4) . .
C5A C6A N2A C9A 172.0(7) . .
C7A C6A N2A C9A -1.5(9) . .
C5A C6A N2A Ni1 -9.2(11) . .
C7A C6A N2A Ni1 177.4(6) . .
C10A C9A N2A C6A 170.9(8) . .
C8A C9A N2A C6A -1.6(8) . .
C10A C9A N2A Ni1 -8.0(11) . .
C8A C9A N2A Ni1 179.5(5) . .
C15A C14A N3A C11A -172.7(9) . .
C13A C14A N3A C11A -1.9(11) . .
C15A C14A N3A Ni1 12.4(14) . .
C13A C14A N3A Ni1 -176.9(7) . .
C10A C11A N3A C14A -165.7(10) . .
C12A C11A N3A C14A 1.2(10) . .
C10A C11A N3A Ni1 9.4(14) . .
C12A C11A N3A Ni1 176.2(7) . .
C15A C16A N4A C19A 171.2(7) . .
C17A C16A N4A C19A -2.7(7) . .
C15A C16A N4A Ni1 -5.5(11) . .
C17A C16A N4A Ni1 -179.4(4) . .
C20A C19A N4A C16A 170.3(6) . .
C18A C19A N4A C16A -1.6(7) . .
C20A C19A N4A Ni1 -12.8(8) . .
C18A C19A N4A Ni1 175.3(4) . .
C5B C4B N1B C1B -176.8(6) . .
C3B C4B N1B C1B -0.9(6) . .
C5B C4B N1B Ni2 11.7(9) . .
C3B C4B N1B Ni2 -172.3(4) . .
C20B C1B N1B C4B -173.0(6) . .
C2B C1B N1B C4B 2.9(6) . .
C20B C1B N1B Ni2 -1.2(9) . .
C2B C1B N1B Ni2 174.6(4) . .
C7B C6B N2B C9B -1.5(7) . .
C5B C6B N2B C9B 174.3(6) . .
C7B C6B N2B Ni2 -180.0(5) . .
C5B C6B N2B Ni2 -4.2(9) . .
C10B C9B N2B C6B 173.2(6) . .
C8B C9B N2B C6B 1.8(7) . .
C10B C9B N2B Ni2 -8.2(9) . .
C8B C9B N2B Ni2 -179.7(5) . .
C10B C11B N3B C14B -174.3(6) . .
C12B C11B N3B C14B 3.6(6) . .
C10B C11B N3B Ni2 6.1(9) . .
C12B C11B N3B Ni2 -176.0(4) . .
C15B C14B N3B C11B -177.1(6) . .
C13B C14B N3B C11B -1.9(7) . .
C15B C14B N3B Ni2 2.5(9) . .
C13B C14B N3B Ni2 177.7(4) . .
C20B C19B N4B C16B 171.0(6) . .
C18B C19B N4B C16B 2.0(6) . .
C20B C19B N4B Ni2 -4.4(9) . .
C18B C19B N4B Ni2 -173.5(4) . .
C17B C16B N4B C19B -2.3(6) . .
C15B C16B N4B C19B 176.3(6) . .
C17B C16B N4B Ni2 173.1(4) . .
C15B C16B N4B Ni2 -8.3(9) . .
C14A N3A Ni1 N2A 158.6(7) . .
C11A N3A Ni1 N2A -15.5(7) . .
C14A N3A Ni1 N4A -20.1(7) . .
C11A N3A Ni1 N4A 165.8(7) . .
C14A N3A Ni1 N1A -141(8) . .
C11A N3A Ni1 N1A 44(8) . .
C6A N2A Ni1 N3A -163.6(6) . .
C9A N2A Ni1 N3A 15.1(6) . .
C6A N2A Ni1 N4A -80(13) . .
C9A N2A Ni1 N4A 99(12) . .
C6A N2A Ni1 N1A 18.0(6) . .
C9A N2A Ni1 N1A -163.3(6) . .
C16A N4A Ni1 N3A 17.5(6) . .
C19A N4A Ni1 N3A -158.7(5) . .
C16A N4A Ni1 N2A -66(13) . .
C19A N4A Ni1 N2A 117(12) . .
C16A N4A Ni1 N1A -164.1(6) . .
C19A N4A Ni1 N1A 19.7(5) . .
C1A N1A Ni1 N3A 104(8) . .
C4A N1A Ni1 N3A -77(8) . .
C1A N1A Ni1 N2A 163.8(5) . .
C4A N1A Ni1 N2A -17.2(5) . .
C1A N1A Ni1 N4A -17.4(5) . .
C4A N1A Ni1 N4A 161.6(5) . .
C4B N1B Ni2 N2B -16.7(5) . .
C1B N1B Ni2 N2B 173.5(5) . .
C4B N1B Ni2 N4B 162.8(5) . .
C1B N1B Ni2 N4B -7.0(5) . .
C4B N1B Ni2 N3B -27(10) . .
C1B N1B Ni2 N3B 163(16) . .
C6B N2B Ni2 N1B 13.1(6) . .
C9B N2B Ni2 N1B -165.1(5) . .
C6B N2B Ni2 N4B -55(21) . .
C9B N2B Ni2 N4B 127(24) . .
C6B N2B Ni2 N3B -167.2(6) . .
C9B N2B Ni2 N3B 14.7(5) . .
C19B N4B Ni2 N1B 9.6(5) . .
C16B N4B Ni2 N1B -164.8(5) . .
C19B N4B Ni2 N2B 78(21) . .
C16B N4B Ni2 N2B -97(21) . .
C19B N4B Ni2 N3B -170.1(5) . .
C16B N4B Ni2 N3B 15.4(5) . .
C11B N3B Ni2 N1B -4(10) . .
C14B N3B Ni2 N1B 177(100) . .
C11B N3B Ni2 N2B -13.8(5) . .
C14B N3B Ni2 N2B 166.7(5) . .
C11B N3B Ni2 N4B 166.8(5) . .
C14B N3B Ni2 N4B -12.8(5) . .
C3T C4T S1 C1T 1.6(5) . .
C18B C4T S1 C1T 178.5(5) . .
C2T C1T S1 C4T -1.7(5) . .
C2A C1T S1 C4T 178.0(6) . .
C7T C8T S2 C5T -0.3(6) . .
C18A C8T S2 C5T -179.3(5) . .
C6T C5T S2 C8T -1.3(6) . .
C2B C5T S2 C8T -176.3(5) 2_556 .
C54G C53G C52G C51G -3(6) . .
C37G C53G C52G C51G 141(4) . .
C54G C53G C52G C35G -143(4) . .
C37G C53G C52G C35G 2(4) . .
C51G C52G C35G C34G 9(5) . .
C53G C52G C35G C34G 151(3) . .
C51G C52G C35G C36G -139(3) . .
C53G C52G C35G C36G 3(4) . .
C34G C35G C36G C18G -17(5) . .
C52G C35G C36G C18G 135(4) . .
C34G C35G C36G C37G -158(3) . .
C52G C35G C36G C37G -6(4) . .
C54G C53G C37G C38G -12(6) . .
C52G C53G C37G C38G -141(3) . .
C54G C53G C37G C36G 122(5) . .
C52G C53G C37G C36G -7(5) . .
C18G C36G C37G C38G -8(5) . .
C35G C36G C37G C38G 138(4) . .
C18G C36G C37G C53G -138(4) . .
C35G C36G C37G C53G 8(4) . .
C53G C37G C38G C20G 144(4) . .
C36G C37G C38G C20G 9(5) . .
C53G C37G C38G C39G 6(5) . .
C36G C37G C38G C39G -128(3) . .
C37G C38G C39G C40G -2(5) . .
C20G C38G C39G C40G -144(3) . .
C37G C38G C39G C22G 149(3) . .
C20G C38G C39G C22G 6(4) . .
C40G C39G C22G C23G 9(6) . .
C38G C39G C22G C23G -141(4) . .
C40G C39G C22G C21G 135(4) . .
C38G C39G C22G C21G -15(4) . .
C23G C22G C21G C7G -15(5) . .
C39G C22G C21G C7G -142(3) . .
C23G C22G C21G C20G 144(3) . .
C39G C22G C21G C20G 17(4) . .
C37G C38G C20G C19G -3(6) . .
C39G C38G C20G C19G 142(4) . .
C37G C38G C20G C21G -141(4) . .
C39G C38G C20G C21G 5(4) . .
C7G C21G C20G C19G 2(6) . .
C22G C21G C20G C19G -155(4) . .
C7G C21G C20G C38G 144(4) . .
C22G C21G C20G C38G -14(4) . .
C21G C22G C23G C42G -137(3) . .
C39G C22G C23G C42G -16(5) . .
C21G C22G C23G C24G 6(5) . .
C39G C22G C23G C24G 127(4) . .
C41G C42G C23G C22G 22(6) . .
C43G C42G C23G C22G 144(3) . .
C41G C42G C23G C24G -128(4) . .
C43G C42G C23G C24G -6(4) . .
C22G C23G C24G C8G 4(5) . .
C42G C23G C24G C8G 150(3) . .
C22G C23G C24G C25G -143(3) . .
C42G C23G C24G C25G 4(4) . .
C8G C24G C25G C26G 2(5) . .
C23G C24G C25G C26G 145(3) . .
C8G C24G C25G C43G -142(3) . .
C23G C24G C25G C43G 1(4) . .
C26G C25G C43G C44G 16(5) . .
C24G C25G C43G C44G 152(3) . .
C26G C25G C43G C42G -141(4) . .
C24G C25G C43G C42G -5(4) . .
C41G C42G C43G C44G -2(6) . .
C23G C42G C43G C44G -136(5) . .
C41G C42G C43G C25G 142(3) . .
C23G C42G C43G C25G 7(4) . .
C22G C21G C7G C6G 149(3) . .
C20G C21G C7G C6G -6(5) . .
C22G C21G C7G C8G 15(5) . .
C20G C21G C7G C8G -140(4) . .
C25G C24G C8G C7G 138(3) . .
C23G C24G C8G C7G -4(4) . .
C25G C24G C8G C9G 2(5) . .
C23G C24G C8G C9G -141(3) . .
C21G C7G C8G C24G -4(5) . .
C6G C7G C8G C24G -141(3) . .
C21G C7G C8G C9G 139(3) . .
C6G C7G C8G C9G 2(3) . .
C24G C8G C9G C10G -3(4) . .
C7G C8G C9G C10G -147(3) . .
C24G C8G C9G C1G 146(3) . .
C7G C8G C9G C1G 2(3) . .
C10G C9G C1G C2G 13(4) . .
C8G C9G C1G C2G -135(3) . .
C10G C9G C1G C6G 143(3) . .
C8G C9G C1G C6G -5(3) . .
C21G C7G C6G C5G 0(4) . .
C8G C7G C6G C5G 137(3) . .
C21G C7G C6G C1G -143(3) . .
C8G C7G C6G C1G -5(4) . .
C2G C1G C6G C5G -3(5) . .
C9G C1G C6G C5G -134(4) . .
C2G C1G C6G C7G 136(3) . .
C9G C1G C6G C7G 6(3) . .
C43G C42G C41G C56G 10(5) . .
C23G C42G C41G C56G 132(4) . .
C43G C42G C41G C40G -138(3) . .
C23G C42G C41G C40G -16(6) . .
C38G C39G C40G C54G 0(5) . .
C22G C39G C40G C54G -147(4) . .
C38G C39G C40G C41G 143(4) . .
C22G C39G C40G C41G -4(6) . .
C42G C41G C40G C39G 8(6) . .
C56G C41G C40G C39G -144(4) . .
C42G C41G C40G C54G 157(3) . .
C56G C41G C40G C54G 5(5) . .
C37G C53G C54G C55G -124(5) . .
C52G C53G C54G C55G 4(7) . .
C37G C53G C54G C40G 11(7) . .
C52G C53G C54G C40G 139(3) . .
C39G C40G C54G C53G -4(5) . .
C41G C40G C54G C53G -153(4) . .
C39G C40G C54G C55G 145(4) . .
C41G C40G C54G C55G -4(4) . .
C53G C54G C55G C60G 0(8) . .
C40G C54G C55G C60G -137(4) . .
C53G C54G C55G C56G 139(6) . .
C40G C54G C55G C56G 2(5) . .
C42G C41G C56G C57G -16(6) . .
C40G C41G C56G C57G 131(4) . .
C42G C41G C56G C55G -150(4) . .
C40G C41G C56G C55G -4(4) . .
C60G C55G C56G C57G 8(6) . .
C54G C55G C56G C57G -132(4) . .
C60G C55G C56G C41G 141(3) . .
C54G C55G C56G C41G 1(4) . .
C35G C36G C18G C19G -133(4) . .
C37G C36G C18G C19G 0(4) . .
C35G C36G C18G C17G 14(5) . .
C37G C36G C18G C17G 146(3) . .
C16G C17G C18G C36G -7(4) . .
C4G C17G C18G C36G -149(2) . .
C16G C17G C18G C19G 138(3) . .
C4G C17G C18G C19G -4(3) . .
C38G C20G C19G C18G -5(5) . .
C21G C20G C19G C18G 131(3) . .
C38G C20G C19G C5G -130(4) . .
C21G C20G C19G C5G 7(6) . .
C36G C18G C19G C20G 7(4) . .
C17G C18G C19G C20G -138(3) . .
C36G C18G C19G C5G 139(3) . .
C17G C18G C19G C5G -5(4) . .
C7G C6G C5G C4G -148(4) . .
C1G C6G C5G C4G -11(6) . .
C7G C6G C5G C19G 10(6) . .
C1G C6G C5G C19G 147(4) . .
C20G C19G C5G C6G -14(7) . .
C18G C19G C5G C6G -149(5) . .
C20G C19G C5G C4G 146(4) . .
C18G C19G C5G C4G 11(4) . .
C16G C17G C4G C3G 5(5) . .
C18G C17G C4G C3G 144(3) . .
C16G C17G C4G C5G -128(4) . .
C18G C17G C4G C5G 11(4) . .
C6G C5G C4G C3G 15(6) . .
C19G C5G C4G C3G -147(3) . .
C6G C5G C4G C17G 147(4) . .
C19G C5G C4G C17G -15(5) . .
C25G C43G C44G C45G -19(5) . .
C42G C43G C44G C45G 127(5) . .
C25G C43G C44G C57G -148(3) . .
C42G C43G C44G C57G -1(6) . .
C27G C45G C44G C43G 11(6) . .
C46G C45G C44G C43G -126(4) . .
C27G C45G C44G C57G 141(3) . .
C46G C45G C44G C57G 4(4) . .
C41G C56G C57G C44G 12(6) . .
C55G C56G C57G C44G 135(4) . .
C41G C56G C57G C58G -132(4) . .
C55G C56G C57G C58G -8(5) . .
C43G C44G C57G C56G -4(5) . .
C45G C44G C57G C56G -150(3) . .
C43G C44G C57G C58G 141(3) . .
C45G C44G C57G C58G -5(4) . .
C56G C57G C58G C59G 9(5) . .
C44G C57G C58G C59G -139(3) . .
C56G C57G C58G C46G 152(3) . .
C44G C57G C58G C46G 4(4) . .
C59G C58G C46G C47G 11(5) . .
C57G C58G C46G C47G -137(3) . .
C59G C58G C46G C45G 147(3) . .
C57G C58G C46G C45G -2(3) . .
C27G C45G C46G C47G 2(4) . .
C44G C45G C46G C47G 139(3) . .
C27G C45G C46G C58G -138(3) . .
C44G C45G C46G C58G -1(4) . .
C1G C9G C10G C11G -4(4) . .
C8G C9G C10G C11G 142(3) . .
C1G C9G C10G C26G -145(3) . .
C8G C9G C10G C26G 1(4) . .
C43G C25G C26G C27G -6(6) . .
C24G C25G C26G C27G -138(3) . .
C43G C25G C26G C10G 127(4) . .
C24G C25G C26G C10G -4(5) . .
C9G C10G C26G C25G 3(5) . .
C11G C10G C26G C25G -141(3) . .
C9G C10G C26G C27G 144(3) . .
C11G C10G C26G C27G 1(4) . .
C46G C45G C27G C26G 138(3) . .
C44G C45G C27G C26G 3(4) . .
C46G C45G C27G C28G -4(5) . .
C44G C45G C27G C28G -138(4) . .
C25G C26G C27G C45G -5(5) . .
C10G C26G C27G C45G -147(3) . .
C25G C26G C27G C28G 139(3) . .
C10G C26G C27G C28G -3(4) . .
C45G C27G C28G C29G -2(5) . .
C26G C27G C28G C29G -143(3) . .
C45G C27G C28G C11G 146(3) . .
C26G C27G C28G C11G 4(4) . .
C29G C28G C11G C12G 5(4) . .
C27G C28G C11G C12G -147(3) . .
C29G C28G C11G C10G 149(3) . .
C27G C28G C11G C10G -3(3) . .
C9G C10G C11G C12G 0(5) . .
C26G C10G C11G C12G 144(3) . .
C9G C10G C11G C28G -142(3) . .
C26G C10G C11G C28G 2(4) . .
C6G C1G C2G C3G 12(5) . .
C9G C1G C2G C3G 136(3) . .
C6G C1G C2G C12G -142(3) . .
C9G C1G C2G C12G -18(4) . .
C17G C4G C3G C14G 4(4) . .
C5G C4G C3G C14G 135(4) . .
C17G C4G C3G C2G -137(3) . .
C5G C4G C3G C2G -6(5) . .
C1G C2G C3G C4G -7(5) . .
C12G C2G C3G C4G 149(3) . .
C1G C2G C3G C14G -152(3) . .
C12G C2G C3G C14G 4(3) . .
C4G C3G C14G C15G -8(5) . .
C2G C3G C14G C15G 138(3) . .
C4G C3G C14G C13G -150(3) . .
C2G C3G C14G C13G -4(3) . .
C15G C14G C13G C30G -8(4) . .
C3G C14G C13G C30G 137(3) . .
C15G C14G C13G C12G -143(3) . .
C3G C14G C13G C12G 2(3) . .
C28G C11G C12G C2G 134(3) . .
C10G C11G C12G C2G -4(4) . .
C28G C11G C12G C13G 6(4) . .
C10G C11G C12G C13G -132(3) . .
C1G C2G C12G C11G 14(4) . .
C3G C2G C12G C11G -142(3) . .
C1G C2G C12G C13G 153(3) . .
C3G C2G C12G C13G -2(3) . .
C30G C13G C12G C11G -4(4) . .
C14G C13G C12G C11G 134(3) . .
C30G C13G C12G C2G -139(2) . .
C14G C13G C12G C2G 0(3) . .
C3G C14G C15G C16G 3(5) . .
C13G C14G C15G C16G 140(3) . .
C3G C14G C15G C32G -129(3) . .
C13G C14G C15G C32G 8(5) . .
C31G C32G C15G C14G -3(5) . .
C33G C32G C15G C14G 133(3) . .
C31G C32G C15G C16G -140(3) . .
C33G C32G C15G C16G -4(3) . .
C4G C17G C16G C15G -11(5) . .
C18G C17G C16G C15G -141(3) . .
C4G C17G C16G C34G 136(3) . .
C18G C17G C16G C34G 6(4) . .
C14G C15G C16G C17G 6(4) . .
C32G C15G C16G C17G 149(3) . .
C14G C15G C16G C34G -142(3) . .
C32G C15G C16G C34G 1(3) . .
C36G C35G C34G C16G 14(5) . .
C52G C35G C34G C16G -136(4) . .
C36G C35G C34G C33G 145(3) . .
C52G C35G C34G C33G -5(4) . .
C17G C16G C34G C35G -10(5) . .
C15G C16G C34G C35G 137(3) . .
C17G C16G C34G C33G -146(3) . .
C15G C16G C34G C33G 2(4) . .
C35G C34G C33G C50G 2(4) . .
C16G C34G C33G C50G 142(3) . .
C35G C34G C33G C32G -145(3) . .
C16G C34G C33G C32G -4(3) . .
C31G C32G C33G C50G -13(4) . .
C15G C32G C33G C50G -143(3) . .
C31G C32G C33G C34G 135(3) . .
C15G C32G C33G C34G 5(3) . .
C56G C55G C60G C59G -7(6) . .
C54G C55G C60G C59G 132(4) . .
C56G C55G C60G C51G -143(4) . .
C54G C55G C60G C51G -4(6) . .
C35G C52G C51G C50G -8(5) . .
C53G C52G C51G C50G -141(4) . .
C35G C52G C51G C60G 133(4) . .
C53G C52G C51G C60G -1(6) . .
C55G C60G C51G C52G 4(5) . .
C59G C60G C51G C52G -142(3) . .
C55G C60G C51G C50G 149(3) . .
C59G C60G C51G C50G 3(4) . .
C34G C33G C50G C49G -138(3) . .
C32G C33G C50G C49G 5(4) . .
C34G C33G C50G C51G -2(4) . .
C32G C33G C50G C51G 142(3) . .
C52G C51G C50G C33G 5(4) . .
C60G C51G C50G C33G -143(3) . .
C52G C51G C50G C49G 142(3) . .
C60G C51G C50G C49G -6(4) . .
C33G C50G C49G C48G 8(5) . .
C51G C50G C49G C48G -131(4) . .
C33G C50G C49G C59G 146(3) . .
C51G C50G C49G C59G 7(3) . .
C46G C58G C59G C49G -9(5) . .
C57G C58G C59G C49G 130(4) . .
C46G C58G C59G C60G -148(3) . .
C57G C58G C59G C60G -8(4) . .
C48G C49G C59G C58G 6(4) . .
C50G C49G C59G C58G -141(3) . .
C48G C49G C59G C60G 143(3) . .
C50G C49G C59G C60G -4(4) . .
C55G C60G C59G C58G 7(5) . .
C51G C60G C59G C58G 146(3) . .
C55G C60G C59G C49G -138(4) . .
C51G C60G C59G C49G 0(4) . .
C59G C49G C48G C47G -4(4) . .
C50G C49G C48G C47G 131(4) . .
C59G C49G C48G C31G -147(3) . .
C50G C49G C48G C31G -12(5) . .
C58G C46G C47G C29G 140(4) . .
C45G C46G C47G C29G 6(5) . .
C58G C46G C47G C48G -9(5) . .
C45G C46G C47G C48G -144(3) . .
C49G C48G C47G C46G 6(5) . .
C31G C48G C47G C46G 148(3) . .
C49G C48G C47G C29G -153(3) . .
C31G C48G C47G C29G -11(4) . .
C11G C28G C29G C47G -137(3) . .
C27G C28G C29G C47G 7(4) . .
C11G C28G C29G C30G -16(4) . .
C27G C28G C29G C30G 129(4) . .
C46G C47G C29G C28G -10(5) . .
C48G C47G C29G C28G 142(3) . .
C46G C47G C29G C30G -139(4) . .
C48G C47G C29G C30G 13(3) . .
C14G C13G C30G C29G -143(3) . .
C12G C13G C30G C29G -7(4) . .
C14G C13G C30G C31G 3(4) . .
C12G C13G C30G C31G 139(3) . .
C28G C29G C30G C13G 18(4) . .
C47G C29G C30G C13G 136(3) . .
C28G C29G C30G C31G -130(3) . .
C47G C29G C30G C31G -12(4) . .
C15G C32G C31G C30G -3(5) . .
C33G C32G C31G C30G -133(3) . .
C15G C32G C31G C48G 139(3) . .
C33G C32G C31G C48G 9(5) . .
C13G C30G C31G C32G 2(5) . .
C29G C30G C31G C32G 153(3) . .
C13G C30G C31G C48G -146(3) . .
C29G C30G C31G C48G 4(4) . .
C49G C48G C31G C32G 3(5) . .
C47G C48G C31G C32G -146(3) . .
C49G C48G C31G C30G 153(3) . .
C47G C48G C31G C30G 4(4) . .
C6H C1H C2H C12H -132(3) . .
C9H C1H C2H C12H -9(4) . .
C6H C1H C2H C3H 8(4) . .
C9H C1H C2H C3H 131(3) . .
C1H C2H C3H C4H -6(4) . .
C12H C2H C3H C4H 145(3) . .
C1H C2H C3H C14H -145(3) . .
C12H C2H C3H C14H 6(3) . .
C2H C3H C4H C17H -143(3) . .
C14H C3H C4H C17H -4(5) . .
C2H C3H C4H C5H 13(5) . .
C14H C3H C4H C5H 151(3) . .
C3H C4H C5H C6H -18(4) . .
C17H C4H C5H C6H 141(3) . .
C3H C4H C5H C19H -141(4) . .
C17H C4H C5H C19H 18(4) . .
C19H C5H C6H C1H 142(3) . .
C4H C5H C6H C1H 24(4) . .
C19H C5H C6H C7H -24(4) . .
C4H C5H C6H C7H -141(2) . .
C2H C1H C6H C5H -21(5) . .
C9H C1H C6H C5H -150(3) . .
C2H C1H C6H C7H 145(2) . .
C9H C1H C6H C7H 16(3) . .
C5H C6H C7H C21H 15(4) . .
C1H C6H C7H C21H -154(3) . .
C5H C6H C7H C8H 160(2) . .
C1H C6H C7H C8H -9(3) . .
C21H C7H C8H C24H 18(5) . .
C6H C7H C8H C24H -125(3) . .
C21H C7H C8H C9H 143(3) . .
C6H C7H C8H C9H -1(3) . .
C2H C1H C9H C10H 17(4) . .
C6H C1H C9H C10H 141(3) . .
C2H C1H C9H C8H -141(3) . .
C6H C1H C9H C8H -17(3) . .
C24H C8H C9H C10H -13(4) . .
C7H C8H C9H C10H -144(3) . .
C24H C8H C9H C1H 142(3) . .
C7H C8H C9H C1H 11(3) . .
C1H C9H C10H C11H -9(4) . .
C8H C9H C10H C11H 145(3) . .
C1H C9H C10H C26H -134(3) . .
C8H C9H C10H C26H 19(5) . .
C9H C10H C11H C12H -12(6) . .
C26H C10H C11H C12H 124(5) . .
C9H C10H C11H C28H -138(3) . .
C26H C10H C11H C28H -3(3) . .
C10H C11H C12H C2H 18(5) . .
C28H C11H C12H C2H 148(2) . .
C10H C11H C12H C13H -121(5) . .
C28H C11H C12H C13H 9(4) . .
C1H C2H C12H C11H -5(4) . .
C3H C2H C12H C11H -152(2) . .
C1H C2H C12H C13H 142(3) . .
C3H C2H C12H C13H -5(3) . .
C11H C12H C13H C30H 5(5) . .
C2H C12H C13H C30H -127(3) . .
C11H C12H C13H C14H 135(3) . .
C2H C12H C13H C14H 3(3) . .
C30H C13H C14H C15H -17(4) . .
C12H C13H C14H C15H -148(3) . .
C30H C13H C14H C3H 133(3) . .
C12H C13H C14H C3H 1(3) . .
C4H C3H C14H C15H 8(4) . .
C2H C3H C14H C15H 148(3) . .
C4H C3H C14H C13H -145(3) . .
C2H C3H C14H C13H -5(3) . .
C13H C14H C15H C32H -3(4) . .
C3H C14H C15H C32H -150(3) . .
C13H C14H C15H C16H 139(3) . .
C3H C14H C15H C16H -7(5) . .
C14H C15H C16H C17H 1(5) . .
C32H C15H C16H C17H 141(3) . .
C14H C15H C16H C34H -138(3) . .
C32H C15H C16H C34H 2(4) . .
C34H C16H C17H C4H 132(4) . .
C15H C16H C17H C4H 4(5) . .
C34H C16H C17H C18H -15(5) . .
C15H C16H C17H C18H -143(3) . .
C3H C4H C17H C16H -2(6) . .
C5H C4H C17H C16H -163(3) . .
C3H C4H C17H C18H 145(3) . .
C5H C4H C17H C18H -16(4) . .
C16H C17H C18H C36H 3(5) . .
C4H C17H C18H C36H -147(3) . .
C16H C17H C18H C19H 156(3) . .
C4H C17H C18H C19H 7(4) . .
C6H C5H C19H C20H 23(5) . .
C4H C5H C19H C20H 137(3) . .
C6H C5H C19H C18H -129(3) . .
C4H C5H C19H C18H -15(4) . .
C36H C18H C19H C20H 1(5) . .
C17H C18H C19H C20H -151(3) . .
C36H C18H C19H C5H 158(3) . .
C17H C18H C19H C5H 5(3) . .
C5H C19H C20H C38H -135(3) . .
C18H C19H C20H C38H 16(4) . .
C5H C19H C20H C21H -9(4) . .
C18H C19H C20H C21H 142(3) . .
C8H C7H C21H C22H -10(4) . .
C6H C7H C21H C22H 130(3) . .
C8H C7H C21H C20H -141(3) . .
C6H C7H C21H C20H -2(4) . .
C19H C20H C21H C7H -2(4) . .
C38H C20H C21H C7H 127(3) . .
C19H C20H C21H C22H -138(2) . .
C38H C20H C21H C22H -9(3) . .
C7H C21H C22H C23H 3(4) . .
C20H C21H C22H C23H 145(3) . .
C7H C21H C22H C39H -133(3) . .
C20H C21H C22H C39H 8(3) . .
C21H C22H C23H C42H -133(4) . .
C39H C22H C23H C42H 4(4) . .
C21H C22H C23H C24H -3(4) . .
C39H C22H C23H C24H 135(3) . .
C9H C8H C24H C25H 12(4) . .
C7H C8H C24H C25H 135(3) . .
C9H C8H C24H C23H -140(3) . .
C7H C8H C24H C23H -17(5) . .
C22H C23H C24H C8H 10(4) . .
C42H C23H C24H C8H 150(3) . .
C22H C23H C24H C25H -141(3) . .
C42H C23H C24H C25H -1(4) . .
C8H C24H C25H C26H -23(6) . .
C23H C24H C25H C26H 128(5) . .
C8H C24H C25H C43H -160(3) . .
C23H C24H C25H C43H -9(4) . .
C24H C25H C26H C27H -120(6) . .
C43H C25H C26H C27H 11(8) . .
C24H C25H C26H C10H 24(6) . .
C43H C25H C26H C10H 155(4) . .
C9H C10H C26H C25H -19(4) . .
C11H C10H C26H C25H -146(3) . .
C9H C10H C26H C27H 138(3) . .
C11H C10H C26H C27H 11(4) . .
C25H C26H C27H C45H -12(7) . .
C10H C26H C27H C45H -154(3) . .
C25H C26H C27H C28H 127(5) . .
C10H C26H C27H C28H -14(4) . .
C12H C11H C28H C29H -19(5) . .
C10H C11H C28H C29H 132(5) . .
C12H C11H C28H C27H -157(3) . .
C10H C11H C28H C27H -6(4) . .
C45H C27H C28H C29H -30(5) . .
C26H C27H C28H C29H -145(3) . .
C45H C27H C28H C11H 127(4) . .
C26H C27H C28H C11H 12(4) . .
C11H C28H C29H C30H 11(6) . .
C27H C28H C29H C30H 152(3) . .
C11H C28H C29H C47H -117(6) . .
C27H C28H C29H C47H 24(5) . .
C12H C13H C30H C31H 139(3) . .
C14H C13H C30H C31H 16(4) . .
C12H C13H C30H C29H -15(4) . .
C14H C13H C30H C29H -139(3) . .
C28H C29H C30H C13H 9(4) . .
C47H C29H C30H C13H 154(3) . .
C28H C29H C30H C31H -145(3) . .
C47H C29H C30H C31H -1(4) . .
C13H C30H C31H C32H 3(4) . .
C29H C30H C31H C32H 157(3) . .
C13H C30H C31H C48H -153(3) . .
C29H C30H C31H C48H 1(4) . .
C30H C31H C32H C15H -28(6) . .
C48H C31H C32H C15H 112(5) . .
C30H C31H C32H C33H -139(3) . .
C48H C31H C32H C33H 1(5) . .
C14H C15H C32H C31H 27(5) . .
C16H C15H C32H C31H -120(4) . .
C14H C15H C32H C33H 137(3) . .
C16H C15H C32H C33H -10(4) . .
C31H C32H C33H C50H -2(4) . .
C15H C32H C33H C50H -133(3) . .
C31H C32H C33H C34H 146(3) . .
C15H C32H C33H C34H 15(4) . .
C17H C16H C34H C35H 9(5) . .
C15H C16H C34H C35H 140(3) . .
C17H C16H C34H C33H -124(3) . .
C15H C16H C34H C33H 8(4) . .
C50H C33H C34H C35H 9(5) . .
C32H C33H C34H C35H -141(3) . .
C50H C33H C34H C16H 135(3) . .
C32H C33H C34H C16H -15(4) . .
C16H C34H C35H C36H 12(6) . .
C33H C34H C35H C36H 137(4) . .
C16H C34H C35H C52H -140(3) . .
C33H C34H C35H C52H -15(5) . .
C19H C18H C36H C37H -22(5) . .
C17H C18H C36H C37H 125(3) . .
C19H C18H C36H C35H -135(3) . .
C17H C18H C36H C35H 12(4) . .
C34H C35H C36H C37H -136(4) . .
C52H C35H C36H C37H 16(4) . .
C34H C35H C36H C18H -21(5) . .
C52H C35H C36H C18H 131(3) . .
C18H C36H C37H C38H 24(4) . .
C35H C36H C37H C38H 138(3) . .
C18H C36H C37H C53H -130(3) . .
C35H C36H C37H C53H -17(4) . .
C19H C20H C38H C37H -13(4) . .
C21H C20H C38H C37H -138(3) . .
C19H C20H C38H C39H 131(3) . .
C21H C20H C38H C39H 6(3) . .
C53H C37H C38H C20H 139(3) . .
C36H C37H C38H C20H -10(5) . .
C53H C37H C38H C39H -3(4) . .
C36H C37H C38H C39H -152(3) . .
C20H C38H C39H C40H -156(2) . .
C37H C38H C39H C40H -8(3) . .
C20H C38H C39H C22H -1(3) . .
C37H C38H C39H C22H 148(2) . .
C23H C22H C39H C40H -3(5) . .
C21H C22H C39H C40H 140(4) . .
C23H C22H C39H C38H -148(2) . .
C21H C22H C39H C38H -5(3) . .
C38H C39H C40H C41H 151(2) . .
C22H C39H C40H C41H 8(5) . .
C38H C39H C40H C54H 26(5) . .
C22H C39H C40H C54H -118(5) . .
C39H C40H C41H C42H -19(5) . .
C54H C40H C41H C42H 128(4) . .
C39H C40H C41H C56H -145(3) . .
C54H C40H C41H C56H 1(4) . .
C40H C41H C42H C43H -126(6) . .
C56H C41H C42H C43H 4(6) . .
C40H C41H C42H C23H 21(6) . .
C56H C41H C42H C23H 152(3) . .
C22H C23H C42H C41H -11(5) . .
C24H C23H C42H C41H -148(3) . .
C22H C23H C42H C43H 148(3) . .
C24H C23H C42H C43H 11(4) . .
C41H C42H C43H C44H 12(8) . .
C23H C42H C43H C44H -137(4) . .
C41H C42H C43H C25H 129(5) . .
C23H C42H C43H C25H -20(5) . .
C26H C25H C43H C44H -9(5) . .
C24H C25H C43H C44H 140(4) . .
C26H C25H C43H C42H -132(4) . .
C24H C25H C43H C42H 17(5) . .
C42H C43H C44H C45H 143(6) . .
C25H C43H C44H C45H 17(8) . .
C42H C43H C44H C57H -24(6) . .
C25H C43H C44H C57H -150(4) . .
C28H C27H C45H C44H -103(6) . .
C26H C27H C45H C44H 13(5) . .
C28H C27H C45H C46H 36(6) . .
C26H C27H C45H C46H 153(3) . .
C43H C44H C45H C27H -23(9) . .
C57H C44H C45H C27H 145(4) . .
C43H C44H C45H C46H -163(6) . .
C57H C44H C45H C46H 6(5) . .
C27H C45H C46H C47H -27(5) . .
C44H C45H C46H C47H 117(5) . .
C27H C45H C46H C58H -136(3) . .
C44H C45H C46H C58H 8(5) . .
C58H C46H C47H C48H -15(6) . .
C45H C46H C47H C48H -124(4) . .
C58H C46H C47H C29H 132(3) . .
C45H C46H C47H C29H 23(6) . .
C28H C29H C47H C46H -26(6) . .
C30H C29H C47H C46H -156(4) . .
C28H C29H C47H C48H 130(4) . .
C30H C29H C47H C48H 0(4) . .
C46H C47H C48H C49H -7(7) . .
C29H C47H C48H C49H -157(3) . .
C46H C47H C48H C31H 151(4) . .
C29H C47H C48H C31H 1(5) . .
C32H C31H C48H C49H 14(6) . .
C30H C31H C48H C49H 158(3) . .
C32H C31H C48H C47H -145(4) . .
C30H C31H C48H C47H -1(4) . .
C47H C48H C49H C59H 22(4) . .
C31H C48H C49H C59H -137(3) . .
C47H C48H C49H C50H 136(3) . .
C31H C48H C49H C50H -22(4) . .
C32H C33H C50H C51H 147(3) . .
C34H C33H C50H C51H 1(5) . .
C32H C33H C50H C49H -14(5) . .
C34H C33H C50H C49H -160(3) . .
C48H C49H C50H C33H 26(4) . .
C59H C49H C50H C33H 133(3) . .
C48H C49H C50H C51H -138(3) . .
C59H C49H C50H C51H -32(3) . .
C33H C50H C51H C52H -2(4) . .
C49H C50H C51H C52H 163(2) . .
C33H C50H C51H C60H -152(3) . .
C49H C50H C51H C60H 14(3) . .
C50H C51H C52H C53H -140(3) . .
C60H C51H C52H C53H 2(5) . .
C50H C51H C52H C35H -7(4) . .
C60H C51H C52H C35H 135(4) . .
C34H C35H C52H C51H 15(5) . .
C36H C35H C52H C51H -144(3) . .
C34H C35H C52H C53H 149(3) . .
C36H C35H C52H C53H -10(4) . .
C38H C37H C53H C54H 4(5) . .
C36H C37H C53H C54H 155(3) . .
C38H C37H C53H C52H -141(3) . .
C36H C37H C53H C52H 11(4) . .
C51H C52H C53H C54H -1(5) . .
C35H C52H C53H C54H -146(3) . .
C51H C52H C53H C37H 144(3) . .
C35H C52H C53H C37H -1(4) . .
C37H C53H C54H C55H -129(4) . .
C52H C53H C54H C55H 12(6) . .
C37H C53H C54H C40H 6(4) . .
C52H C53H C54H C40H 147(3) . .
C39H C40H C54H C53H -24(5) . .
C41H C40H C54H C53H -148(3) . .
C39H C40H C54H C55H 122(4) . .
C41H C40H C54H C55H -2(4) . .
C53H C54H C55H C60H -20(5) . .
C40H C54H C55H C60H -153(2) . .
C53H C54H C55H C56H 134(4) . .
C40H C54H C55H C56H 1(4) . .
C60H C55H C56H C57H -8(6) . .
C54H C55H C56H C57H -150(3) . .
C60H C55H C56H C41H 142(4) . .
C54H C55H C56H C41H 0(4) . .
C42H C41H C56H C57H -9(5) . .
C40H C41H C56H C57H 138(4) . .
C42H C41H C56H C55H -147(3) . .
C40H C41H C56H C55H 0(4) . .
C55H C56H C57H C44H 134(3) . .
C41H C56H C57H C44H -3(6) . .
C55H C56H C57H C58H 10(5) . .
C41H C56H C57H C58H -127(4) . .
C43H C44H C57H C56H 22(6) . .
C45H C44H C57H C56H -149(4) . .
C43H C44H C57H C58H 154(4) . .
C45H C44H C57H C58H -16(5) . .
C47H C46H C58H C59H 17(5) . .
C45H C46H C58H C59H 135(4) . .
C47H C46H C58H C57H -137(3) . .
C45H C46H C58H C57H -19(4) . .
C56H C57H C58H C59H -1(6) . .
C44H C57H C58H C59H -131(4) . .
C56H C57H C58H C46H 152(4) . .
C44H C57H C58H C46H 23(5) . .
C46H C58H C59H C60H -165(3) . .
C57H C58H C59H C60H -14(6) . .
C46H C58H C59H C49H 0(7) . .
C57H C58H C59H C49H 152(4) . .
C48H C49H C59H C58H -21(5) . .
C50H C49H C59H C58H -130(4) . .
C48H C49H C59H C60H 147(3) . .
C50H C49H C59H C60H 37(4) . .
C56H C55H C60H C59H -4(5) . .
C54H C55H C60H C59H 138(3) . .
C56H C55H C60H C51H -124(5) . .
C54H C55H C60H C51H 18(4) . .
C58H C59H C60H C55H 15(5) . .
C49H C59H C60H C55H -154(3) . .
C58H C59H C60H C51H 144(3) . .
C49H C59H C60H C51H -25(3) . .
C52H C51H C60H C55H -13(5) . .
C50H C51H C60H C55H 128(3) . .
C52H C51H C60H C59H -133(4) . .
C50H C51H C60H C59H 8(3) . .

loop_
_platon_squeeze_void_nr
_platon_squeeze_void_average_x
_platon_squeeze_void_average_y
_platon_squeeze_void_average_z
_platon_squeeze_void_volume
_platon_squeeze_void_count_electrons
1 0.500 0.000 0.000 375.7 85.5
2 0.863 0.008 0.004 11.5 0.5
3 0.125 0.147 0.246 4034.4 743.3
4 0.013 0.353 -0.235 4034.5 738.3
5 1.000 0.500 0.000 374.3 84.5
6 0.637 0.492 -0.004 11.5 -1.2
7 0.363 0.508 0.004 11.5 0.5
8 0.361 0.647 0.245 4034.4 743.3
9 0.513 0.853 -0.235 4033.1 737.3
10 0.137 0.992 -0.004 11.5 -1.2
11 0.500 0.282 0.250 20.3 -3.7
12 0.500 0.381 0.250 24.7 4.3
13 0.000 0.782 0.250 20.3 -3.7
14 0.000 0.881 0.250 24.7 4.3
15 1.000 0.441 0.250 17.3 0.3
16 0.500 0.941 0.250 17.3 0.3
17 0.500 0.000 0.500 372.6 84.9
18 0.000 0.500 0.500 372.6 84.9
19 0.137 0.008 0.496 11.5 -0.9
20 0.637 0.508 0.496 11.5 -0.9
21 0.363 0.492 0.504 11.4 0.9
22 0.863 0.992 0.504 11.4 0.9
23 0.000 0.119 0.750 24.7 5.5
24 0.000 0.217 0.750 20.3 -3.5
25 0.500 0.619 0.750 24.7 5.5
26 0.500 0.717 0.750 20.3 -3.5
27 0.500 0.058 0.750 17.3 1.7
28 1.000 0.558 0.750 17.3 1.7
